data_4107847
loop_
_publ_author_name
'Evan L. Werkema'
'Richard A. Andersen'

_publ_section_title
;
 Fluorine for Hydrogen Exchange in the Hydrofluorobenzene Derivatives
 C6HxF(6-x), where x= 2, 3, 4 and 5 by Monomeric [1,2,4-(Me3C)3C5H2]2CeH:
 The Solid State Isomerization of [1,2,4-(Me3C)3C5H2]2Ce(2,3,4,5-C6HF4) to
 [1,2,4-(Me3C)3C5H2]2Ce(2,3,4,6-C6HF4)
;
_journal_name_full 'Journal of the American Chemical Society'
_journal_page_first 7153
_journal_page_last 7165
_journal_paper_doi 10.1021/ja800639f
_journal_volume 130
_journal_year 2008
_chemical_formula_sum 'C42.5 H65 Ce F4'
_chemical_formula_weight 792.09
_space_group_IT_number 14
_symmetry_cell_setting monoclinic
_symmetry_Int_Tables_number 14
_symmetry_space_group_name_Hall '-P 2yn'
_symmetry_space_group_name_H-M 'P 1 21/n 1'
_audit_creation_date 'Tue May 29 16:00:50 2007'
_audit_creation_method 'by teXsan'
_cell_angle_alpha 90
_cell_angle_beta 91.591(1)
_cell_angle_gamma 90
_cell_formula_units_Z 4
_cell_length_a 10.1818(5)
_cell_length_b 22.164(1)
_cell_length_c 17.8504(9)
_cell_measurement_reflns_used 6329
_cell_measurement_temperature 169.2
_cell_measurement_theta_max 26.4
_cell_measurement_theta_min 2.2
_cell_volume 4026.7(3)
_computing_cell_refinement 'Bruker-AXS SAINT v6.40'
_computing_data_collection 'Bruker-AXS SMART v5.631'
_computing_data_reduction 'Bruker-AXS SAINT v6.40'
_computing_publication_material teXsan
_computing_structure_refinement teXsan
_computing_structure_solution SIR97
_diffrn_measured_fraction_theta_full 0.9862
_diffrn_measured_fraction_theta_max 0.9862
_diffrn_measurement_device_type 'Bruker APEX'
_diffrn_measurement_method \w-scans
_diffrn_radiation_type 'Mo K\a'
_diffrn_radiation_wavelength 0.7107
_diffrn_reflns_av_R_equivalents 0.014
_diffrn_reflns_limit_h_max 12
_diffrn_reflns_limit_h_min 0
_diffrn_reflns_limit_k_max 27
_diffrn_reflns_limit_k_min 0
_diffrn_reflns_limit_l_max 22
_diffrn_reflns_limit_l_min -22
_diffrn_reflns_number 22974
_diffrn_reflns_theta_full 26.37
_diffrn_reflns_theta_max 26.37
_diffrn_standards_decay_% 0
_diffrn_standards_interval_count 0
_diffrn_standards_interval_time 0
_diffrn_standards_number 0
_exptl_absorpt_coefficient_mu 1.175
_exptl_absorpt_correction_T_max 0.791
_exptl_absorpt_correction_T_min 0.672
_exptl_absorpt_correction_type empirical
_exptl_absorpt_process_details 'Blessing, 1995'
_exptl_crystal_colour orange
_exptl_crystal_density_diffrn 1.306
_exptl_crystal_description block
_exptl_crystal_F_000 1656.00
_exptl_crystal_size_max 0.350
_exptl_crystal_size_mid 0.260
_exptl_crystal_size_min 0.200
_refine_diff_density_max 1.05
_refine_diff_density_min -0.71
_refine_ls_extinction_method none
_refine_ls_goodness_of_fit_ref 2.672
_refine_ls_hydrogen_treatment constr
_refine_ls_number_parameters 402
_refine_ls_number_reflns 6840
_refine_ls_R_factor_all 0.0453
_refine_ls_R_factor_gt 0.0382
_refine_ls_shift/su_max 0.0026
_refine_ls_structure_factor_coef F
_refine_ls_weighting_details 'w = 1/[\s^2^(Fo) + 0.00022|Fo|^2^]'
_refine_ls_weighting_scheme calc
_refine_ls_wR_factor_all 0.0557
_refine_ls_wR_factor_ref 0.0546
_reflns_number_gt 6840
_reflns_number_total 8128
_reflns_threshold_expression F^2^>3.0\s(F^2^)
_cod_data_source_file ja800639f-file003.cif
_cod_data_source_block Cp+++2Ce2345C6HF4
_cod_original_sg_symbol_H-M 'P 21/n '
_cod_original_formula_sum 'C42.50 H65 Ce F4 '
_cod_database_code 4107847

loop_
_symmetry_equiv_pos_as_xyz
x,y,z
1/2-x,1/2+y,1/2-z
-x,-y,-z
1/2+x,1/2-y,1/2+z

loop_
_atom_site_label
_atom_site_type_symbol
_atom_site_fract_x
_atom_site_fract_y
_atom_site_fract_z
_atom_site_U_iso_or_equiv
_atom_site_adp_type
_atom_site_occupancy
_atom_site_calc_flag
_atom_site_refinement_flags
Ce(1) Ce 0.74991(2) 0.163253(8) 0.64884(1) 0.02882(6) Uani 1.00 d .
F(1) F 0.9197(6) 0.2414(3) 0.5673(3) 0.068(2) Uiso 0.50 d P
F(2) F 1.0843(9) 0.3348(3) 0.5573(5) 0.088(2) Uiso 0.50 d P
F(3) F 1.1938(6) 0.3840(3) 0.6829(3) 0.054(1) Uiso 0.50 d P
F(4) F 1.144(1) 0.3318(4) 0.8166(6) 0.118(3) Uiso 0.50 d P
F(5) F 0.9038(5) 0.2212(3) 0.7640(3) 0.065(1) Uiso 0.50 d P
F(6) F 1.089(1) 0.3035(6) 0.8027(8) 0.151(4) Uiso 0.50 d P
F(7) F 1.2159(9) 0.3711(4) 0.7113(5) 0.102(3) Uiso 0.50 d P
F(8) F 1.1396(8) 0.3580(4) 0.5563(4) 0.092(2) Uiso 0.50 d P
C(1) C 0.8470(3) 0.0712(1) 0.5622(2) 0.0282(9) Uani 1.00 d .
C(2) C 0.9467(3) 0.0821(2) 0.6167(2) 0.0302(9) Uani 1.00 d .
C(3) C 0.9096(3) 0.0590(2) 0.6878(2) 0.0312(9) Uani 1.00 d .
C(4) C 0.7793(4) 0.0349(2) 0.6773(2) 0.0299(9) Uani 1.00 d .
C(5) C 0.7437(3) 0.0439(1) 0.6000(2) 0.0284(9) Uani 1.00 d .
C(6) C 0.8474(4) 0.0880(2) 0.4794(2) 0.0341(10) Uani 1.00 d .
C(7) C 0.8009(6) 0.1533(2) 0.4722(3) 0.067(2) Uani 1.00 d .
C(8) C 0.9853(4) 0.0839(2) 0.4491(2) 0.042(1) Uani 1.00 d .
C(9) C 0.7569(4) 0.0467(2) 0.4342(2) 0.052(1) Uani 1.00 d .
C(10) C 1.0134(4) 0.0551(2) 0.7533(2) 0.038(1) Uani 1.00 d .
C(11) C 0.9683(4) 0.0857(2) 0.8262(2) 0.049(1) Uani 1.00 d .
C(12) C 1.1398(4) 0.0874(2) 0.7320(3) 0.053(1) Uani 1.00 d .
C(13) C 1.0486(4) -0.0107(2) 0.7681(2) 0.045(1) Uani 1.00 d .
C(14) C 0.6932(4) -0.0093(2) 0.7225(2) 0.0358(10) Uani 1.00 d .
C(15) C 0.5474(4) -0.0008(2) 0.7018(3) 0.050(1) Uani 1.00 d .
C(16) C 0.7045(4) -0.0051(2) 0.8082(2) 0.044(1) Uani 1.00 d .
C(17) C 0.7331(4) -0.0739(2) 0.6998(2) 0.046(1) Uani 1.00 d .
C(18) C 0.5477(3) 0.2152(2) 0.7266(2) 0.0326(9) Uani 1.00 d .
C(19) C 0.4856(3) 0.1770(2) 0.6740(2) 0.0307(9) Uani 1.00 d .
C(20) C 0.4920(3) 0.2018(2) 0.6005(2) 0.0299(9) Uani 1.00 d .
C(21) C 0.5647(3) 0.2574(2) 0.6080(2) 0.0315(9) Uani 1.00 d .
C(22) C 0.5994(4) 0.2631(2) 0.6854(2) 0.0335(10) Uani 1.00 d .
C(23) C 0.5518(4) 0.2077(2) 0.8116(2) 0.041(1) Uani 1.00 d .
C(24) C 0.5752(8) 0.2671(3) 0.8490(3) 0.092(2) Uani 1.00 d .
C(25) C 0.669(1) 0.1691(4) 0.8341(4) 0.149(4) Uani 1.00 d .
C(26) C 0.4306(10) 0.1803(5) 0.8371(3) 0.183(4) Uani 1.00 d .
C(27) C 0.3979(4) 0.1753(2) 0.5390(2) 0.0337(10) Uani 1.00 d .
C(28) C 0.4254(4) 0.1906(2) 0.4576(2) 0.043(1) Uani 1.00 d .
C(29) C 0.2594(4) 0.1990(2) 0.5571(3) 0.046(1) Uani 1.00 d .
C(30) C 0.3939(4) 0.1065(2) 0.5438(2) 0.042(1) Uani 1.00 d .
C(31) C 0.5854(4) 0.3110(2) 0.5541(2) 0.037(1) Uani 1.00 d .
C(32) C 0.4510(5) 0.3398(2) 0.5345(3) 0.049(1) Uani 1.00 d .
C(33) C 0.6583(4) 0.2962(2) 0.4830(2) 0.043(1) Uani 1.00 d .
C(34) C 0.6660(5) 0.3608(2) 0.5945(3) 0.051(1) Uani 1.00 d .
C(35) C 0.9408(9) 0.2378(5) 0.6974(6) 0.043(2) Uiso 0.50 d P
C(36) C 0.9761(10) 0.2648(4) 0.6319(5) 0.045(2) Uiso 0.50 d P
C(37) C 1.055(1) 0.3112(5) 0.6244(7) 0.059(2) Uiso 0.50 d P
C(38) C 1.1144(6) 0.3335(2) 0.6847(3) 0.064(1) Uiso 1.00 d .
C(39) C 1.082(2) 0.3117(9) 0.745(1) 0.089(3) Uiso 0.50 d P
C(40) C 1.001(1) 0.2590(5) 0.7631(6) 0.060(2) Uiso 0.50 d P
C(41) C 0.9292(8) 0.2460(4) 0.6399(4) 0.031(2) Uiso 0.50 d P
C(42) C 0.965(1) 0.2568(5) 0.7121(7) 0.052(3) Uiso 0.50 d P
C(43) C 1.060(2) 0.2979(9) 0.741(1) 0.0889 Uiso 0.50 d P
C(44) C 1.081(1) 0.3256(5) 0.6128(8) 0.0588 Uiso 0.50 d P
C(45) C 0.9907(8) 0.2834(4) 0.5837(5) 0.044(2) Uiso 0.50 d P
C(46) C 0.236(1) -0.0135(5) 0.9759(6) 0.064(3) Uiso 0.50 d P
C(47) C 0.3407(6) 0.0166(3) 0.9390(4) 0.082(2) Uiso 1.00 d .
C(48) C 0.4654(6) 0.0280(3) 0.9864(3) 0.075(2) Uiso 1.00 d .
C(101) C 0.8453 0.0582 0.6289 0.0025 Uiso 0.00 d P
C(102) C 0.5378 0.2228 0.6589 0.0025 Uiso 0.00 d P
H(1) H 0.7519 0.3462 0.6062 0.0613 Uiso 1.00 calc .
H(2) H 0.6204 0.2614 0.4600 0.0511 Uiso 1.00 calc .
H(3) H 0.4060 0.3480 0.5793 0.0590 Uiso 1.00 calc .
H(4) H 0.3663 0.1689 0.4254 0.0518 Uiso 1.00 calc .
H(6) H 0.2579 0.2417 0.5528 0.0556 Uiso 1.00 calc .
H(7) H 0.3674 0.0948 0.5923 0.0499 Uiso 1.00 calc .
H(9) H 0.7145 -0.0797 0.6478 0.0553 Uiso 1.00 calc .
H(10) H 0.5324 -0.0105 0.6504 0.0605 Uiso 1.00 calc .
H(11) H 1.1201 -0.0128 0.8033 0.0544 Uiso 1.00 calc .
H(12) H 1.2046 0.0822 0.7708 0.0637 Uiso 1.00 calc .
H(13) H 0.8855 0.0699 0.8395 0.0592 Uiso 1.00 calc .
H(14) H 0.6504 0.2951 0.7104 0.0505 Uiso 1.00 calc .
H(15) H 0.4383 0.1387 0.6866 0.0505 Uiso 1.00 calc .
H(16) H 1.0351 0.1015 0.6074 0.0505 Uiso 1.00 calc .
H(17) H 0.6572 0.0294 0.5757 0.0505 Uiso 1.00 calc .
H(18) H 0.7933 0.1639 0.4207 0.0801 Uiso 1.00 calc .
H(19) H 0.6689 0.0526 0.4489 0.0623 Uiso 1.00 calc .
H(20) H 1.0413 0.1113 0.4755 0.0498 Uiso 1.00 calc .
H(21) H 0.5808 0.2615 0.9018 0.1103 Uiso 1.00 calc .
H(22) H 0.6550 0.2839 0.8323 0.1103 Uiso 1.00 calc .
H(23) H 0.5046 0.2936 0.8367 0.1103 Uiso 1.00 calc .
H(24) H 0.3582 0.2054 0.8235 0.2190 Uiso 1.00 calc .
H(25) H 0.4194 0.1418 0.8145 0.2190 Uiso 1.00 calc .
H(26) H 0.4354 0.1759 0.8901 0.2190 Uiso 1.00 calc .
H(27) H 0.6739 0.1651 0.8871 0.1786 Uiso 1.00 calc .
H(28) H 0.6605 0.1304 0.8118 0.1786 Uiso 1.00 calc .
H(29) H 0.7473 0.1878 0.8176 0.1786 Uiso 1.00 calc .
H(30) H 0.6518 0.3293 0.4493 0.0511 Uiso 1.00 calc .
H(31) H 0.7482 0.2886 0.4954 0.0511 Uiso 1.00 calc .
H(32) H 0.6717 0.3950 0.5627 0.0613 Uiso 1.00 calc .
H(33) H 0.6242 0.3719 0.6394 0.0613 Uiso 1.00 calc .
H(34) H 0.4639 0.3765 0.5080 0.0590 Uiso 1.00 calc .
H(35) H 0.4004 0.3129 0.5040 0.0590 Uiso 1.00 calc .
H(36) H 0.6849 -0.1023 0.7278 0.0553 Uiso 1.00 calc .
H(37) H 0.8244 -0.0794 0.7098 0.0553 Uiso 1.00 calc .
H(38) H 1.0310 0.0781 0.8655 0.0592 Uiso 1.00 calc .
H(39) H 0.9609 0.1280 0.8184 0.0592 Uiso 1.00 calc .
H(40) H 0.5231 0.0399 0.7103 0.0605 Uiso 1.00 calc .
H(41) H 0.4962 -0.0267 0.7319 0.0605 Uiso 1.00 calc .
H(42) H 0.9749 -0.0311 0.7876 0.0544 Uiso 1.00 calc .
H(43) H 1.0727 -0.0294 0.7225 0.0544 Uiso 1.00 calc .
H(44) H 0.6761 -0.0419 0.8296 0.0533 Uiso 1.00 calc .
H(45) H 0.7933 0.0023 0.8230 0.0533 Uiso 1.00 calc .
H(46) H 0.6510 0.0271 0.8250 0.0533 Uiso 1.00 calc .
H(47) H 1.1709 0.0708 0.6867 0.0637 Uiso 1.00 calc .
H(48) H 1.1225 0.1292 0.7252 0.0637 Uiso 1.00 calc .
H(49) H 1.0178 0.0440 0.4557 0.0498 Uiso 1.00 calc .
H(50) H 0.9830 0.0937 0.3973 0.0498 Uiso 1.00 calc .
H(51) H 0.8627 0.1791 0.4969 0.0801 Uiso 1.00 calc .
H(52) H 0.7178 0.1574 0.4946 0.0801 Uiso 1.00 calc .
H(53) H 0.7635 0.0557 0.3824 0.0623 Uiso 1.00 calc .
H(54) H 0.7815 0.0059 0.4429 0.0623 Uiso 1.00 calc .
H(55) H 0.3329 0.0913 0.5072 0.0499 Uiso 1.00 calc .
H(56) H 0.4787 0.0907 0.5349 0.0499 Uiso 1.00 calc .
H(57) H 0.1966 0.1820 0.5229 0.0556 Uiso 1.00 calc .
H(58) H 0.2388 0.1877 0.6068 0.0556 Uiso 1.00 calc .
H(59) H 0.5131 0.1797 0.4469 0.0518 Uiso 1.00 calc .
H(60) H 0.4138 0.2326 0.4497 0.0518 Uiso 1.00 calc .

loop_
_atom_site_aniso_label
_atom_site_aniso_U_11
_atom_site_aniso_U_22
_atom_site_aniso_U_33
_atom_site_aniso_U_12
_atom_site_aniso_U_13
_atom_site_aniso_U_23
Ce(1) 0.0309(1) 0.0239(1) 0.0317(1) -0.00137(8) 0.00035(8) -0.00311(8)
C(1) 0.034(2) 0.020(2) 0.030(2) 0.004(1) 0.003(1) -0.002(1)
C(2) 0.030(2) 0.027(2) 0.033(2) 0.001(1) 0.002(1) 0.002(1)
C(3) 0.035(2) 0.028(2) 0.031(2) -0.000(1) -0.001(2) 0.000(1)
C(4) 0.036(2) 0.026(2) 0.028(2) 0.001(1) 0.001(1) -0.000(1)
C(5) 0.036(2) 0.020(2) 0.029(2) 0.000(1) 0.001(1) -0.002(1)
C(6) 0.041(2) 0.031(2) 0.030(2) 0.004(2) 0.004(2) 0.006(2)
C(7) 0.094(4) 0.054(3) 0.053(3) 0.037(3) 0.025(3) 0.027(2)
C(8) 0.051(2) 0.042(2) 0.032(2) -0.004(2) 0.008(2) 0.002(2)
C(9) 0.051(3) 0.079(3) 0.026(2) -0.015(2) 0.001(2) 0.001(2)
C(10) 0.037(2) 0.041(2) 0.036(2) 0.001(2) -0.006(2) -0.003(2)
C(11) 0.057(3) 0.048(2) 0.042(2) 0.004(2) -0.014(2) -0.011(2)
C(12) 0.042(2) 0.066(3) 0.051(3) -0.004(2) -0.014(2) 0.008(2)
C(13) 0.046(2) 0.051(2) 0.038(2) 0.010(2) -0.009(2) 0.001(2)
C(14) 0.042(2) 0.032(2) 0.033(2) -0.005(2) 0.001(2) 0.006(2)
C(15) 0.043(2) 0.057(3) 0.051(3) -0.017(2) 0.000(2) 0.020(2)
C(16) 0.052(2) 0.044(2) 0.037(2) 0.001(2) 0.012(2) 0.009(2)
C(17) 0.066(3) 0.032(2) 0.040(2) -0.010(2) 0.003(2) 0.003(2)
C(18) 0.034(2) 0.034(2) 0.029(2) 0.003(2) 0.002(1) -0.010(1)
C(19) 0.030(2) 0.032(2) 0.030(2) -0.003(1) 0.002(1) -0.004(1)
C(20) 0.030(2) 0.030(2) 0.030(2) 0.002(1) 0.002(1) -0.002(1)
C(21) 0.034(2) 0.023(2) 0.037(2) 0.000(1) -0.000(2) -0.001(1)
C(22) 0.040(2) 0.024(2) 0.037(2) 0.002(1) -0.001(2) -0.009(1)
C(23) 0.055(2) 0.043(2) 0.026(2) -0.001(2) 0.002(2) -0.007(2)
C(24) 0.177(7) 0.064(4) 0.035(3) -0.002(4) 0.002(3) -0.012(2)
C(25) 0.25(1) 0.150(8) 0.050(4) 0.126(8) -0.020(5) 0.003(4)
C(26) 0.169(9) 0.35(1) 0.028(3) -0.171(10) 0.022(4) -0.016(5)
C(27) 0.034(2) 0.035(2) 0.032(2) -0.003(1) -0.002(2) -0.002(2)
C(28) 0.047(2) 0.048(2) 0.034(2) -0.008(2) -0.004(2) -0.005(2)
C(29) 0.035(2) 0.050(2) 0.054(3) -0.002(2) -0.003(2) -0.000(2)
C(30) 0.046(2) 0.039(2) 0.039(2) -0.008(2) -0.009(2) -0.004(2)
C(31) 0.043(2) 0.025(2) 0.044(2) 0.000(2) 0.001(2) 0.002(2)
C(32) 0.055(3) 0.040(2) 0.053(3) 0.014(2) 0.005(2) 0.008(2)
C(33) 0.047(2) 0.031(2) 0.050(2) -0.002(2) 0.004(2) 0.009(2)
C(34) 0.064(3) 0.030(2) 0.059(3) -0.007(2) 0.001(2) 0.002(2)

loop_
_atom_type_symbol
_atom_type_description
_atom_type_scat_dispersion_real
_atom_type_scat_dispersion_imag
_atom_type_scat_source
C C 0.003 0.002
;International Tables for Crystallography
(1992, Vol. C, Tables 4.2.6.8 and 6.1.1.1)
;
H H 0.000 0.000
;International Tables for Crystallography
(1992, Vol. C, Table 6.1.1.2)
;
Ce Ce -0.249 2.633
;International Tables for Crystallography
(1992, Vol. C, Tables 4.2.6.8 and 6.1.1.1)
;
F F 0.017 0.010
;International Tables for Crystallography
(1992, Vol. C, Tables 4.2.6.8 and 6.1.1.1)
;

loop_
_geom_angle_atom_site_label_1
_geom_angle_atom_site_label_2
_geom_angle_atom_site_label_3
_geom_angle
_geom_angle_site_symmetry_1
_geom_angle_site_symmetry_2
_geom_angle_site_symmetry_3
_geom_angle_publ_flag
C(1) Ce(1) C(2) 29.5(1) . . . ?
C(1) Ce(1) C(3) 48.53(10) . . . ?
C(1) Ce(1) C(4) 48.46(10) . . . ?
C(1) Ce(1) C(5) 29.30(10) . . . ?
C(1) Ce(1) C(18) 150.7(1) . . . ?
C(1) Ce(1) C(19) 122.6(1) . . . ?
C(1) Ce(1) C(20) 112.97(10) . . . ?
C(1) Ce(1) C(21) 129.3(1) . . . ?
C(1) Ce(1) C(22) 158.2(1) . . . ?
C(1) Ce(1) C(35) 111.7(2) . . . ?
C(1) Ce(1) C(41) 103.0(2) . . . ?
C(1) Ce(1) C(101) 26.30(7) . . . ?
C(1) Ce(1) C(102) 137.88(7) . . . ?
C(2) Ce(1) C(3) 29.10(10) . . . ?
C(2) Ce(1) C(4) 47.7(1) . . . ?
C(2) Ce(1) C(5) 47.73(10) . . . ?
C(2) Ce(1) C(18) 158.3(1) . . . ?
C(2) Ce(1) C(19) 145.2(1) . . . ?
C(2) Ce(1) C(20) 142.47(10) . . . ?
C(2) Ce(1) C(21) 152.6(1) . . . ?
C(2) Ce(1) C(22) 167.0(1) . . . ?
C(2) Ce(1) C(35) 86.9(2) . . . ?
C(2) Ce(1) C(41) 86.1(2) . . . ?
C(2) Ce(1) C(101) 25.36(7) . . . ?
C(2) Ce(1) C(102) 167.06(7) . . . ?
C(3) Ce(1) C(4) 28.70(10) . . . ?
C(3) Ce(1) C(5) 47.61(10) . . . ?
C(3) Ce(1) C(18) 129.2(1) . . . ?
C(3) Ce(1) C(19) 126.3(1) . . . ?
C(3) Ce(1) C(20) 144.24(10) . . . ?
C(3) Ce(1) C(21) 173.18(10) . . . ?
C(3) Ce(1) C(22) 152.5(1) . . . ?
C(3) Ce(1) C(35) 91.0(2) . . . ?
C(3) Ce(1) C(41) 100.8(2) . . . ?
C(3) Ce(1) C(101) 24.90(7) . . . ?
C(3) Ce(1) C(102) 150.36(7) . . . ?
C(4) Ce(1) C(5) 29.03(10) . . . ?
C(4) Ce(1) C(18) 113.2(1) . . . ?
C(4) Ce(1) C(19) 100.1(1) . . . ?
C(4) Ce(1) C(20) 115.66(10) . . . ?
C(4) Ce(1) C(21) 144.49(10) . . . ?
C(4) Ce(1) C(22) 142.5(1) . . . ?
C(4) Ce(1) C(35) 118.5(2) . . . ?
C(4) Ce(1) C(41) 129.3(2) . . . ?
C(4) Ce(1) C(101) 24.86(7) . . . ?
C(4) Ce(1) C(102) 125.45(7) . . . ?
C(5) Ce(1) C(18) 122.8(1) . . . ?
C(5) Ce(1) C(19) 98.1(1) . . . ?
C(5) Ce(1) C(20) 100.12(10) . . . ?
C(5) Ce(1) C(21) 126.65(10) . . . ?
C(5) Ce(1) C(22) 145.2(1) . . . ?
C(5) Ce(1) C(35) 134.2(2) . . . ?
C(5) Ce(1) C(41) 131.4(2) . . . ?
C(5) Ce(1) C(101) 25.20(7) . . . ?
C(5) Ce(1) C(102) 120.21(7) . . . ?
C(18) Ce(1) C(19) 29.4(1) . . . ?
C(18) Ce(1) C(20) 48.7(1) . . . ?
C(18) Ce(1) C(21) 48.5(1) . . . ?
C(18) Ce(1) C(22) 29.3(1) . . . ?
C(18) Ce(1) C(35) 97.1(2) . . . ?
C(18) Ce(1) C(41) 105.8(2) . . . ?
C(18) Ce(1) C(101) 137.85(8) . . . ?
C(18) Ce(1) C(102) 26.19(7) . . . ?
C(19) Ce(1) C(20) 29.3(1) . . . ?
C(19) Ce(1) C(21) 47.8(1) . . . ?
C(19) Ce(1) C(22) 47.7(1) . . . ?
C(19) Ce(1) C(35) 125.6(2) . . . ?
C(19) Ce(1) C(41) 128.6(2) . . . ?
C(19) Ce(1) C(101) 120.02(7) . . . ?
C(19) Ce(1) C(102) 25.33(7) . . . ?
C(20) Ce(1) C(21) 28.95(10) . . . ?
C(20) Ce(1) C(22) 47.80(10) . . . ?
C(20) Ce(1) C(35) 124.3(2) . . . ?
C(20) Ce(1) C(41) 114.2(2) . . . ?
C(20) Ce(1) C(101) 125.31(7) . . . ?
C(20) Ce(1) C(102) 25.17(7) . . . ?
C(21) Ce(1) C(22) 29.0(1) . . . ?
C(21) Ce(1) C(35) 95.7(2) . . . ?
C(21) Ce(1) C(41) 86.0(2) . . . ?
C(21) Ce(1) C(101) 150.58(7) . . . ?
C(21) Ce(1) C(102) 25.01(7) . . . ?
C(22) Ce(1) C(35) 80.4(2) . . . ?
C(22) Ce(1) C(41) 81.1(2) . . . ?
C(22) Ce(1) C(101) 166.80(8) . . . ?
C(22) Ce(1) C(102) 25.16(7) . . . ?
C(35) Ce(1) C(41) 22.8(2) . . . ?
C(35) Ce(1) C(101) 109.4(2) . . . ?
C(35) Ce(1) C(102) 105.5(2) . . . ?
C(41) Ce(1) C(101) 111.4(2) . . . ?
C(41) Ce(1) C(102) 103.8(2) . . . ?
C(101) Ce(1) C(102) 144.212(8) . . . ?
C(36) F(1) C(41) 28.1(4) . . . ?
C(36) F(1) C(45) 43.4(5) . . . ?
C(41) F(1) C(45) 70.8(6) . . . ?
F(8) F(2) C(37) 117(1) . . . ?
F(8) F(2) C(44) 101(1) . . . ?
F(8) F(2) C(45) 162(1) . . . ?
C(37) F(2) C(44) 15(1) . . . ?
C(37) F(2) C(45) 45.5(6) . . . ?
C(44) F(2) C(45) 61.4(9) . . . ?
F(7) F(3) C(38) 78(1) . . . ?
F(6) F(4) C(39) 44(1) . . . ?
F(6) F(4) C(43) 34(1) . . . ?
C(39) F(4) C(43) 9(1) . . . ?
C(35) F(5) C(40) 64.5(7) . . . ?
C(35) F(5) C(42) 23.4(5) . . . ?
C(40) F(5) C(42) 42.6(6) . . . ?
F(4) F(6) C(39) 100(1) . . . ?
F(4) F(6) C(40) 168(1) . . . ?
F(4) F(6) C(43) 119(2) . . . ?
C(39) F(6) C(40) 68(1) . . . ?
C(39) F(6) C(43) 19(1) . . . ?
C(40) F(6) C(43) 48(1) . . . ?
F(3) F(7) C(38) 75(1) . . . ?
F(2) F(8) C(44) 45.6(9) . . . ?
Ce(1) C(1) C(2) 75.5(2) . . . ?
Ce(1) C(1) C(5) 76.4(2) . . . ?
Ce(1) C(1) C(6) 112.0(2) . . . ?
Ce(1) C(1) C(101) 67.4(1) . . . ?
C(2) C(1) C(5) 106.2(3) . . . ?
C(2) C(1) C(6) 127.4(3) . . . ?
C(2) C(1) C(101) 53.0(2) . . . ?
C(5) C(1) C(6) 126.4(3) . . . ?
C(5) C(1) C(101) 53.2(2) . . . ?
C(6) C(1) C(101) 179.2(3) . . . ?
Ce(1) C(2) C(1) 75.0(2) . . . ?
Ce(1) C(2) C(3) 80.6(2) . . . ?
Ce(1) C(2) C(101) 67.2(2) . . . ?
C(1) C(2) C(3) 110.4(3) . . . ?
C(1) C(2) C(101) 55.6(2) . . . ?
C(3) C(2) C(101) 54.8(2) . . . ?
Ce(1) C(3) C(2) 70.3(2) . . . ?
Ce(1) C(3) C(4) 75.8(2) . . . ?
Ce(1) C(3) C(10) 126.1(2) . . . ?
Ce(1) C(3) C(101) 61.5(1) . . . ?
C(2) C(3) C(4) 106.4(3) . . . ?
C(2) C(3) C(10) 119.8(3) . . . ?
C(2) C(3) C(101) 52.4(2) . . . ?
C(4) C(3) C(10) 133.0(3) . . . ?
C(4) C(3) C(101) 54.0(2) . . . ?
C(10) C(3) C(101) 168.8(3) . . . ?
Ce(1) C(4) C(3) 75.5(2) . . . ?
Ce(1) C(4) C(5) 70.9(2) . . . ?
Ce(1) C(4) C(14) 130.7(2) . . . ?
Ce(1) C(4) C(101) 61.3(1) . . . ?
C(3) C(4) C(5) 106.4(3) . . . ?
C(3) C(4) C(14) 134.3(3) . . . ?
C(3) C(4) C(101) 54.0(2) . . . ?
C(5) C(4) C(14) 117.1(3) . . . ?
C(5) C(4) C(101) 52.4(2) . . . ?
C(14) C(4) C(101) 163.8(3) . . . ?
Ce(1) C(5) C(1) 74.3(2) . . . ?
Ce(1) C(5) C(4) 80.0(2) . . . ?
Ce(1) C(5) C(101) 66.3(1) . . . ?
C(1) C(5) C(4) 110.5(3) . . . ?
C(1) C(5) C(101) 55.7(2) . . . ?
C(4) C(5) C(101) 54.8(2) . . . ?
C(1) C(6) C(7) 107.6(3) . . . ?
C(1) C(6) C(8) 110.9(3) . . . ?
C(1) C(6) C(9) 110.6(3) . . . ?
C(7) C(6) C(8) 108.3(3) . . . ?
C(7) C(6) C(9) 110.2(4) . . . ?
C(8) C(6) C(9) 109.2(3) . . . ?
C(3) C(10) C(11) 113.3(3) . . . ?
C(3) C(10) C(12) 110.2(3) . . . ?
C(3) C(10) C(13) 109.6(3) . . . ?
C(11) C(10) C(12) 105.9(3) . . . ?
C(11) C(10) C(13) 110.4(3) . . . ?
C(12) C(10) C(13) 107.2(3) . . . ?
C(4) C(14) C(15) 110.8(3) . . . ?
C(4) C(14) C(16) 116.7(3) . . . ?
C(4) C(14) C(17) 107.0(3) . . . ?
C(15) C(14) C(16) 106.1(3) . . . ?
C(15) C(14) C(17) 108.1(3) . . . ?
C(16) C(14) C(17) 107.8(3) . . . ?
Ce(1) C(18) C(19) 74.9(2) . . . ?
Ce(1) C(18) C(22) 75.9(2) . . . ?
Ce(1) C(18) C(23) 117.0(2) . . . ?
Ce(1) C(18) C(102) 66.6(1) . . . ?
C(19) C(18) C(22) 105.9(3) . . . ?
C(19) C(18) C(23) 126.9(3) . . . ?
C(19) C(18) C(102) 52.9(2) . . . ?
C(22) C(18) C(23) 127.2(3) . . . ?
C(22) C(18) C(102) 53.0(2) . . . ?
C(23) C(18) C(102) 176.4(3) . . . ?
Ce(1) C(19) C(18) 75.7(2) . . . ?
Ce(1) C(19) C(20) 79.8(2) . . . ?
Ce(1) C(19) C(102) 67.1(2) . . . ?
C(18) C(19) C(20) 110.6(3) . . . ?
C(18) C(19) C(102) 55.7(2) . . . ?
C(20) C(19) C(102) 55.0(2) . . . ?
Ce(1) C(20) C(19) 70.9(2) . . . ?
Ce(1) C(20) C(21) 76.3(2) . . . ?
Ce(1) C(20) C(27) 129.9(2) . . . ?
Ce(1) C(20) C(102) 62.1(1) . . . ?
C(19) C(20) C(21) 106.3(3) . . . ?
C(19) C(20) C(27) 117.5(3) . . . ?
C(19) C(20) C(102) 52.3(2) . . . ?
C(21) C(20) C(27) 133.9(3) . . . ?
C(21) C(20) C(102) 54.0(2) . . . ?
C(27) C(20) C(102) 163.9(3) . . . ?
Ce(1) C(21) C(20) 74.7(2) . . . ?
Ce(1) C(21) C(22) 71.1(2) . . . ?
Ce(1) C(21) C(31) 127.7(2) . . . ?
Ce(1) C(21) C(102) 61.3(1) . . . ?
C(20) C(21) C(22) 106.2(3) . . . ?
C(20) C(21) C(31) 132.7(3) . . . ?
C(20) C(21) C(102) 53.9(2) . . . ?
C(22) C(21) C(31) 120.0(3) . . . ?
C(22) C(21) C(102) 52.4(2) . . . ?
C(31) C(21) C(102) 168.0(3) . . . ?
Ce(1) C(22) C(18) 74.8(2) . . . ?
Ce(1) C(22) C(21) 79.9(2) . . . ?
Ce(1) C(22) C(102) 66.1(2) . . . ?
C(18) C(22) C(21) 110.8(3) . . . ?
C(18) C(22) C(102) 55.7(2) . . . ?
C(21) C(22) C(102) 55.2(2) . . . ?
C(18) C(23) C(24) 110.3(4) . . . ?
C(18) C(23) C(25) 108.9(4) . . . ?
C(18) C(23) C(26) 110.8(4) . . . ?
C(24) C(23) C(25) 105.3(5) . . . ?
C(24) C(23) C(26) 110.7(6) . . . ?
C(25) C(23) C(26) 110.6(7) . . . ?
C(20) C(27) C(28) 117.7(3) . . . ?
C(20) C(27) C(29) 105.8(3) . . . ?
C(20) C(27) C(30) 110.7(3) . . . ?
C(28) C(27) C(29) 108.5(3) . . . ?
C(28) C(27) C(30) 106.3(3) . . . ?
C(29) C(27) C(30) 107.5(3) . . . ?
C(21) C(31) C(32) 108.9(3) . . . ?
C(21) C(31) C(33) 115.4(3) . . . ?
C(21) C(31) C(34) 109.9(3) . . . ?
C(32) C(31) C(33) 110.5(3) . . . ?
C(32) C(31) C(34) 105.5(3) . . . ?
C(33) C(31) C(34) 106.1(3) . . . ?
Ce(1) C(35) F(5) 84.0(5) . . . ?
Ce(1) C(35) C(36) 101.4(7) . . . ?
Ce(1) C(35) C(40) 141.3(7) . . . ?
Ce(1) C(35) C(41) 74.2(8) . . . ?
Ce(1) C(35) C(42) 159(1) . . . ?
F(5) C(35) C(36) 170(1) . . . ?
F(5) C(35) C(40) 57.3(6) . . . ?
F(5) C(35) C(41) 155(1) . . . ?
F(5) C(35) C(42) 85(1) . . . ?
C(36) C(35) C(40) 117.0(10) . . . ?
C(36) C(35) C(41) 27.4(6) . . . ?
C(36) C(35) C(42) 87(1) . . . ?
C(40) C(35) C(41) 143(1) . . . ?
C(40) C(35) C(42) 32(1) . . . ?
C(41) C(35) C(42) 111(2) . . . ?
F(1) C(36) C(35) 115.9(9) . . . ?
F(1) C(36) C(37) 116.9(10) . . . ?
F(1) C(36) C(41) 69(1) . . . ?
F(1) C(36) C(42) 137.5(10) . . . ?
F(1) C(36) C(44) 111.6(8) . . . ?
F(1) C(36) C(45) 59.1(8) . . . ?
C(35) C(36) C(37) 127(1) . . . ?
C(35) C(36) C(41) 47(1) . . . ?
C(35) C(36) C(42) 22.2(5) . . . ?
C(35) C(36) C(44) 132.5(9) . . . ?
C(35) C(36) C(45) 173(1) . . . ?
C(37) C(36) C(41) 167(1) . . . ?
C(37) C(36) C(42) 105.2(10) . . . ?
C(37) C(36) C(44) 5.4(9) . . . ?
C(37) C(36) C(45) 57.9(9) . . . ?
C(41) C(36) C(42) 68(1) . . . ?
C(41) C(36) C(44) 169(1) . . . ?
C(41) C(36) C(45) 126(1) . . . ?
C(42) C(36) C(44) 110.6(9) . . . ?
C(42) C(36) C(45) 161(1) . . . ?
C(44) C(36) C(45) 52.6(9) . . . ?
F(2) C(37) C(36) 123(1) . . . ?
F(2) C(37) C(38) 118.2(10) . . . ?
F(2) C(37) C(44) 36(2) . . . ?
F(2) C(37) C(45) 77.4(10) . . . ?
C(36) C(37) C(38) 118(1) . . . ?
C(36) C(37) C(44) 159(3) . . . ?
C(36) C(37) C(45) 45.7(7) . . . ?
C(38) C(37) C(44) 81(2) . . . ?
C(38) C(37) C(45) 164(1) . . . ?
C(44) C(37) C(45) 113(3) . . . ?
F(3) C(38) F(7) 25.7(4) . . . ?
F(3) C(38) C(37) 122.8(7) . . . ?
F(3) C(38) C(39) 120(1) . . . ?
F(3) C(38) C(43) 135.7(10) . . . ?
F(3) C(38) C(44) 102.6(7) . . . ?
F(7) C(38) C(37) 145.0(8) . . . ?
F(7) C(38) C(39) 98(1) . . . ?
F(7) C(38) C(43) 113(1) . . . ?
F(7) C(38) C(44) 124.9(8) . . . ?
C(37) C(38) C(39) 115(1) . . . ?
C(37) C(38) C(43) 101(1) . . . ?
C(37) C(38) C(44) 20.3(8) . . . ?
C(39) C(38) C(43) 15(1) . . . ?
C(39) C(38) C(44) 136(1) . . . ?
C(43) C(38) C(44) 121(1) . . . ?
F(4) C(39) F(6) 35(1) . . . ?
F(4) C(39) C(38) 121(1) . . . ?
F(4) C(39) C(40) 105(1) . . . ?
F(4) C(39) C(42) 138(1) . . . ?
F(4) C(39) C(43) 128(7) . . . ?
F(6) C(39) C(38) 156(2) . . . ?
F(6) C(39) C(40) 70(1) . . . ?
F(6) C(39) C(42) 102(1) . . . ?
F(6) C(39) C(43) 93(6) . . . ?
C(38) C(39) C(40) 132(1) . . . ?
C(38) C(39) C(42) 100(1) . . . ?
C(38) C(39) C(43) 109(6) . . . ?
C(40) C(39) C(42) 32.9(6) . . . ?
C(40) C(39) C(43) 23(5) . . . ?
C(42) C(39) C(43) 11(5) . . . ?
F(5) C(40) F(6) 150(1) . . . ?
F(5) C(40) C(35) 58.2(6) . . . ?
F(5) C(40) C(39) 161(1) . . . ?
F(5) C(40) C(42) 73.1(10) . . . ?
F(5) C(40) C(43) 155(1) . . . ?
F(6) C(40) C(35) 149(1) . . . ?
F(6) C(40) C(39) 41.5(9) . . . ?
F(6) C(40) C(42) 132(1) . . . ?
F(6) C(40) C(43) 49(1) . . . ?
C(35) C(40) C(39) 108(1) . . . ?
C(35) C(40) C(42) 17.7(9) . . . ?
C(35) C(40) C(43) 100(1) . . . ?
C(39) C(40) C(42) 91(1) . . . ?
C(39) C(40) C(43) 7(1) . . . ?
C(42) C(40) C(43) 84(1) . . . ?
Ce(1) C(41) F(1) 88.5(5) . . . ?
Ce(1) C(41) C(35) 83.0(8) . . . ?
Ce(1) C(41) C(36) 170(1) . . . ?
Ce(1) C(41) C(42) 103.7(7) . . . ?
Ce(1) C(41) C(45) 139.6(6) . . . ?
F(1) C(41) C(35) 165(1) . . . ?
F(1) C(41) C(36) 82(1) . . . ?
F(1) C(41) C(42) 167.3(9) . . . ?
F(1) C(41) C(45) 51.7(5) . . . ?
C(35) C(41) C(36) 105(1) . . . ?
C(35) C(41) C(42) 22.1(7) . . . ?
C(35) C(41) C(45) 137(1) . . . ?
C(36) C(41) C(42) 85(1) . . . ?
C(36) C(41) C(45) 32(1) . . . ?
C(42) C(41) C(45) 116.6(9) . . . ?
F(5) C(42) C(35) 71(1) . . . ?
F(5) C(42) C(36) 141(1) . . . ?
F(5) C(42) C(39) 118(1) . . . ?
F(5) C(42) C(40) 64.3(9) . . . ?
F(5) C(42) C(41) 115(1) . . . ?
F(5) C(42) C(43) 116(1) . . . ?
C(35) C(42) C(36) 70(1) . . . ?
C(35) C(42) C(39) 163(2) . . . ?
C(35) C(42) C(40) 129(2) . . . ?
C(35) C(42) C(41) 45(1) . . . ?
C(35) C(42) C(43) 162(2) . . . ?
C(36) C(42) C(39) 99(1) . . . ?
C(36) C(42) C(40) 151(1) . . . ?
C(36) C(42) C(41) 26.7(4) . . . ?
C(36) C(42) C(43) 101(1) . . . ?
C(39) C(42) C(40) 55(1) . . . ?
C(39) C(42) C(41) 126(1) . . . ?
C(39) C(42) C(43) 3(1) . . . ?
C(40) C(42) C(41) 170(1) . . . ?
C(40) C(42) C(43) 52(1) . . . ?
C(41) C(42) C(43) 128(1) . . . ?
F(4) C(43) F(6) 25.7(9) . . . ?
F(4) C(43) C(38) 96(1) . . . ?
F(4) C(43) C(39) 41(5) . . . ?
F(4) C(43) C(40) 108(1) . . . ?
F(4) C(43) C(42) 150(1) . . . ?
F(6) C(43) C(38) 122(1) . . . ?
F(6) C(43) C(39) 66(5) . . . ?
F(6) C(43) C(40) 82(1) . . . ?
F(6) C(43) C(42) 125(2) . . . ?
C(38) C(43) C(39) 55(6) . . . ?
C(38) C(43) C(40) 154(2) . . . ?
C(38) C(43) C(42) 112(1) . . . ?
C(39) C(43) C(40) 149(7) . . . ?
C(39) C(43) C(42) 165(7) . . . ?
C(40) C(43) C(42) 43.1(9) . . . ?
F(2) C(44) F(8) 32.6(7) . . . ?
F(2) C(44) C(36) 112(1) . . . ?
F(2) C(44) C(37) 127(3) . . . ?
F(2) C(44) C(38) 154(1) . . . ?
F(2) C(44) C(45) 79(1) . . . ?
F(8) C(44) C(36) 144(1) . . . ?
F(8) C(44) C(37) 159(3) . . . ?
F(8) C(44) C(38) 121(1) . . . ?
F(8) C(44) C(45) 111(1) . . . ?
C(36) C(44) C(37) 15(2) . . . ?
C(36) C(44) C(38) 93.1(8) . . . ?
C(36) C(44) C(45) 33.3(5) . . . ?
C(37) C(44) C(38) 78(2) . . . ?
C(37) C(44) C(45) 48(2) . . . ?
C(38) C(44) C(45) 126(1) . . . ?
F(1) C(45) F(2) 148.4(9) . . . ?
F(1) C(45) C(36) 77.4(9) . . . ?
F(1) C(45) C(37) 153(1) . . . ?
F(1) C(45) C(41) 57.5(5) . . . ?
F(1) C(45) C(44) 170.1(10) . . . ?
F(2) C(45) C(36) 133(1) . . . ?
F(2) C(45) C(37) 57.1(8) . . . ?
F(2) C(45) C(41) 153.9(8) . . . ?
F(2) C(45) C(44) 39.4(6) . . . ?
C(36) C(45) C(37) 76(1) . . . ?
C(36) C(45) C(41) 21.1(7) . . . ?
C(36) C(45) C(44) 94(1) . . . ?
C(37) C(45) C(41) 96.8(9) . . . ?
C(37) C(45) C(44) 17.7(9) . . . ?
C(41) C(45) C(44) 114.6(9) . . . ?
C(46) C(47) C(48) 116.0(6) . . . ?
C(47) C(48) C(48) 114.7(6) 1_555 1_555 3_657 ?
Ce(1) C(101) C(1) 86.3(1) . . . ?
Ce(1) C(101) C(2) 87.4(2) . . . ?
Ce(1) C(101) C(3) 93.6(2) . . . ?
Ce(1) C(101) C(4) 93.9(2) . . . ?
Ce(1) C(101) C(5) 88.5(2) . . . ?
C(1) C(101) C(2) 71.4(2) . . . ?
C(1) C(101) C(3) 144.1(2) . . . ?
C(1) C(101) C(4) 143.9(2) . . . ?
C(1) C(101) C(5) 71.1(2) . . . ?
C(2) C(101) C(3) 72.7(2) . . . ?
C(2) C(101) C(4) 144.7(2) . . . ?
C(2) C(101) C(5) 142.4(2) . . . ?
C(3) C(101) C(4) 72.0(2) . . . ?
C(3) C(101) C(5) 144.8(2) . . . ?
C(4) C(101) C(5) 72.8(2) . . . ?
Ce(1) C(102) C(18) 87.2(2) . . . ?
Ce(1) C(102) C(19) 87.6(2) . . . ?
Ce(1) C(102) C(20) 92.7(2) . . . ?
Ce(1) C(102) C(21) 93.7(2) . . . ?
Ce(1) C(102) C(22) 88.8(2) . . . ?
C(18) C(102) C(19) 71.4(2) . . . ?
C(18) C(102) C(20) 144.1(2) . . . ?
C(18) C(102) C(21) 143.7(2) . . . ?
C(18) C(102) C(22) 71.3(2) . . . ?
C(19) C(102) C(20) 72.7(2) . . . ?
C(19) C(102) C(21) 144.9(2) . . . ?
C(19) C(102) C(22) 142.7(3) . . . ?
C(20) C(102) C(21) 72.1(2) . . . ?
C(20) C(102) C(22) 144.6(2) . . . ?
C(21) C(102) C(22) 72.5(2) . . . ?
Ce(1) C(2) H(16) 114.131 . . . no
C(1) C(2) H(16) 125.852 . . . no
C(3) C(2) H(16) 123.628 . . . no
C(101) C(2) H(16) 178.044 . . . no
Ce(1) C(5) H(17) 116.225 . . . no
C(1) C(5) H(17) 125.405 . . . no
C(4) C(5) H(17) 123.989 . . . no
C(101) C(5) H(17) 177.304 . . . no
C(6) C(7) H(18) 109.477 . . . no
C(6) C(7) H(51) 109.461 . . . no
C(6) C(7) H(52) 109.477 . . . no
H(18) C(7) H(51) 109.467 . . . no
H(18) C(7) H(52) 109.485 . . . no
H(51) C(7) H(52) 109.461 . . . no
C(6) C(8) H(20) 109.460 . . . no
C(6) C(8) H(49) 109.473 . . . no
C(6) C(8) H(50) 109.468 . . . no
H(20) C(8) H(49) 109.474 . . . no
H(20) C(8) H(50) 109.465 . . . no
H(49) C(8) H(50) 109.488 . . . no
C(6) C(9) H(19) 109.476 . . . no
C(6) C(9) H(53) 109.477 . . . no
C(6) C(9) H(54) 109.481 . . . no
H(19) C(9) H(53) 109.457 . . . no
H(19) C(9) H(54) 109.464 . . . no
H(53) C(9) H(54) 109.472 . . . no
C(10) C(11) H(13) 109.468 . . . no
C(10) C(11) H(38) 109.469 . . . no
C(10) C(11) H(39) 109.476 . . . no
H(13) C(11) H(38) 109.463 . . . no
H(13) C(11) H(39) 109.481 . . . no
H(38) C(11) H(39) 109.471 . . . no
C(10) C(12) H(12) 109.468 . . . no
C(10) C(12) H(47) 109.463 . . . no
C(10) C(12) H(48) 109.475 . . . no
H(12) C(12) H(47) 109.462 . . . no
H(12) C(12) H(48) 109.480 . . . no
H(47) C(12) H(48) 109.479 . . . no
C(10) C(13) H(11) 109.464 . . . no
C(10) C(13) H(42) 109.473 . . . no
C(10) C(13) H(43) 109.475 . . . no
H(11) C(13) H(42) 109.466 . . . no
H(11) C(13) H(43) 109.465 . . . no
H(42) C(13) H(43) 109.484 . . . no
C(14) C(15) H(10) 109.478 . . . no
C(14) C(15) H(40) 109.483 . . . no
C(14) C(15) H(41) 109.483 . . . no
H(10) C(15) H(40) 109.458 . . . no
H(10) C(15) H(41) 109.458 . . . no
H(40) C(15) H(41) 109.467 . . . no
C(14) C(16) H(44) 109.471 . . . no
C(14) C(16) H(45) 109.468 . . . no
C(14) C(16) H(46) 109.471 . . . no
H(44) C(16) H(45) 109.472 . . . no
H(44) C(16) H(46) 109.471 . . . no
H(45) C(16) H(46) 109.473 . . . no
C(14) C(17) H(9) 109.476 . . . no
C(14) C(17) H(36) 109.473 . . . no
C(14) C(17) H(37) 109.475 . . . no
H(9) C(17) H(36) 109.463 . . . no
H(9) C(17) H(37) 109.473 . . . no
H(36) C(17) H(37) 109.468 . . . no
Ce(1) C(19) H(15) 114.807 . . . no
C(18) C(19) H(15) 124.710 . . . no
C(20) C(19) H(15) 124.545 . . . no
C(102) C(19) H(15) 178.085 . . . no
Ce(1) C(22) H(14) 113.221 . . . no
C(18) C(22) H(14) 120.798 . . . no
C(21) C(22) H(14) 128.368 . . . no
C(102) C(22) H(14) 176.445 . . . no
C(23) C(24) H(21) 109.465 . . . no
C(23) C(24) H(22) 109.464 . . . no
C(23) C(24) H(23) 109.480 . . . no
H(21) C(24) H(22) 109.455 . . . no
H(21) C(24) H(23) 109.485 . . . no
H(22) C(24) H(23) 109.479 . . . no
C(23) C(25) H(27) 109.480 . . . no
C(23) C(25) H(28) 109.504 . . . no
C(23) C(25) H(29) 109.437 . . . no
H(27) C(25) H(28) 109.524 . . . no
H(27) C(25) H(29) 109.422 . . . no
H(28) C(25) H(29) 109.460 . . . no
C(23) C(26) H(24) 109.486 . . . no
C(23) C(26) H(25) 109.441 . . . no
C(23) C(26) H(26) 109.443 . . . no
H(24) C(26) H(25) 109.508 . . . no
H(24) C(26) H(26) 109.506 . . . no
H(25) C(26) H(26) 109.444 . . . no
C(27) C(28) H(4) 109.469 . . . no
C(27) C(28) H(59) 109.471 . . . no
C(27) C(28) H(60) 109.471 . . . no
H(4) C(28) H(59) 109.467 . . . no
H(4) C(28) H(60) 109.471 . . . no
H(59) C(28) H(60) 109.477 . . . no
C(27) C(29) H(6) 109.468 . . . no
C(27) C(29) H(57) 109.466 . . . no
C(27) C(29) H(58) 109.483 . . . no
H(6) C(29) H(57) 109.461 . . . no
H(6) C(29) H(58) 109.479 . . . no
H(57) C(29) H(58) 109.471 . . . no
C(27) C(30) H(7) 109.479 . . . no
C(27) C(30) H(55) 109.479 . . . no
C(27) C(30) H(56) 109.476 . . . no
H(7) C(30) H(55) 109.466 . . . no
H(7) C(30) H(56) 109.462 . . . no
H(55) C(30) H(56) 109.467 . . . no
C(31) C(32) H(3) 109.476 . . . no
C(31) C(32) H(34) 109.470 . . . no
C(31) C(32) H(35) 109.471 . . . no
H(3) C(32) H(34) 109.467 . . . no
H(3) C(32) H(35) 109.477 . . . no
H(34) C(32) H(35) 109.465 . . . no
C(31) C(33) H(2) 109.472 . . . no
C(31) C(33) H(30) 109.470 . . . no
C(31) C(33) H(31) 109.465 . . . no
H(2) C(33) H(30) 109.485 . . . no
H(2) C(33) H(31) 109.471 . . . no
H(30) C(33) H(31) 109.464 . . . no
C(31) C(34) H(1) 109.471 . . . no
C(31) C(34) H(32) 109.474 . . . no
C(31) C(34) H(33) 109.472 . . . no
H(1) C(34) H(32) 109.470 . . . no
H(1) C(34) H(33) 109.466 . . . no
H(32) C(34) H(33) 109.474 . . . no

loop_
_geom_bond_atom_site_label_1
_geom_bond_atom_site_label_2
_geom_bond_distance
_geom_bond_site_symmetry_2
_geom_bond_publ_flag
Ce(1) C(1) 2.759(3) . yes
Ce(1) C(2) 2.765(3) . yes
Ce(1) C(3) 2.898(3) . yes
Ce(1) C(4) 2.903(3) . yes
Ce(1) C(5) 2.786(3) . yes
Ce(1) C(18) 2.766(4) . yes
Ce(1) C(19) 2.757(4) . yes
Ce(1) C(20) 2.872(3) . yes
Ce(1) C(21) 2.892(3) . yes
Ce(1) C(22) 2.780(3) . yes
Ce(1) C(35) 2.68(1) . yes
Ce(1) C(41) 2.595(9) . yes
Ce(1) C(101) 2.5516(2) . yes
Ce(1) C(102) 2.5416(2) . yes
F(1) C(36) 1.37(1) . yes
F(1) C(41) 1.301(10) . yes
F(1) C(45) 1.209(10) . yes
F(2) F(8) 0.762(9) . yes
F(2) C(37) 1.35(1) . yes
F(2) C(44) 1.01(1) . yes
F(2) C(45) 1.57(1) . yes
F(3) F(7) 0.619(10) . yes
F(3) C(38) 1.382(8) . yes
F(4) F(6) 0.88(1) . yes
F(4) C(39) 1.48(2) . yes
F(4) C(43) 1.75(2) . yes
F(5) C(35) 1.31(1) . yes
F(5) C(40) 1.30(1) . yes
F(5) C(42) 1.38(1) . yes
F(6) C(39) 1.05(2) . yes
F(6) C(40) 1.50(2) . yes
F(6) C(43) 1.14(2) . yes
F(7) C(38) 1.400(10) . yes
F(8) C(44) 1.39(1) . yes
C(1) C(2) 1.406(5) . yes
C(1) C(5) 1.403(5) . yes
C(1) C(6) 1.526(5) . yes
C(1) C(101) 1.225(3) . yes
C(2) C(3) 1.429(5) . yes
C(2) C(101) 1.186(3) . yes
C(3) C(4) 1.438(5) . yes
C(3) C(10) 1.557(5) . yes
C(3) C(101) 1.223(3) . yes
C(4) C(5) 1.431(5) . yes
C(4) C(14) 1.556(5) . yes
C(4) C(101) 1.223(4) . yes
C(5) C(101) 1.187(3) . yes
C(6) C(7) 1.527(5) . yes
C(6) C(8) 1.521(5) . yes
C(6) C(9) 1.514(5) . yes
C(10) C(11) 1.550(6) . yes
C(10) C(12) 1.531(6) . yes
C(10) C(13) 1.523(6) . yes
C(14) C(15) 1.531(6) . yes
C(14) C(16) 1.535(5) . yes
C(14) C(17) 1.545(5) . yes
C(18) C(19) 1.403(5) . yes
C(18) C(22) 1.402(5) . yes
C(18) C(23) 1.526(5) . yes
C(18) C(102) 1.222(4) . yes
C(19) C(20) 1.426(5) . yes
C(19) C(102) 1.181(4) . yes
C(20) C(21) 1.441(5) . yes
C(20) C(27) 1.552(5) . yes
C(20) C(102) 1.223(3) . yes
C(21) C(22) 1.423(5) . yes
C(21) C(31) 1.548(5) . yes
C(21) C(102) 1.225(4) . yes
C(22) C(102) 1.182(3) . yes
C(23) C(24) 1.492(6) . yes
C(23) C(25) 1.515(9) . yes
C(23) C(26) 1.459(8) . yes
C(27) C(28) 1.525(5) . yes
C(27) C(29) 1.546(6) . yes
C(27) C(30) 1.528(5) . yes
C(31) C(32) 1.542(6) . yes
C(31) C(33) 1.524(6) . yes
C(31) C(34) 1.542(6) . yes
C(35) C(36) 1.37(1) . yes
C(35) C(40) 1.39(1) . yes
C(35) C(41) 1.05(1) . yes
C(35) C(42) 0.55(1) . yes
C(36) C(37) 1.31(1) . yes
C(36) C(41) 0.653(10) . yes
C(36) C(42) 1.45(1) . yes
C(36) C(44) 1.76(2) . yes
C(36) C(45) 0.97(1) . yes
C(37) C(38) 1.32(1) . yes
C(37) C(44) 0.47(2) . yes
C(37) C(45) 1.14(1) . yes
C(38) C(39) 1.23(2) . yes
C(38) C(43) 1.40(2) . yes
C(38) C(44) 1.33(1) . yes
C(39) C(40) 1.48(2) . yes
C(39) C(42) 1.79(2) . yes
C(39) C(43) 0.39(3) . yes
C(40) C(42) 0.97(1) . yes
C(40) C(43) 1.13(2) . yes
C(41) C(42) 1.35(1) . yes
C(41) C(45) 1.46(1) . yes
C(42) C(43) 1.42(2) . yes
C(44) C(45) 1.40(2) . yes
C(46) C(47) 1.43(1) . yes
C(47) C(48) 1.527(8) . yes
C(48) C(48) 1.50(1) 3_657 yes
C(2) H(16) 1.016 . no
C(5) H(17) 1.022 . no
C(7) H(18) 0.950 . no
C(7) H(51) 0.950 . no
C(7) H(52) 0.950 . no
C(8) H(20) 0.950 . no
C(8) H(49) 0.950 . no
C(8) H(50) 0.950 . no
C(9) H(19) 0.950 . no
C(9) H(53) 0.950 . no
C(9) H(54) 0.950 . no
C(11) H(13) 0.950 . no
C(11) H(38) 0.950 . no
C(11) H(39) 0.950 . no
C(12) H(12) 0.950 . no
C(12) H(47) 0.950 . no
C(12) H(48) 0.950 . no
C(13) H(11) 0.950 . no
C(13) H(42) 0.950 . no
C(13) H(43) 0.950 . no
C(15) H(10) 0.950 . no
C(15) H(40) 0.950 . no
C(15) H(41) 0.950 . no
C(16) H(44) 0.950 . no
C(16) H(45) 0.950 . no
C(16) H(46) 0.950 . no
C(17) H(9) 0.950 . no
C(17) H(36) 0.950 . no
C(17) H(37) 0.950 . no
C(19) H(15) 1.004 . no
C(22) H(14) 0.979 . no
C(24) H(21) 0.950 . no
C(24) H(22) 0.950 . no
C(24) H(23) 0.950 . no
C(25) H(27) 0.950 . no
C(25) H(28) 0.950 . no
C(25) H(29) 0.951 . no
C(26) H(24) 0.949 . no
C(26) H(25) 0.950 . no
C(26) H(26) 0.950 . no
C(28) H(4) 0.950 . no
C(28) H(59) 0.950 . no
C(28) H(60) 0.950 . no
C(29) H(6) 0.950 . no
C(29) H(57) 0.950 . no
C(29) H(58) 0.950 . no
C(30) H(7) 0.950 . no
C(30) H(55) 0.950 . no
C(30) H(56) 0.950 . no
C(32) H(3) 0.950 . no
C(32) H(34) 0.950 . no
C(32) H(35) 0.950 . no
C(33) H(2) 0.950 . no
C(33) H(30) 0.950 . no
C(33) H(31) 0.950 . no
C(34) H(1) 0.950 . no
C(34) H(32) 0.950 . no
C(34) H(33) 0.950 . no

loop_
_geom_contact_atom_site_label_1
_geom_contact_atom_site_label_2
_geom_contact_distance
_geom_contact_site_symmetry_2
Ce(1) C(1) 2.759(3) .
Ce(1) C(2) 2.765(3) .
Ce(1) C(3) 2.898(3) .
Ce(1) C(4) 2.903(3) .
Ce(1) C(5) 2.786(3) .
Ce(1) C(18) 2.766(4) .
Ce(1) C(19) 2.757(4) .
Ce(1) C(20) 2.872(3) .
Ce(1) C(21) 2.892(3) .
Ce(1) C(22) 2.780(3) .
Ce(1) C(35) 2.68(1) .
Ce(1) C(41) 2.595(9) .
Ce(1) C(101) 2.5516(2) .
Ce(1) C(102) 2.5416(2) .
F(1) C(29) 3.595(7) 1_655
F(2) C(48) 3.498(10) 4_554
F(2) C(29) 3.499(9) 1_655
F(4) C(7) 3.18(1) 4_555
F(4) C(28) 3.44(1) 4_555
F(4) C(9) 3.58(1) 4_555
F(6) C(28) 3.27(1) 4_555
F(7) C(13) 3.563(10) 2_756
F(8) C(46) 3.18(1) 2_656
F(8) C(32) 3.231(10) 1_655
F(8) C(48) 3.312(10) 4_554
F(8) C(47) 3.52(1) 2_656
C(29) C(45) 3.359(9) 1_455
C(29) C(37) 3.48(1) 1_455
C(29) C(44) 3.50(1) 1_455
C(29) C(36) 3.53(1) 1_455

loop_
_geom_torsion_atom_site_label_1
_geom_torsion_atom_site_label_2
_geom_torsion_atom_site_label_3
_geom_torsion_atom_site_label_4
_geom_torsion
_geom_torsion_site_symmetry_1
_geom_torsion_site_symmetry_2
_geom_torsion_site_symmetry_3
_geom_torsion_site_symmetry_4
_geom_torsion_publ_flag
Ce(1) C(1) C(2) C(3) 73.8(3) 1_555 1_555 1_555 1_555 yes
Ce(1) C(1) C(2) C(101) 72.4(1) 1_555 1_555 1_555 1_555 yes
Ce(1) C(1) C(5) C(4) -72.7(2) 1_555 1_555 1_555 1_555 yes
Ce(1) C(1) C(5) C(101) -71.7(1) 1_555 1_555 1_555 1_555 yes
Ce(1) C(1) C(6) C(7) 3.6(4) 1_555 1_555 1_555 1_555 yes
Ce(1) C(1) C(6) C(8) 121.9(3) 1_555 1_555 1_555 1_555 yes
Ce(1) C(1) C(6) C(9) -116.8(3) 1_555 1_555 1_555 1_555 yes
Ce(1) C(1) C(101) C(2) -88.5(2) 1_555 1_555 1_555 1_555 yes
Ce(1) C(1) C(101) C(3) -91.1(3) 1_555 1_555 1_555 1_555 yes
Ce(1) C(1) C(101) C(4) 91.6(3) 1_555 1_555 1_555 1_555 yes
Ce(1) C(1) C(101) C(5) 89.7(2) 1_555 1_555 1_555 1_555 yes
Ce(1) C(2) C(1) C(5) -70.9(2) 1_555 1_555 1_555 1_555 yes
Ce(1) C(2) C(1) C(6) 106.8(3) 1_555 1_555 1_555 1_555 yes
Ce(1) C(2) C(1) C(101) -72.4(1) 1_555 1_555 1_555 1_555 yes
Ce(1) C(2) C(3) C(4) 67.9(2) 1_555 1_555 1_555 1_555 yes
Ce(1) C(2) C(3) C(10) -121.1(3) 1_555 1_555 1_555 1_555 yes
Ce(1) C(2) C(3) C(101) 68.6(1) 1_555 1_555 1_555 1_555 yes
Ce(1) C(2) C(101) C(1) 87.0(2) 1_555 1_555 1_555 1_555 yes
Ce(1) C(2) C(101) C(3) -94.6(2) 1_555 1_555 1_555 1_555 yes
Ce(1) C(2) C(101) C(4) -93.1(4) 1_555 1_555 1_555 1_555 yes
Ce(1) C(2) C(101) C(5) 84.2(3) 1_555 1_555 1_555 1_555 yes
Ce(1) C(3) C(2) C(1) -70.1(2) 1_555 1_555 1_555 1_555 yes
Ce(1) C(3) C(2) C(101) -68.6(1) 1_555 1_555 1_555 1_555 yes
Ce(1) C(3) C(4) C(5) 64.7(2) 1_555 1_555 1_555 1_555 yes
Ce(1) C(3) C(4) C(14) -133.4(4) 1_555 1_555 1_555 1_555 yes
Ce(1) C(3) C(4) C(101) 64.8(1) 1_555 1_555 1_555 1_555 yes
Ce(1) C(3) C(10) C(11) 41.1(4) 1_555 1_555 1_555 1_555 yes
Ce(1) C(3) C(10) C(12) -77.4(4) 1_555 1_555 1_555 1_555 yes
Ce(1) C(3) C(10) C(13) 164.9(3) 1_555 1_555 1_555 1_555 yes
Ce(1) C(3) C(101) C(1) 88.8(3) 1_555 1_555 1_555 1_555 yes
Ce(1) C(3) C(101) C(2) 86.2(2) 1_555 1_555 1_555 1_555 yes
Ce(1) C(3) C(101) C(4) -92.9(2) 1_555 1_555 1_555 1_555 yes
Ce(1) C(3) C(101) C(5) -92.6(4) 1_555 1_555 1_555 1_555 yes
Ce(1) C(4) C(3) C(2) -64.1(2) 1_555 1_555 1_555 1_555 yes
Ce(1) C(4) C(3) C(10) 126.6(4) 1_555 1_555 1_555 1_555 yes
Ce(1) C(4) C(3) C(101) -64.8(1) 1_555 1_555 1_555 1_555 yes
Ce(1) C(4) C(5) C(1) 68.9(2) 1_555 1_555 1_555 1_555 yes
Ce(1) C(4) C(5) C(101) 67.9(1) 1_555 1_555 1_555 1_555 yes
Ce(1) C(4) C(14) C(15) 46.5(4) 1_555 1_555 1_555 1_555 yes
Ce(1) C(4) C(14) C(16) -75.1(4) 1_555 1_555 1_555 1_555 yes
Ce(1) C(4) C(14) C(17) 164.2(2) 1_555 1_555 1_555 1_555 yes
Ce(1) C(4) C(101) C(1) -89.1(3) 1_555 1_555 1_555 1_555 yes
Ce(1) C(4) C(101) C(2) 91.0(4) 1_555 1_555 1_555 1_555 yes
Ce(1) C(4) C(101) C(3) 92.6(2) 1_555 1_555 1_555 1_555 yes
Ce(1) C(4) C(101) C(5) -87.3(2) 1_555 1_555 1_555 1_555 yes
Ce(1) C(5) C(1) C(2) 70.2(2) 1_555 1_555 1_555 1_555 yes
Ce(1) C(5) C(1) C(6) -107.5(3) 1_555 1_555 1_555 1_555 yes
Ce(1) C(5) C(1) C(101) 71.7(1) 1_555 1_555 1_555 1_555 yes
Ce(1) C(5) C(4) C(3) -67.8(2) 1_555 1_555 1_555 1_555 yes
Ce(1) C(5) C(4) C(14) 126.7(3) 1_555 1_555 1_555 1_555 yes
Ce(1) C(5) C(4) C(101) -67.9(1) 1_555 1_555 1_555 1_555 yes
Ce(1) C(5) C(101) C(1) -86.6(2) 1_555 1_555 1_555 1_555 yes
Ce(1) C(5) C(101) C(2) -83.9(3) 1_555 1_555 1_555 1_555 yes
Ce(1) C(5) C(101) C(3) 94.2(4) 1_555 1_555 1_555 1_555 yes
Ce(1) C(5) C(101) C(4) 94.5(2) 1_555 1_555 1_555 1_555 yes
Ce(1) C(18) C(19) C(20) -73.1(3) 1_555 1_555 1_555 1_555 yes
Ce(1) C(18) C(19) C(102) -71.8(1) 1_555 1_555 1_555 1_555 yes
Ce(1) C(18) C(22) C(21) 72.7(3) 1_555 1_555 1_555 1_555 yes
Ce(1) C(18) C(22) C(102) 71.1(1) 1_555 1_555 1_555 1_555 yes
Ce(1) C(18) C(23) C(24) 112.7(4) 1_555 1_555 1_555 1_555 yes
Ce(1) C(18) C(23) C(25) -2.5(6) 1_555 1_555 1_555 1_555 yes
Ce(1) C(18) C(23) C(26) -124.4(6) 1_555 1_555 1_555 1_555 yes
Ce(1) C(18) C(102) C(19) 88.4(2) 1_555 1_555 1_555 1_555 yes
Ce(1) C(18) C(102) C(20) 90.7(3) 1_555 1_555 1_555 1_555 yes
Ce(1) C(18) C(102) C(21) -92.5(4) 1_555 1_555 1_555 1_555 yes
Ce(1) C(18) C(102) C(22) -89.6(2) 1_555 1_555 1_555 1_555 yes
Ce(1) C(19) C(18) C(22) 70.2(2) 1_555 1_555 1_555 1_555 yes
Ce(1) C(19) C(18) C(23) -112.6(4) 1_555 1_555 1_555 1_555 yes
Ce(1) C(19) C(18) C(102) 71.8(1) 1_555 1_555 1_555 1_555 yes
Ce(1) C(19) C(20) C(21) -68.8(2) 1_555 1_555 1_555 1_555 yes
Ce(1) C(19) C(20) C(27) 125.8(3) 1_555 1_555 1_555 1_555 yes
Ce(1) C(19) C(20) C(102) -69.1(1) 1_555 1_555 1_555 1_555 yes
Ce(1) C(19) C(102) C(18) -87.9(2) 1_555 1_555 1_555 1_555 yes
Ce(1) C(19) C(102) C(20) 93.6(2) 1_555 1_555 1_555 1_555 yes
Ce(1) C(19) C(102) C(21) 93.0(4) 1_555 1_555 1_555 1_555 yes
Ce(1) C(19) C(102) C(22) -84.8(4) 1_555 1_555 1_555 1_555 yes
Ce(1) C(20) C(19) C(18) 70.3(3) 1_555 1_555 1_555 1_555 yes
Ce(1) C(20) C(19) C(102) 69.1(1) 1_555 1_555 1_555 1_555 yes
Ce(1) C(20) C(21) C(22) -64.6(2) 1_555 1_555 1_555 1_555 yes
Ce(1) C(20) C(21) C(31) 127.7(4) 1_555 1_555 1_555 1_555 yes
Ce(1) C(20) C(21) C(102) -65.3(1) 1_555 1_555 1_555 1_555 yes
Ce(1) C(20) C(27) C(28) -78.4(4) 1_555 1_555 1_555 1_555 yes
Ce(1) C(20) C(27) C(29) 160.2(2) 1_555 1_555 1_555 1_555 yes
Ce(1) C(20) C(27) C(30) 44.1(4) 1_555 1_555 1_555 1_555 yes
Ce(1) C(20) C(102) C(18) -89.0(3) 1_555 1_555 1_555 1_555 yes
Ce(1) C(20) C(102) C(19) -86.6(2) 1_555 1_555 1_555 1_555 yes
Ce(1) C(20) C(102) C(21) 93.0(2) 1_555 1_555 1_555 1_555 yes
Ce(1) C(20) C(102) C(22) 91.6(4) 1_555 1_555 1_555 1_555 yes
Ce(1) C(21) C(20) C(19) 65.1(2) 1_555 1_555 1_555 1_555 yes
Ce(1) C(21) C(20) C(27) -133.1(4) 1_555 1_555 1_555 1_555 yes
Ce(1) C(21) C(20) C(102) 65.3(1) 1_555 1_555 1_555 1_555 yes
Ce(1) C(21) C(22) C(18) -69.4(3) 1_555 1_555 1_555 1_555 yes
Ce(1) C(21) C(22) C(102) -67.8(1) 1_555 1_555 1_555 1_555 yes
Ce(1) C(21) C(31) C(32) 166.1(3) 1_555 1_555 1_555 1_555 yes
Ce(1) C(21) C(31) C(33) 41.2(4) 1_555 1_555 1_555 1_555 yes
Ce(1) C(21) C(31) C(34) -78.8(4) 1_555 1_555 1_555 1_555 yes
Ce(1) C(21) C(102) C(18) 90.3(4) 1_555 1_555 1_555 1_555 yes
Ce(1) C(21) C(102) C(19) -91.1(4) 1_555 1_555 1_555 1_555 yes
Ce(1) C(21) C(102) C(20) -91.6(2) 1_555 1_555 1_555 1_555 yes
Ce(1) C(21) C(102) C(22) 87.5(2) 1_555 1_555 1_555 1_555 yes
Ce(1) C(22) C(18) C(19) -69.5(2) 1_555 1_555 1_555 1_555 yes
Ce(1) C(22) C(18) C(23) 113.3(4) 1_555 1_555 1_555 1_555 yes
Ce(1) C(22) C(18) C(102) -71.1(1) 1_555 1_555 1_555 1_555 yes
Ce(1) C(22) C(21) C(20) 67.1(2) 1_555 1_555 1_555 1_555 yes
Ce(1) C(22) C(21) C(31) -123.3(3) 1_555 1_555 1_555 1_555 yes
Ce(1) C(22) C(21) C(102) 67.8(1) 1_555 1_555 1_555 1_555 yes
Ce(1) C(22) C(102) C(18) 87.5(2) 1_555 1_555 1_555 1_555 yes
Ce(1) C(22) C(102) C(19) 84.4(4) 1_555 1_555 1_555 1_555 yes
Ce(1) C(22) C(102) C(20) -92.9(4) 1_555 1_555 1_555 1_555 yes
Ce(1) C(22) C(102) C(21) -94.3(2) 1_555 1_555 1_555 1_555 yes
Ce(1) C(35) F(5) C(40) 179.4(6) 1_555 1_555 1_555 1_555 yes
Ce(1) C(35) F(5) C(42) -162(1) 1_555 1_555 1_555 1_555 yes
Ce(1) C(35) C(36) F(1) -7.6(9) 1_555 1_555 1_555 1_555 yes
Ce(1) C(35) C(36) C(37) 170(1) 1_555 1_555 1_555 1_555 yes
Ce(1) C(35) C(36) C(41) 5(1) 1_555 1_555 1_555 1_555 yes
Ce(1) C(35) C(36) C(42) 160(1) 1_555 1_555 1_555 1_555 yes
Ce(1) C(35) C(36) C(44) 171.7(9) 1_555 1_555 1_555 1_555 yes
Ce(1) C(35) C(36) C(45) 31(10) 1_555 1_555 1_555 1_555 yes
Ce(1) C(35) C(40) F(5) 0(1) 1_555 1_555 1_555 1_555 yes
Ce(1) C(35) C(40) F(6) -166(1) 1_555 1_555 1_555 1_555 yes
Ce(1) C(35) C(40) C(39) -166(1) 1_555 1_555 1_555 1_555 yes
Ce(1) C(35) C(40) C(42) -145(3) 1_555 1_555 1_555 1_555 yes
Ce(1) C(35) C(40) C(43) -167(1) 1_555 1_555 1_555 1_555 yes
Ce(1) C(35) C(41) F(1) -54(3) 1_555 1_555 1_555 1_555 yes
Ce(1) C(35) C(41) C(36) -174(1) 1_555 1_555 1_555 1_555 yes
Ce(1) C(35) C(41) C(42) 158(2) 1_555 1_555 1_555 1_555 yes
Ce(1) C(35) C(41) C(45) -177(1) 1_555 1_555 1_555 1_555 yes
Ce(1) C(35) C(42) F(5) 58(5) 1_555 1_555 1_555 1_555 yes
Ce(1) C(35) C(42) C(36) -115(5) 1_555 1_555 1_555 1_555 yes
Ce(1) C(35) C(42) C(39) -171(3) 1_555 1_555 1_555 1_555 yes
Ce(1) C(35) C(42) C(40) 88(5) 1_555 1_555 1_555 1_555 yes
Ce(1) C(35) C(42) C(41) -103(5) 1_555 1_555 1_555 1_555 yes
Ce(1) C(35) C(42) C(43) 178(3) 1_555 1_555 1_555 1_555 yes
Ce(1) C(41) F(1) C(36) -176(1) 1_555 1_555 1_555 1_555 yes
Ce(1) C(41) F(1) C(45) 172.8(5) 1_555 1_555 1_555 1_555 yes
Ce(1) C(41) C(35) F(5) -26(2) 1_555 1_555 1_555 1_555 yes
Ce(1) C(41) C(35) C(36) 174(1) 1_555 1_555 1_555 1_555 yes
Ce(1) C(41) C(35) C(40) -169(1) 1_555 1_555 1_555 1_555 yes
Ce(1) C(41) C(35) C(42) -158(2) 1_555 1_555 1_555 1_555 yes
Ce(1) C(41) C(36) F(1) 22(7) 1_555 1_555 1_555 1_555 yes
Ce(1) C(41) C(36) C(35) -144(7) 1_555 1_555 1_555 1_555 yes
Ce(1) C(41) C(36) C(37) 145(5) 1_555 1_555 1_555 1_555 yes
Ce(1) C(41) C(36) C(42) -154(7) 1_555 1_555 1_555 1_555 yes
Ce(1) C(41) C(36) C(44) 121(8) 1_555 1_555 1_555 1_555 yes
Ce(1) C(41) C(36) C(45) 38(8) 1_555 1_555 1_555 1_555 yes
Ce(1) C(41) C(42) F(5) 2.9(9) 1_555 1_555 1_555 1_555 yes
Ce(1) C(41) C(42) C(35) 21(2) 1_555 1_555 1_555 1_555 yes
Ce(1) C(41) C(42) C(36) 175(1) 1_555 1_555 1_555 1_555 yes
Ce(1) C(41) C(42) C(39) -177(1) 1_555 1_555 1_555 1_555 yes
Ce(1) C(41) C(42) C(40) 87(8) 1_555 1_555 1_555 1_555 yes
Ce(1) C(41) C(42) C(43) 179(1) 1_555 1_555 1_555 1_555 yes
Ce(1) C(41) C(45) F(1) -11.1(8) 1_555 1_555 1_555 1_555 yes
Ce(1) C(41) C(45) F(2) 174(1) 1_555 1_555 1_555 1_555 yes
Ce(1) C(41) C(45) C(36) -170(2) 1_555 1_555 1_555 1_555 yes
Ce(1) C(41) C(45) C(37) 175.6(9) 1_555 1_555 1_555 1_555 yes
Ce(1) C(41) C(45) C(44) 175.5(7) 1_555 1_555 1_555 1_555 yes
Ce(1) C(101) C(1) C(2) 88.5(2) 1_555 1_555 1_555 1_555 yes
Ce(1) C(101) C(1) C(5) -89.7(2) 1_555 1_555 1_555 1_555 yes
Ce(1) C(101) C(1) C(6) -31(22) 1_555 1_555 1_555 1_555 yes
Ce(1) C(101) C(2) C(1) -87.0(2) 1_555 1_555 1_555 1_555 yes
Ce(1) C(101) C(2) C(3) 94.6(2) 1_555 1_555 1_555 1_555 yes
Ce(1) C(101) C(3) C(2) -86.2(2) 1_555 1_555 1_555 1_555 yes
Ce(1) C(101) C(3) C(4) 92.9(2) 1_555 1_555 1_555 1_555 yes
Ce(1) C(101) C(3) C(10) -135(1) 1_555 1_555 1_555 1_555 yes
Ce(1) C(101) C(4) C(3) -92.6(2) 1_555 1_555 1_555 1_555 yes
Ce(1) C(101) C(4) C(5) 87.3(2) 1_555 1_555 1_555 1_555 yes
Ce(1) C(101) C(4) C(14) 141(1) 1_555 1_555 1_555 1_555 yes
Ce(1) C(101) C(5) C(1) 86.6(2) 1_555 1_555 1_555 1_555 yes
Ce(1) C(101) C(5) C(4) -94.5(2) 1_555 1_555 1_555 1_555 yes
Ce(1) C(102) C(18) C(19) -88.4(2) 1_555 1_555 1_555 1_555 yes
Ce(1) C(102) C(18) C(22) 89.6(2) 1_555 1_555 1_555 1_555 yes
Ce(1) C(102) C(18) C(23) -175(5) 1_555 1_555 1_555 1_555 yes
Ce(1) C(102) C(19) C(18) 87.9(2) 1_555 1_555 1_555 1_555 yes
Ce(1) C(102) C(19) C(20) -93.6(2) 1_555 1_555 1_555 1_555 yes
Ce(1) C(102) C(20) C(19) 86.6(2) 1_555 1_555 1_555 1_555 yes
Ce(1) C(102) C(20) C(21) -93.0(2) 1_555 1_555 1_555 1_555 yes
Ce(1) C(102) C(20) C(27) 141(1) 1_555 1_555 1_555 1_555 yes
Ce(1) C(102) C(21) C(20) 91.6(2) 1_555 1_555 1_555 1_555 yes
Ce(1) C(102) C(21) C(22) -87.5(2) 1_555 1_555 1_555 1_555 yes
Ce(1) C(102) C(21) C(31) -141(1) 1_555 1_555 1_555 1_555 yes
Ce(1) C(102) C(22) C(18) -87.5(2) 1_555 1_555 1_555 1_555 yes
Ce(1) C(102) C(22) C(21) 94.3(2) 1_555 1_555 1_555 1_555 yes
F(1) C(36) C(35) F(5) -131(5) 1_555 1_555 1_555 1_555 yes
F(1) C(36) C(35) C(40) 177.4(8) 1_555 1_555 1_555 1_555 yes
F(1) C(36) C(35) C(41) -13(1) 1_555 1_555 1_555 1_555 yes
F(1) C(36) C(35) C(42) -168(1) 1_555 1_555 1_555 1_555 yes
F(1) C(36) C(37) F(2) -1(1) 1_555 1_555 1_555 1_555 yes
F(1) C(36) C(37) C(38) -177.7(8) 1_555 1_555 1_555 1_555 yes
F(1) C(36) C(37) C(44) -9(9) 1_555 1_555 1_555 1_555 yes
F(1) C(36) C(37) C(45) 3.4(9) 1_555 1_555 1_555 1_555 yes
F(1) C(36) C(41) C(35) 167(1) 1_555 1_555 1_555 1_555 yes
F(1) C(36) C(41) C(42) 177.1(7) 1_555 1_555 1_555 1_555 yes
F(1) C(36) C(41) C(45) -16(1) 1_555 1_555 1_555 1_555 yes
F(1) C(36) C(42) F(5) 6(2) 1_555 1_555 1_555 1_555 yes
F(1) C(36) C(42) C(35) 15(2) 1_555 1_555 1_555 1_555 yes
F(1) C(36) C(42) C(39) -178(1) 1_555 1_555 1_555 1_555 yes
F(1) C(36) C(42) C(40) 155(2) 1_555 1_555 1_555 1_555 yes
F(1) C(36) C(42) C(41) -4.1(10) 1_555 1_555 1_555 1_555 yes
F(1) C(36) C(42) C(43) 179(1) 1_555 1_555 1_555 1_555 yes
F(1) C(36) C(44) F(2) 0(1) 1_555 1_555 1_555 1_555 yes
F(1) C(36) C(44) F(8) -7(1) 1_555 1_555 1_555 1_555 yes
F(1) C(36) C(44) C(37) 170(9) 1_555 1_555 1_555 1_555 yes
F(1) C(36) C(44) C(38) -178.9(7) 1_555 1_555 1_555 1_555 yes
F(1) C(36) C(44) C(45) 4.6(8) 1_555 1_555 1_555 1_555 yes
F(1) C(36) C(45) F(2) -171(1) 1_555 1_555 1_555 1_555 yes
F(1) C(36) C(45) C(37) -176.5(10) 1_555 1_555 1_555 1_555 yes
F(1) C(36) C(45) C(41) 17(1) 1_555 1_555 1_555 1_555 yes
F(1) C(36) C(45) C(44) -175.0(9) 1_555 1_555 1_555 1_555 yes
F(1) C(41) Ce(1) C(1) 52.6(4) 1_555 1_555 1_555 1_555 yes
F(1) C(41) Ce(1) C(2) 77.0(4) 1_555 1_555 1_555 1_555 yes
F(1) C(41) Ce(1) C(3) 102.2(4) 1_555 1_555 1_555 1_555 yes
F(1) C(41) Ce(1) C(4) 98.9(4) 1_555 1_555 1_555 1_555 yes
F(1) C(41) Ce(1) C(5) 60.6(5) 1_555 1_555 1_555 1_555 yes
F(1) C(41) Ce(1) C(18) -121.6(4) 1_555 1_555 1_555 1_555 yes
F(1) C(41) Ce(1) C(19) -100.4(4) 1_555 1_555 1_555 1_555 yes
F(1) C(41) Ce(1) C(20) -70.3(5) 1_555 1_555 1_555 1_555 yes
F(1) C(41) Ce(1) C(21) -76.8(4) 1_555 1_555 1_555 1_555 yes
F(1) C(41) Ce(1) C(22) -105.6(4) 1_555 1_555 1_555 1_555 yes
F(1) C(41) Ce(1) C(35) 168.2(9) 1_555 1_555 1_555 1_555 yes
F(1) C(41) Ce(1) C(101) 78.7(4) 1_555 1_555 1_555 1_555 yes
F(1) C(41) Ce(1) C(102) -94.5(4) 1_555 1_555 1_555 1_555 yes
F(1) C(41) C(35) F(5) -81(4) 1_555 1_555 1_555 1_555 yes
F(1) C(41) C(35) C(36) 119(4) 1_555 1_555 1_555 1_555 yes
F(1) C(41) C(35) C(40) 135(3) 1_555 1_555 1_555 1_555 yes
F(1) C(41) C(35) C(42) 146(3) 1_555 1_555 1_555 1_555 yes
F(1) C(41) C(36) C(35) -167(1) 1_555 1_555 1_555 1_555 yes
F(1) C(41) C(36) C(37) 123(7) 1_555 1_555 1_555 1_555 yes
F(1) C(41) C(36) C(42) -177.1(7) 1_555 1_555 1_555 1_555 yes
F(1) C(41) C(36) C(44) 98(8) 1_555 1_555 1_555 1_555 yes
F(1) C(41) C(36) C(45) 16(1) 1_555 1_555 1_555 1_555 yes
F(1) C(41) C(42) F(5) -159(3) 1_555 1_555 1_555 1_555 yes
F(1) C(41) C(42) C(35) -140(3) 1_555 1_555 1_555 1_555 yes
F(1) C(41) C(42) C(36) 13(3) 1_555 1_555 1_555 1_555 yes
F(1) C(41) C(42) C(39) 19(4) 1_555 1_555 1_555 1_555 yes
F(1) C(41) C(42) C(40) -74(10) 1_555 1_555 1_555 1_555 yes
F(1) C(41) C(42) C(43) 17(4) 1_555 1_555 1_555 1_555 yes
F(1) C(41) C(45) F(2) -174(1) 1_555 1_555 1_555 1_555 yes
F(1) C(41) C(45) C(36) -159(2) 1_555 1_555 1_555 1_555 yes
F(1) C(41) C(45) C(37) -173(1) 1_555 1_555 1_555 1_555 yes
F(1) C(41) C(45) C(44) -173(1) 1_555 1_555 1_555 1_555 yes
F(1) C(45) F(2) F(8) -150(3) 1_555 1_555 1_555 1_555 yes
F(1) C(45) F(2) C(37) -169(1) 1_555 1_555 1_555 1_555 yes
F(1) C(45) F(2) C(44) -169(1) 1_555 1_555 1_555 1_555 yes
F(1) C(45) C(36) C(35) -41(10) 1_555 1_555 1_555 1_555 yes
F(1) C(45) C(36) C(37) 176.5(10) 1_555 1_555 1_555 1_555 yes
F(1) C(45) C(36) C(41) -17(1) 1_555 1_555 1_555 1_555 yes
F(1) C(45) C(36) C(42) -155(3) 1_555 1_555 1_555 1_555 yes
F(1) C(45) C(36) C(44) 175.0(9) 1_555 1_555 1_555 1_555 yes
F(1) C(45) C(37) F(2) 167(2) 1_555 1_555 1_555 1_555 yes
F(1) C(45) C(37) C(36) -7(2) 1_555 1_555 1_555 1_555 yes
F(1) C(45) C(37) C(38) -11(6) 1_555 1_555 1_555 1_555 yes
F(1) C(45) C(37) C(44) 167(2) 1_555 1_555 1_555 1_555 yes
F(1) C(45) C(41) C(35) 164(1) 1_555 1_555 1_555 1_555 yes
F(1) C(45) C(41) C(36) 159(2) 1_555 1_555 1_555 1_555 yes
F(1) C(45) C(41) C(42) 174.2(9) 1_555 1_555 1_555 1_555 yes
F(1) C(45) C(44) F(2) 145(5) 1_555 1_555 1_555 1_555 yes
F(1) C(45) C(44) F(8) 142(5) 1_555 1_555 1_555 1_555 yes
F(1) C(45) C(44) C(36) -29(5) 1_555 1_555 1_555 1_555 yes
F(1) C(45) C(44) C(37) -34(7) 1_555 1_555 1_555 1_555 yes
F(1) C(45) C(44) C(38) -34(6) 1_555 1_555 1_555 1_555 yes
F(2) F(8) C(44) C(36) 13(1) 1_555 1_555 1_555 1_555 yes
F(2) F(8) C(44) C(37) 11(9) 1_555 1_555 1_555 1_555 yes
F(2) F(8) C(44) C(38) -176(1) 1_555 1_555 1_555 1_555 yes
F(2) F(8) C(44) C(45) 6(1) 1_555 1_555 1_555 1_555 yes
F(2) C(37) C(36) C(35) 179.9(10) 1_555 1_555 1_555 1_555 yes
F(2) C(37) C(36) C(41) -120(7) 1_555 1_555 1_555 1_555 yes
F(2) C(37) C(36) C(42) -176(1) 1_555 1_555 1_555 1_555 yes
F(2) C(37) C(36) C(44) 7(8) 1_555 1_555 1_555 1_555 yes
F(2) C(37) C(36) C(45) -5(1) 1_555 1_555 1_555 1_555 yes
F(2) C(37) C(38) F(3) 7(1) 1_555 1_555 1_555 1_555 yes
F(2) C(37) C(38) F(7) -11(2) 1_555 1_555 1_555 1_555 yes
F(2) C(37) C(38) C(39) 178(1) 1_555 1_555 1_555 1_555 yes
F(2) C(37) C(38) C(43) -179(1) 1_555 1_555 1_555 1_555 yes
F(2) C(37) C(38) C(44) 0(2) 1_555 1_555 1_555 1_555 yes
F(2) C(37) C(44) F(8) -7(6) 1_555 1_555 1_555 1_555 yes
F(2) C(37) C(44) C(36) -11(11) 1_555 1_555 1_555 1_555 yes
F(2) C(37) C(44) C(38) 179(3) 1_555 1_555 1_555 1_555 yes
F(2) C(37) C(44) C(45) -1(4) 1_555 1_555 1_555 1_555 yes
F(2) C(37) C(45) C(36) 175(1) 1_555 1_555 1_555 1_555 yes
F(2) C(37) C(45) C(41) -179.2(7) 1_555 1_555 1_555 1_555 yes
F(2) C(37) C(45) C(44) 0(3) 1_555 1_555 1_555 1_555 yes
F(2) C(44) C(36) C(35) -179(1) 1_555 1_555 1_555 1_555 yes
F(2) C(44) C(36) C(37) -170(10) 1_555 1_555 1_555 1_555 yes
F(2) C(44) C(36) C(41) -94(8) 1_555 1_555 1_555 1_555 yes
F(2) C(44) C(36) C(42) -174(1) 1_555 1_555 1_555 1_555 yes
F(2) C(44) C(36) C(45) -4(1) 1_555 1_555 1_555 1_555 yes
F(2) C(44) C(37) C(36) 11(11) 1_555 1_555 1_555 1_555 yes
F(2) C(44) C(37) C(38) -179(3) 1_555 1_555 1_555 1_555 yes
F(2) C(44) C(37) C(45) 1(4) 1_555 1_555 1_555 1_555 yes
F(2) C(44) C(38) F(3) 5(3) 1_555 1_555 1_555 1_555 yes
F(2) C(44) C(38) F(7) -8(3) 1_555 1_555 1_555 1_555 yes
F(2) C(44) C(38) C(37) 178(5) 1_555 1_555 1_555 1_555 yes
F(2) C(44) C(38) C(39) 177(3) 1_555 1_555 1_555 1_555 yes
F(2) C(44) C(38) C(43) 179(3) 1_555 1_555 1_555 1_555 yes
F(2) C(44) C(45) C(36) 175(1) 1_555 1_555 1_555 1_555 yes
F(2) C(44) C(45) C(37) -179(3) 1_555 1_555 1_555 1_555 yes
F(2) C(44) C(45) C(41) -179.0(9) 1_555 1_555 1_555 1_555 yes
F(2) C(45) F(1) C(36) 168(1) 1_555 1_555 1_555 1_555 yes
F(2) C(45) F(1) C(41) 175(1) 1_555 1_555 1_555 1_555 yes
F(2) C(45) C(36) C(35) 146(9) 1_555 1_555 1_555 1_555 yes
F(2) C(45) C(36) C(37) 5(1) 1_555 1_555 1_555 1_555 yes
F(2) C(45) C(36) C(41) 170(1) 1_555 1_555 1_555 1_555 yes
F(2) C(45) C(36) C(42) 32(4) 1_555 1_555 1_555 1_555 yes
F(2) C(45) C(36) C(44) 3(1) 1_555 1_555 1_555 1_555 yes
F(2) C(45) C(37) C(36) -175(1) 1_555 1_555 1_555 1_555 yes
F(2) C(45) C(37) C(38) -179(4) 1_555 1_555 1_555 1_555 yes
F(2) C(45) C(37) C(44) 0(3) 1_555 1_555 1_555 1_555 yes
F(2) C(45) C(41) C(35) -10(2) 1_555 1_555 1_555 1_555 yes
F(2) C(45) C(41) C(36) -15(2) 1_555 1_555 1_555 1_555 yes
F(2) C(45) C(41) C(42) 0(2) 1_555 1_555 1_555 1_555 yes
F(2) C(45) C(44) F(8) -3.4(7) 1_555 1_555 1_555 1_555 yes
F(2) C(45) C(44) C(36) -175(1) 1_555 1_555 1_555 1_555 yes
F(2) C(45) C(44) C(37) 179(3) 1_555 1_555 1_555 1_555 yes
F(2) C(45) C(44) C(38) 179(1) 1_555 1_555 1_555 1_555 yes
F(3) F(7) C(38) C(37) 37(1) 1_555 1_555 1_555 1_555 yes
F(3) F(7) C(38) C(39) -150(1) 1_555 1_555 1_555 1_555 yes
F(3) F(7) C(38) C(43) -154(1) 1_555 1_555 1_555 1_555 yes
F(3) F(7) C(38) C(44) 33(1) 1_555 1_555 1_555 1_555 yes
F(3) C(38) C(37) C(36) -176.6(9) 1_555 1_555 1_555 1_555 yes
F(3) C(38) C(37) C(44) 7(3) 1_555 1_555 1_555 1_555 yes
F(3) C(38) C(37) C(45) -173(4) 1_555 1_555 1_555 1_555 yes
F(3) C(38) C(39) F(4) -10(2) 1_555 1_555 1_555 1_555 yes
F(3) C(38) C(39) F(6) -19(6) 1_555 1_555 1_555 1_555 yes
F(3) C(38) C(39) C(40) -179(1) 1_555 1_555 1_555 1_555 yes
F(3) C(38) C(39) C(42) 171.9(6) 1_555 1_555 1_555 1_555 yes
F(3) C(38) C(39) C(43) 179(6) 1_555 1_555 1_555 1_555 yes
F(3) C(38) C(43) F(4) -7(1) 1_555 1_555 1_555 1_555 yes
F(3) C(38) C(43) F(6) -8(2) 1_555 1_555 1_555 1_555 yes
F(3) C(38) C(43) C(39) 0(7) 1_555 1_555 1_555 1_555 yes
F(3) C(38) C(43) C(40) -178(3) 1_555 1_555 1_555 1_555 yes
F(3) C(38) C(43) C(42) 169.1(9) 1_555 1_555 1_555 1_555 yes
F(3) C(38) C(44) F(8) 9(1) 1_555 1_555 1_555 1_555 yes
F(3) C(38) C(44) C(36) -176.2(6) 1_555 1_555 1_555 1_555 yes
F(3) C(38) C(44) C(37) -173(2) 1_555 1_555 1_555 1_555 yes
F(3) C(38) C(44) C(45) -173(1) 1_555 1_555 1_555 1_555 yes
F(4) F(6) C(39) C(38) 13(6) 1_555 1_555 1_555 1_555 yes
F(4) F(6) C(39) C(40) 178(1) 1_555 1_555 1_555 1_555 yes
F(4) F(6) C(39) C(42) -177(1) 1_555 1_555 1_555 1_555 yes
F(4) F(6) C(39) C(43) 175(6) 1_555 1_555 1_555 1_555 yes
F(4) F(6) C(40) F(5) -164(6) 1_555 1_555 1_555 1_555 yes
F(4) F(6) C(40) C(35) -10(9) 1_555 1_555 1_555 1_555 yes
F(4) F(6) C(40) C(39) -8(7) 1_555 1_555 1_555 1_555 yes
F(4) F(6) C(40) C(42) -18(8) 1_555 1_555 1_555 1_555 yes
F(4) F(6) C(40) C(43) -7(7) 1_555 1_555 1_555 1_555 yes
F(4) F(6) C(43) C(38) 2(3) 1_555 1_555 1_555 1_555 yes
F(4) F(6) C(43) C(39) -4(6) 1_555 1_555 1_555 1_555 yes
F(4) F(6) C(43) C(40) 178(1) 1_555 1_555 1_555 1_555 yes
F(4) F(6) C(43) C(42) -175(1) 1_555 1_555 1_555 1_555 yes
F(4) C(39) F(6) C(40) -178(1) 1_555 1_555 1_555 1_555 yes
F(4) C(39) F(6) C(43) -175(6) 1_555 1_555 1_555 1_555 yes
F(4) C(39) C(38) F(7) 4(1) 1_555 1_555 1_555 1_555 yes
F(4) C(39) C(38) C(37) 178(1) 1_555 1_555 1_555 1_555 yes
F(4) C(39) C(38) C(43) 170(8) 1_555 1_555 1_555 1_555 yes
F(4) C(39) C(38) C(44) 179(1) 1_555 1_555 1_555 1_555 yes
F(4) C(39) C(40) F(5) 139(3) 1_555 1_555 1_555 1_555 yes
F(4) C(39) C(40) F(6) 1.1(9) 1_555 1_555 1_555 1_555 yes
F(4) C(39) C(40) C(35) -179(1) 1_555 1_555 1_555 1_555 yes
F(4) C(39) C(40) C(42) 174(1) 1_555 1_555 1_555 1_555 yes
F(4) C(39) C(40) C(43) -172(14) 1_555 1_555 1_555 1_555 yes
F(4) C(39) C(42) F(5) 2(2) 1_555 1_555 1_555 1_555 yes
F(4) C(39) C(42) C(35) -121(7) 1_555 1_555 1_555 1_555 yes
F(4) C(39) C(42) C(36) -173(2) 1_555 1_555 1_555 1_555 yes
F(4) C(39) C(42) C(40) -8(2) 1_555 1_555 1_555 1_555 yes
F(4) C(39) C(42) C(41) -176(1) 1_555 1_555 1_555 1_555 yes
F(4) C(39) C(42) C(43) -35(27) 1_555 1_555 1_555 1_555 yes
F(4) C(39) C(43) F(6) 3(4) 1_555 1_555 1_555 1_555 yes
F(4) C(39) C(43) C(38) -169(9) 1_555 1_555 1_555 1_555 yes
F(4) C(39) C(43) C(40) 8(18) 1_555 1_555 1_555 1_555 yes
F(4) C(39) C(43) C(42) 150(23) 1_555 1_555 1_555 1_555 yes
F(4) C(43) F(6) C(39) 4(6) 1_555 1_555 1_555 1_555 yes
F(4) C(43) F(6) C(40) -178(1) 1_555 1_555 1_555 1_555 yes
F(4) C(43) C(38) F(7) 7(1) 1_555 1_555 1_555 1_555 yes
F(4) C(43) C(38) C(37) -179.6(9) 1_555 1_555 1_555 1_555 yes
F(4) C(43) C(38) C(39) -6(6) 1_555 1_555 1_555 1_555 yes
F(4) C(43) C(38) C(44) -179.9(9) 1_555 1_555 1_555 1_555 yes
F(4) C(43) C(39) F(6) -3(4) 1_555 1_555 1_555 1_555 yes
F(4) C(43) C(39) C(38) 169(9) 1_555 1_555 1_555 1_555 yes
F(4) C(43) C(39) C(40) -8(18) 1_555 1_555 1_555 1_555 yes
F(4) C(43) C(39) C(42) -150(23) 1_555 1_555 1_555 1_555 yes
F(4) C(43) C(40) F(5) 151(2) 1_555 1_555 1_555 1_555 yes
F(4) C(43) C(40) F(6) 0.8(8) 1_555 1_555 1_555 1_555 yes
F(4) C(43) C(40) C(35) 179(1) 1_555 1_555 1_555 1_555 yes
F(4) C(43) C(40) C(39) 6(12) 1_555 1_555 1_555 1_555 yes
F(4) C(43) C(40) C(42) 172(1) 1_555 1_555 1_555 1_555 yes
F(4) C(43) C(42) F(5) -4(3) 1_555 1_555 1_555 1_555 yes
F(4) C(43) C(42) C(35) -117(7) 1_555 1_555 1_555 1_555 yes
F(4) C(43) C(42) C(36) -179(2) 1_555 1_555 1_555 1_555 yes
F(4) C(43) C(42) C(39) 138(30) 1_555 1_555 1_555 1_555 yes
F(4) C(43) C(42) C(40) -13(2) 1_555 1_555 1_555 1_555 yes
F(4) C(43) C(42) C(41) 178(2) 1_555 1_555 1_555 1_555 yes
F(5) C(35) Ce(1) C(1) -119.5(4) 1_555 1_555 1_555 1_555 yes
F(5) C(35) Ce(1) C(2) -103.2(5) 1_555 1_555 1_555 1_555 yes
F(5) C(35) Ce(1) C(3) -74.4(5) 1_555 1_555 1_555 1_555 yes
F(5) C(35) Ce(1) C(4) -66.1(5) 1_555 1_555 1_555 1_555 yes
F(5) C(35) Ce(1) C(5) -96.8(5) 1_555 1_555 1_555 1_555 yes
F(5) C(35) Ce(1) C(18) 55.3(5) 1_555 1_555 1_555 1_555 yes
F(5) C(35) Ce(1) C(19) 63.4(5) 1_555 1_555 1_555 1_555 yes
F(5) C(35) Ce(1) C(20) 99.2(5) 1_555 1_555 1_555 1_555 yes
F(5) C(35) Ce(1) C(21) 104.1(5) 1_555 1_555 1_555 1_555 yes
F(5) C(35) Ce(1) C(22) 79.4(5) 1_555 1_555 1_555 1_555 yes
F(5) C(35) Ce(1) C(41) 169(1) 1_555 1_555 1_555 1_555 yes
F(5) C(35) Ce(1) C(101) -91.5(5) 1_555 1_555 1_555 1_555 yes
F(5) C(35) Ce(1) C(102) 80.6(5) 1_555 1_555 1_555 1_555 yes
F(5) C(35) C(36) C(37) 46(6) 1_555 1_555 1_555 1_555 yes
F(5) C(35) C(36) C(41) -118(5) 1_555 1_555 1_555 1_555 yes
F(5) C(35) C(36) C(42) 36(5) 1_555 1_555 1_555 1_555 yes
F(5) C(35) C(36) C(44) 47(6) 1_555 1_555 1_555 1_555 yes
F(5) C(35) C(36) C(45) -92(12) 1_555 1_555 1_555 1_555 yes
F(5) C(35) C(40) F(6) -165(2) 1_555 1_555 1_555 1_555 yes
F(5) C(35) C(40) C(39) -165(1) 1_555 1_555 1_555 1_555 yes
F(5) C(35) C(40) C(42) -144(3) 1_555 1_555 1_555 1_555 yes
F(5) C(35) C(40) C(43) -166(1) 1_555 1_555 1_555 1_555 yes
F(5) C(35) C(41) C(36) 159(2) 1_555 1_555 1_555 1_555 yes
F(5) C(35) C(41) C(42) 132(4) 1_555 1_555 1_555 1_555 yes
F(5) C(35) C(41) C(45) 156(2) 1_555 1_555 1_555 1_555 yes
F(5) C(35) C(42) C(36) -174.3(8) 1_555 1_555 1_555 1_555 yes
F(5) C(35) C(42) C(39) 129(7) 1_555 1_555 1_555 1_555 yes
F(5) C(35) C(42) C(40) 29(2) 1_555 1_555 1_555 1_555 yes
F(5) C(35) C(42) C(41) -162(1) 1_555 1_555 1_555 1_555 yes
F(5) C(35) C(42) C(43) 119(7) 1_555 1_555 1_555 1_555 yes
F(5) C(40) F(6) C(39) -155(2) 1_555 1_555 1_555 1_555 yes
F(5) C(40) F(6) C(43) -156(2) 1_555 1_555 1_555 1_555 yes
F(5) C(40) C(35) C(36) 171(1) 1_555 1_555 1_555 1_555 yes
F(5) C(40) C(35) C(41) 162(1) 1_555 1_555 1_555 1_555 yes
F(5) C(40) C(35) C(42) 144(3) 1_555 1_555 1_555 1_555 yes
F(5) C(40) C(39) F(6) 138(3) 1_555 1_555 1_555 1_555 yes
F(5) C(40) C(39) C(38) -49(5) 1_555 1_555 1_555 1_555 yes
F(5) C(40) C(39) C(42) -34(3) 1_555 1_555 1_555 1_555 yes
F(5) C(40) C(39) C(43) -47(15) 1_555 1_555 1_555 1_555 yes
F(5) C(40) C(42) C(35) -31(2) 1_555 1_555 1_555 1_555 yes
F(5) C(40) C(42) C(36) -158(2) 1_555 1_555 1_555 1_555 yes
F(5) C(40) C(42) C(39) 169(1) 1_555 1_555 1_555 1_555 yes
F(5) C(40) C(42) C(41) -89(8) 1_555 1_555 1_555 1_555 yes
F(5) C(40) C(42) C(43) 171(1) 1_555 1_555 1_555 1_555 yes
F(5) C(40) C(43) F(6) 150(3) 1_555 1_555 1_555 1_555 yes
F(5) C(40) C(43) C(38) -37(7) 1_555 1_555 1_555 1_555 yes
F(5) C(40) C(43) C(39) 145(11) 1_555 1_555 1_555 1_555 yes
F(5) C(40) C(43) C(42) -21(3) 1_555 1_555 1_555 1_555 yes
F(5) C(42) C(35) C(36) 174.3(8) 1_555 1_555 1_555 1_555 yes
F(5) C(42) C(35) C(40) -29(2) 1_555 1_555 1_555 1_555 yes
F(5) C(42) C(35) C(41) 162(1) 1_555 1_555 1_555 1_555 yes
F(5) C(42) C(36) C(35) -8(1) 1_555 1_555 1_555 1_555 yes
F(5) C(42) C(36) C(37) 179(1) 1_555 1_555 1_555 1_555 yes
F(5) C(42) C(36) C(41) 10(1) 1_555 1_555 1_555 1_555 yes
F(5) C(42) C(36) C(44) 179(1) 1_555 1_555 1_555 1_555 yes
F(5) C(42) C(36) C(45) 155(3) 1_555 1_555 1_555 1_555 yes
F(5) C(42) C(39) F(6) 4(2) 1_555 1_555 1_555 1_555 yes
F(5) C(42) C(39) C(38) 179(1) 1_555 1_555 1_555 1_555 yes
F(5) C(42) C(39) C(40) 11(1) 1_555 1_555 1_555 1_555 yes
F(5) C(42) C(39) C(43) 37(28) 1_555 1_555 1_555 1_555 yes
F(5) C(42) C(40) F(6) -162(1) 1_555 1_555 1_555 1_555 yes
F(5) C(42) C(40) C(35) 31(2) 1_555 1_555 1_555 1_555 yes
F(5) C(42) C(40) C(39) -169(1) 1_555 1_555 1_555 1_555 yes
F(5) C(42) C(40) C(43) -171(1) 1_555 1_555 1_555 1_555 yes
F(5) C(42) C(41) C(35) -18(1) 1_555 1_555 1_555 1_555 yes
F(5) C(42) C(41) C(36) -172(1) 1_555 1_555 1_555 1_555 yes
F(5) C(42) C(41) C(45) 179.4(7) 1_555 1_555 1_555 1_555 yes
F(5) C(42) C(43) F(6) 0(2) 1_555 1_555 1_555 1_555 yes
F(5) C(42) C(43) C(38) -178(1) 1_555 1_555 1_555 1_555 yes
F(5) C(42) C(43) C(39) -143(28) 1_555 1_555 1_555 1_555 yes
F(5) C(42) C(43) C(40) 8(1) 1_555 1_555 1_555 1_555 yes
F(6) F(4) C(39) C(38) -173(3) 1_555 1_555 1_555 1_555 yes
F(6) F(4) C(39) C(40) -1(1) 1_555 1_555 1_555 1_555 yes
F(6) F(4) C(39) C(42) 3(2) 1_555 1_555 1_555 1_555 yes
F(6) F(4) C(39) C(43) -5(7) 1_555 1_555 1_555 1_555 yes
F(6) F(4) C(43) C(38) -177(2) 1_555 1_555 1_555 1_555 yes
F(6) F(4) C(43) C(39) 173(9) 1_555 1_555 1_555 1_555 yes
F(6) F(4) C(43) C(40) -1(1) 1_555 1_555 1_555 1_555 yes
F(6) F(4) C(43) C(42) 7(3) 1_555 1_555 1_555 1_555 yes
F(6) C(39) F(4) C(43) 5(7) 1_555 1_555 1_555 1_555 yes
F(6) C(39) C(38) F(7) -4(6) 1_555 1_555 1_555 1_555 yes
F(6) C(39) C(38) C(37) 169(5) 1_555 1_555 1_555 1_555 yes
F(6) C(39) C(38) C(43) 161(12) 1_555 1_555 1_555 1_555 yes
F(6) C(39) C(38) C(44) 170(4) 1_555 1_555 1_555 1_555 yes
F(6) C(39) C(40) C(35) 179(1) 1_555 1_555 1_555 1_555 yes
F(6) C(39) C(40) C(42) 172(1) 1_555 1_555 1_555 1_555 yes
F(6) C(39) C(40) C(43) -173(14) 1_555 1_555 1_555 1_555 yes
F(6) C(39) C(42) C(35) -119(7) 1_555 1_555 1_555 1_555 yes
F(6) C(39) C(42) C(36) -171(1) 1_555 1_555 1_555 1_555 yes
F(6) C(39) C(42) C(40) -6(1) 1_555 1_555 1_555 1_555 yes
F(6) C(39) C(42) C(41) -174(1) 1_555 1_555 1_555 1_555 yes
F(6) C(39) C(42) C(43) -33(27) 1_555 1_555 1_555 1_555 yes
F(6) C(39) C(43) C(38) -172(4) 1_555 1_555 1_555 1_555 yes
F(6) C(39) C(43) C(40) 5(14) 1_555 1_555 1_555 1_555 yes
F(6) C(39) C(43) C(42) 147(26) 1_555 1_555 1_555 1_555 yes
F(6) C(40) F(5) C(35) 165(2) 1_555 1_555 1_555 1_555 yes
F(6) C(40) F(5) C(42) 154(2) 1_555 1_555 1_555 1_555 yes
F(6) C(40) C(35) C(36) 6(2) 1_555 1_555 1_555 1_555 yes
F(6) C(40) C(35) C(41) -2(3) 1_555 1_555 1_555 1_555 yes
F(6) C(40) C(35) C(42) -20(3) 1_555 1_555 1_555 1_555 yes
F(6) C(40) C(39) C(38) 171(3) 1_555 1_555 1_555 1_555 yes
F(6) C(40) C(39) C(42) -172(1) 1_555 1_555 1_555 1_555 yes
F(6) C(40) C(39) C(43) 173(14) 1_555 1_555 1_555 1_555 yes
F(6) C(40) C(42) C(35) 166(2) 1_555 1_555 1_555 1_555 yes
F(6) C(40) C(42) C(36) 38(3) 1_555 1_555 1_555 1_555 yes
F(6) C(40) C(42) C(39) 6(1) 1_555 1_555 1_555 1_555 yes
F(6) C(40) C(42) C(41) 107(8) 1_555 1_555 1_555 1_555 yes
F(6) C(40) C(42) C(43) 8(1) 1_555 1_555 1_555 1_555 yes
F(6) C(40) C(43) C(38) 171(5) 1_555 1_555 1_555 1_555 yes
F(6) C(40) C(43) C(39) -5(13) 1_555 1_555 1_555 1_555 yes
F(6) C(40) C(43) C(42) -172(1) 1_555 1_555 1_555 1_555 yes
F(6) C(43) F(4) C(39) -173(9) 1_555 1_555 1_555 1_555 yes
F(6) C(43) C(38) F(7) 6(2) 1_555 1_555 1_555 1_555 yes
F(6) C(43) C(38) C(37) 179(1) 1_555 1_555 1_555 1_555 yes
F(6) C(43) C(38) C(39) -7(5) 1_555 1_555 1_555 1_555 yes
F(6) C(43) C(38) C(44) 179(1) 1_555 1_555 1_555 1_555 yes
F(6) C(43) C(39) C(38) 172(4) 1_555 1_555 1_555 1_555 yes
F(6) C(43) C(39) C(40) -5(14) 1_555 1_555 1_555 1_555 yes
F(6) C(43) C(39) C(42) -147(26) 1_555 1_555 1_555 1_555 yes
F(6) C(43) C(40) C(35) 178(1) 1_555 1_555 1_555 1_555 yes
F(6) C(43) C(40) C(39) 5(13) 1_555 1_555 1_555 1_555 yes
F(6) C(43) C(40) C(42) 172(1) 1_555 1_555 1_555 1_555 yes
F(6) C(43) C(42) C(35) -113(7) 1_555 1_555 1_555 1_555 yes
F(6) C(43) C(42) C(36) -175(1) 1_555 1_555 1_555 1_555 yes
F(6) C(43) C(42) C(39) 142(30) 1_555 1_555 1_555 1_555 yes
F(6) C(43) C(42) C(40) -9(1) 1_555 1_555 1_555 1_555 yes
F(6) C(43) C(42) C(41) -177(1) 1_555 1_555 1_555 1_555 yes
F(7) F(3) C(38) C(37) -155(1) 1_555 1_555 1_555 1_555 yes
F(7) F(3) C(38) C(39) 34(1) 1_555 1_555 1_555 1_555 yes
F(7) F(3) C(38) C(43) 34(1) 1_555 1_555 1_555 1_555 yes
F(7) F(3) C(38) C(44) -152(1) 1_555 1_555 1_555 1_555 yes
F(7) C(38) C(37) C(36) 164(1) 1_555 1_555 1_555 1_555 yes
F(7) C(38) C(37) C(44) -10(3) 1_555 1_555 1_555 1_555 yes
F(7) C(38) C(37) C(45) 167(3) 1_555 1_555 1_555 1_555 yes
F(7) C(38) C(39) C(40) -165(2) 1_555 1_555 1_555 1_555 yes
F(7) C(38) C(39) C(42) -173.9(9) 1_555 1_555 1_555 1_555 yes
F(7) C(38) C(39) C(43) -166(6) 1_555 1_555 1_555 1_555 yes
F(7) C(38) C(43) C(39) 14(7) 1_555 1_555 1_555 1_555 yes
F(7) C(38) C(43) C(40) -163(4) 1_555 1_555 1_555 1_555 yes
F(7) C(38) C(43) C(42) -175(1) 1_555 1_555 1_555 1_555 yes
F(7) C(38) C(44) F(8) -4(1) 1_555 1_555 1_555 1_555 yes
F(7) C(38) C(44) C(36) 169.7(7) 1_555 1_555 1_555 1_555 yes
F(7) C(38) C(44) C(37) 172(2) 1_555 1_555 1_555 1_555 yes
F(7) C(38) C(44) C(45) 172.1(9) 1_555 1_555 1_555 1_555 yes
F(8) F(2) C(37) C(36) -169(1) 1_555 1_555 1_555 1_555 yes
F(8) F(2) C(37) C(38) 6(1) 1_555 1_555 1_555 1_555 yes
F(8) F(2) C(37) C(44) 5(4) 1_555 1_555 1_555 1_555 yes
F(8) F(2) C(37) C(45) -173(1) 1_555 1_555 1_555 1_555 yes
F(8) F(2) C(44) C(36) -171(1) 1_555 1_555 1_555 1_555 yes
F(8) F(2) C(44) C(37) -174(3) 1_555 1_555 1_555 1_555 yes
F(8) F(2) C(44) C(38) 6(3) 1_555 1_555 1_555 1_555 yes
F(8) F(2) C(44) C(45) -174(1) 1_555 1_555 1_555 1_555 yes
F(8) F(2) C(45) C(36) 13(4) 1_555 1_555 1_555 1_555 yes
F(8) F(2) C(45) C(37) 19(4) 1_555 1_555 1_555 1_555 yes
F(8) F(2) C(45) C(41) 21(5) 1_555 1_555 1_555 1_555 yes
F(8) F(2) C(45) C(44) 19(4) 1_555 1_555 1_555 1_555 yes
F(8) C(44) F(2) C(37) 174(3) 1_555 1_555 1_555 1_555 yes
F(8) C(44) F(2) C(45) 174(1) 1_555 1_555 1_555 1_555 yes
F(8) C(44) C(36) C(35) 173(1) 1_555 1_555 1_555 1_555 yes
F(8) C(44) C(36) C(37) -178(10) 1_555 1_555 1_555 1_555 yes
F(8) C(44) C(36) C(41) -102(8) 1_555 1_555 1_555 1_555 yes
F(8) C(44) C(36) C(42) 177(1) 1_555 1_555 1_555 1_555 yes
F(8) C(44) C(36) C(45) -11(1) 1_555 1_555 1_555 1_555 yes
F(8) C(44) C(37) C(36) 3(17) 1_555 1_555 1_555 1_555 yes
F(8) C(44) C(37) C(38) 172(8) 1_555 1_555 1_555 1_555 yes
F(8) C(44) C(37) C(45) -6(10) 1_555 1_555 1_555 1_555 yes
F(8) C(44) C(38) C(37) -177(3) 1_555 1_555 1_555 1_555 yes
F(8) C(44) C(38) C(39) -178(1) 1_555 1_555 1_555 1_555 yes
F(8) C(44) C(38) C(43) -176(1) 1_555 1_555 1_555 1_555 yes
F(8) C(44) C(45) C(36) 172(1) 1_555 1_555 1_555 1_555 yes
F(8) C(44) C(45) C(37) 177(4) 1_555 1_555 1_555 1_555 yes
F(8) C(44) C(45) C(41) 177.6(8) 1_555 1_555 1_555 1_555 yes
C(1) Ce(1) C(2) C(3) -114.2(3) 1_555 1_555 1_555 1_555 yes
C(1) Ce(1) C(2) C(101) -58.6(2) 1_555 1_555 1_555 1_555 yes
C(1) Ce(1) C(3) C(2) 36.8(2) 1_555 1_555 1_555 1_555 yes
C(1) Ce(1) C(3) C(4) -76.8(2) 1_555 1_555 1_555 1_555 yes
C(1) Ce(1) C(3) C(10) 149.9(3) 1_555 1_555 1_555 1_555 yes
C(1) Ce(1) C(3) C(101) -20.3(1) 1_555 1_555 1_555 1_555 yes
C(1) Ce(1) C(4) C(3) 77.0(2) 1_555 1_555 1_555 1_555 yes
C(1) Ce(1) C(4) C(5) -36.4(2) 1_555 1_555 1_555 1_555 yes
C(1) Ce(1) C(4) C(14) -146.2(4) 1_555 1_555 1_555 1_555 yes
C(1) Ce(1) C(4) C(101) 20.4(1) 1_555 1_555 1_555 1_555 yes
C(1) Ce(1) C(5) C(4) 114.7(3) 1_555 1_555 1_555 1_555 yes
C(1) Ce(1) C(5) C(101) 59.0(2) 1_555 1_555 1_555 1_555 yes
C(1) Ce(1) C(18) C(19) -23.4(3) 1_555 1_555 1_555 1_555 yes
C(1) Ce(1) C(18) C(22) -134.5(2) 1_555 1_555 1_555 1_555 yes
C(1) Ce(1) C(18) C(23) 100.6(3) 1_555 1_555 1_555 1_555 yes
C(1) Ce(1) C(18) C(102) -79.1(3) 1_555 1_555 1_555 1_555 yes
C(1) Ce(1) C(19) C(18) 166.7(2) 1_555 1_555 1_555 1_555 yes
C(1) Ce(1) C(19) C(20) -78.8(2) 1_555 1_555 1_555 1_555 yes
C(1) Ce(1) C(19) C(102) -134.9(2) 1_555 1_555 1_555 1_555 yes
C(1) Ce(1) C(20) C(19) 116.2(2) 1_555 1_555 1_555 1_555 yes
C(1) Ce(1) C(20) C(21) -130.9(2) 1_555 1_555 1_555 1_555 yes
C(1) Ce(1) C(20) C(27) 5.8(3) 1_555 1_555 1_555 1_555 yes
C(1) Ce(1) C(20) C(102) 172.9(1) 1_555 1_555 1_555 1_555 yes
C(1) Ce(1) C(21) C(20) 64.1(2) 1_555 1_555 1_555 1_555 yes
C(1) Ce(1) C(21) C(22) 177.6(2) 1_555 1_555 1_555 1_555 yes
C(1) Ce(1) C(21) C(31) -68.5(3) 1_555 1_555 1_555 1_555 yes
C(1) Ce(1) C(21) C(102) 120.9(2) 1_555 1_555 1_555 1_555 yes
C(1) Ce(1) C(22) C(18) 110.0(3) 1_555 1_555 1_555 1_555 yes
C(1) Ce(1) C(22) C(21) -5.0(4) 1_555 1_555 1_555 1_555 yes
C(1) Ce(1) C(22) C(102) 51.3(4) 1_555 1_555 1_555 1_555 yes
C(1) Ce(1) C(35) C(36) 68.4(6) 1_555 1_555 1_555 1_555 yes
C(1) Ce(1) C(35) C(40) -118(1) 1_555 1_555 1_555 1_555 yes
C(1) Ce(1) C(35) C(41) 71.1(7) 1_555 1_555 1_555 1_555 yes
C(1) Ce(1) C(35) C(42) -178(5) 1_555 1_555 1_555 1_555 yes
C(1) Ce(1) C(41) C(35) -115.5(7) 1_555 1_555 1_555 1_555 yes
C(1) Ce(1) C(41) C(36) 30(7) 1_555 1_555 1_555 1_555 yes
C(1) Ce(1) C(41) C(42) -123.5(6) 1_555 1_555 1_555 1_555 yes
C(1) Ce(1) C(41) C(45) 61.3(8) 1_555 1_555 1_555 1_555 yes
C(1) Ce(1) C(101) C(2) 71.5(2) 1_555 1_555 1_555 1_555 yes
C(1) Ce(1) C(101) C(3) 144.0(2) 1_555 1_555 1_555 1_555 yes
C(1) Ce(1) C(101) C(4) -143.8(2) 1_555 1_555 1_555 1_555 yes
C(1) Ce(1) C(101) C(5) -71.2(2) 1_555 1_555 1_555 1_555 yes
C(1) Ce(1) C(102) C(18) 134.3(2) 1_555 1_555 1_555 1_555 yes
C(1) Ce(1) C(102) C(19) 62.8(2) 1_555 1_555 1_555 1_555 yes
C(1) Ce(1) C(102) C(20) -9.8(2) 1_555 1_555 1_555 1_555 yes
C(1) Ce(1) C(102) C(21) -82.1(2) 1_555 1_555 1_555 1_555 yes
C(1) Ce(1) C(102) C(22) -154.4(2) 1_555 1_555 1_555 1_555 yes
C(1) C(2) Ce(1) C(3) 114.2(3) 1_555 1_555 1_555 1_555 yes
C(1) C(2) Ce(1) C(4) 77.7(2) 1_555 1_555 1_555 1_555 yes
C(1) C(2) Ce(1) C(5) 38.1(2) 1_555 1_555 1_555 1_555 yes
C(1) C(2) Ce(1) C(18) 110.4(3) 1_555 1_555 1_555 1_555 yes
C(1) C(2) Ce(1) C(19) 51.1(3) 1_555 1_555 1_555 1_555 yes
C(1) C(2) Ce(1) C(20) 0.6(3) 1_555 1_555 1_555 1_555 yes
C(1) C(2) Ce(1) C(21) -51.8(3) 1_555 1_555 1_555 1_555 yes
C(1) C(2) Ce(1) C(22) -136.6(4) 1_555 1_555 1_555 1_555 yes
C(1) C(2) Ce(1) C(35) -148.1(3) 1_555 1_555 1_555 1_555 yes
C(1) C(2) Ce(1) C(41) -125.3(3) 1_555 1_555 1_555 1_555 yes
C(1) C(2) Ce(1) C(101) 58.6(2) 1_555 1_555 1_555 1_555 yes
C(1) C(2) Ce(1) C(102) 15.0(5) 1_555 1_555 1_555 1_555 yes
C(1) C(2) C(3) C(4) -2.2(4) 1_555 1_555 1_555 1_555 yes
C(1) C(2) C(3) C(10) 168.8(3) 1_555 1_555 1_555 1_555 yes
C(1) C(2) C(3) C(101) -1.4(2) 1_555 1_555 1_555 1_555 yes
C(1) C(2) C(101) C(3) 178.4(3) 1_555 1_555 1_555 1_555 yes
C(1) C(2) C(101) C(4) 179.9(4) 1_555 1_555 1_555 1_555 yes
C(1) C(2) C(101) C(5) -2.8(4) 1_555 1_555 1_555 1_555 yes
C(1) C(5) Ce(1) C(2) -38.4(2) 1_555 1_555 1_555 1_555 yes
C(1) C(5) Ce(1) C(3) -78.1(2) 1_555 1_555 1_555 1_555 yes
C(1) C(5) Ce(1) C(4) -114.7(3) 1_555 1_555 1_555 1_555 yes
C(1) C(5) Ce(1) C(18) 166.4(2) 1_555 1_555 1_555 1_555 yes
C(1) C(5) Ce(1) C(19) 149.0(2) 1_555 1_555 1_555 1_555 yes
C(1) C(5) Ce(1) C(20) 119.5(2) 1_555 1_555 1_555 1_555 yes
C(1) C(5) Ce(1) C(21) 106.7(2) 1_555 1_555 1_555 1_555 yes
C(1) C(5) Ce(1) C(22) 139.5(2) 1_555 1_555 1_555 1_555 yes
C(1) C(5) Ce(1) C(35) -47.1(4) 1_555 1_555 1_555 1_555 yes
C(1) C(5) Ce(1) C(41) -16.1(3) 1_555 1_555 1_555 1_555 yes
C(1) C(5) Ce(1) C(101) -59.0(2) 1_555 1_555 1_555 1_555 yes
C(1) C(5) Ce(1) C(102) 135.8(2) 1_555 1_555 1_555 1_555 yes
C(1) C(5) C(4) C(3) 1.2(4) 1_555 1_555 1_555 1_555 yes
C(1) C(5) C(4) C(14) -164.4(3) 1_555 1_555 1_555 1_555 yes
C(1) C(5) C(4) C(101) 1.0(2) 1_555 1_555 1_555 1_555 yes
C(1) C(5) C(101) C(2) 2.8(4) 1_555 1_555 1_555 1_555 yes
C(1) C(5) C(101) C(3) -179.1(4) 1_555 1_555 1_555 1_555 yes
C(1) C(5) C(101) C(4) -178.8(2) 1_555 1_555 1_555 1_555 yes
C(1) C(101) Ce(1) C(2) -71.5(2) 1_555 1_555 1_555 1_555 yes
C(1) C(101) Ce(1) C(3) -144.0(2) 1_555 1_555 1_555 1_555 yes
C(1) C(101) Ce(1) C(4) 143.8(2) 1_555 1_555 1_555 1_555 yes
C(1) C(101) Ce(1) C(5) 71.2(2) 1_555 1_555 1_555 1_555 yes
C(1) C(101) Ce(1) C(18) 134.3(2) 1_555 1_555 1_555 1_555 yes
C(1) C(101) Ce(1) C(19) 103.6(2) 1_555 1_555 1_555 1_555 yes
C(1) C(101) Ce(1) C(20) 69.3(2) 1_555 1_555 1_555 1_555 yes
C(1) C(101) Ce(1) C(21) 47.3(2) 1_555 1_555 1_555 1_555 yes
C(1) C(101) Ce(1) C(22) 123.5(4) 1_555 1_555 1_555 1_555 yes
C(1) C(101) Ce(1) C(35) -99.8(3) 1_555 1_555 1_555 1_555 yes
C(1) C(101) Ce(1) C(41) -75.6(2) 1_555 1_555 1_555 1_555 yes
C(1) C(101) Ce(1) C(102) 93.2(2) 1_555 1_555 1_555 1_555 yes
C(1) C(101) C(2) C(3) -178.4(3) 1_555 1_555 1_555 1_555 yes
C(1) C(101) C(3) C(2) 2.6(4) 1_555 1_555 1_555 1_555 yes
C(1) C(101) C(3) C(4) -178.3(3) 1_555 1_555 1_555 1_555 yes
C(1) C(101) C(3) C(10) -46(1) 1_555 1_555 1_555 1_555 yes
C(1) C(101) C(4) C(3) 178.3(3) 1_555 1_555 1_555 1_555 yes
C(1) C(101) C(4) C(5) -1.9(4) 1_555 1_555 1_555 1_555 yes
C(1) C(101) C(4) C(14) 51(1) 1_555 1_555 1_555 1_555 yes
C(1) C(101) C(5) C(4) 178.8(2) 1_555 1_555 1_555 1_555 yes
C(2) Ce(1) C(1) C(5) 111.0(3) 1_555 1_555 1_555 1_555 yes
C(2) Ce(1) C(1) C(6) -124.9(3) 1_555 1_555 1_555 1_555 yes
C(2) Ce(1) C(1) C(101) 55.6(2) 1_555 1_555 1_555 1_555 yes
C(2) Ce(1) C(3) C(4) -113.6(3) 1_555 1_555 1_555 1_555 yes
C(2) Ce(1) C(3) C(10) 113.1(4) 1_555 1_555 1_555 1_555 yes
C(2) Ce(1) C(3) C(101) -57.2(2) 1_555 1_555 1_555 1_555 yes
C(2) Ce(1) C(4) C(3) 37.0(2) 1_555 1_555 1_555 1_555 yes
C(2) Ce(1) C(4) C(5) -76.4(2) 1_555 1_555 1_555 1_555 yes
C(2) Ce(1) C(4) C(14) 173.8(4) 1_555 1_555 1_555 1_555 yes
C(2) Ce(1) C(4) C(101) -19.6(1) 1_555 1_555 1_555 1_555 yes
C(2) Ce(1) C(5) C(4) 76.3(2) 1_555 1_555 1_555 1_555 yes
C(2) Ce(1) C(5) C(101) 20.6(1) 1_555 1_555 1_555 1_555 yes
C(2) Ce(1) C(18) C(19) -94.0(3) 1_555 1_555 1_555 1_555 yes
C(2) Ce(1) C(18) C(22) 154.9(3) 1_555 1_555 1_555 1_555 yes
C(2) Ce(1) C(18) C(23) 30.1(4) 1_555 1_555 1_555 1_555 yes
C(2) Ce(1) C(18) C(102) -149.7(2) 1_555 1_555 1_555 1_555 yes
C(2) Ce(1) C(19) C(18) 139.6(2) 1_555 1_555 1_555 1_555 yes
C(2) Ce(1) C(19) C(20) -105.9(2) 1_555 1_555 1_555 1_555 yes
C(2) Ce(1) C(19) C(102) -162.0(1) 1_555 1_555 1_555 1_555 yes
C(2) Ce(1) C(20) C(19) 115.8(2) 1_555 1_555 1_555 1_555 yes
C(2) Ce(1) C(20) C(21) -131.2(2) 1_555 1_555 1_555 1_555 yes
C(2) Ce(1) C(20) C(27) 5.4(4) 1_555 1_555 1_555 1_555 yes
C(2) Ce(1) C(20) C(102) 172.5(1) 1_555 1_555 1_555 1_555 yes
C(2) Ce(1) C(21) C(20) 94.1(3) 1_555 1_555 1_555 1_555 yes
C(2) Ce(1) C(21) C(22) -152.4(2) 1_555 1_555 1_555 1_555 yes
C(2) Ce(1) C(21) C(31) -38.6(4) 1_555 1_555 1_555 1_555 yes
C(2) Ce(1) C(21) C(102) 150.9(2) 1_555 1_555 1_555 1_555 yes
C(2) Ce(1) C(22) C(18) -135.8(4) 1_555 1_555 1_555 1_555 yes
C(2) Ce(1) C(22) C(21) 109.2(5) 1_555 1_555 1_555 1_555 yes
C(2) Ce(1) C(22) C(102) 165.5(4) 1_555 1_555 1_555 1_555 yes
C(2) Ce(1) C(35) C(36) 84.7(6) 1_555 1_555 1_555 1_555 yes
C(2) Ce(1) C(35) C(40) -102(1) 1_555 1_555 1_555 1_555 yes
C(2) Ce(1) C(35) C(41) 87.4(7) 1_555 1_555 1_555 1_555 yes
C(2) Ce(1) C(35) C(42) -162(5) 1_555 1_555 1_555 1_555 yes
C(2) Ce(1) C(41) C(35) -91.2(7) 1_555 1_555 1_555 1_555 yes
C(2) Ce(1) C(41) C(36) 54(7) 1_555 1_555 1_555 1_555 yes
C(2) Ce(1) C(41) C(42) -99.2(6) 1_555 1_555 1_555 1_555 yes
C(2) Ce(1) C(41) C(45) 85.7(8) 1_555 1_555 1_555 1_555 yes
C(2) Ce(1) C(101) C(3) 72.5(2) 1_555 1_555 1_555 1_555 yes
C(2) Ce(1) C(101) C(4) 144.7(2) 1_555 1_555 1_555 1_555 yes
C(2) Ce(1) C(101) C(5) -142.6(2) 1_555 1_555 1_555 1_555 yes
C(2) Ce(1) C(102) C(18) 123.3(4) 1_555 1_555 1_555 1_555 yes
C(2) Ce(1) C(102) C(19) 51.8(4) 1_555 1_555 1_555 1_555 yes
C(2) Ce(1) C(102) C(20) -20.8(4) 1_555 1_555 1_555 1_555 yes
C(2) Ce(1) C(102) C(21) -93.0(4) 1_555 1_555 1_555 1_555 yes
C(2) Ce(1) C(102) C(22) -165.4(4) 1_555 1_555 1_555 1_555 yes
C(2) C(1) Ce(1) C(3) -36.3(2) 1_555 1_555 1_555 1_555 yes
C(2) C(1) Ce(1) C(4) -74.9(2) 1_555 1_555 1_555 1_555 yes
C(2) C(1) Ce(1) C(5) -111.0(3) 1_555 1_555 1_555 1_555 yes
C(2) C(1) Ce(1) C(18) -134.8(2) 1_555 1_555 1_555 1_555 yes
C(2) C(1) Ce(1) C(19) -148.2(2) 1_555 1_555 1_555 1_555 yes
C(2) C(1) Ce(1) C(20) -179.6(2) 1_555 1_555 1_555 1_555 yes
C(2) C(1) Ce(1) C(21) 152.2(2) 1_555 1_555 1_555 1_555 yes
C(2) C(1) Ce(1) C(22) 155.3(3) 1_555 1_555 1_555 1_555 yes
C(2) C(1) Ce(1) C(35) 34.6(3) 1_555 1_555 1_555 1_555 yes
C(2) C(1) Ce(1) C(41) 56.7(3) 1_555 1_555 1_555 1_555 yes
C(2) C(1) Ce(1) C(101) -55.6(2) 1_555 1_555 1_555 1_555 yes
C(2) C(1) Ce(1) C(102) -175.0(2) 1_555 1_555 1_555 1_555 yes
C(2) C(1) C(5) C(4) -2.5(4) 1_555 1_555 1_555 1_555 yes
C(2) C(1) C(5) C(101) -1.5(2) 1_555 1_555 1_555 1_555 yes
C(2) C(1) C(6) C(7) -84.5(5) 1_555 1_555 1_555 1_555 yes
C(2) C(1) C(6) C(8) 33.8(5) 1_555 1_555 1_555 1_555 yes
C(2) C(1) C(6) C(9) 155.1(4) 1_555 1_555 1_555 1_555 yes
C(2) C(1) C(101) C(3) -2.6(4) 1_555 1_555 1_555 1_555 yes
C(2) C(1) C(101) C(4) -179.9(4) 1_555 1_555 1_555 1_555 yes
C(2) C(1) C(101) C(5) 178.2(3) 1_555 1_555 1_555 1_555 yes
C(2) C(3) Ce(1) C(4) 113.6(3) 1_555 1_555 1_555 1_555 yes
C(2) C(3) Ce(1) C(5) 76.5(2) 1_555 1_555 1_555 1_555 yes
C(2) C(3) Ce(1) C(18) 178.2(2) 1_555 1_555 1_555 1_555 yes
C(2) C(3) Ce(1) C(19) 140.9(2) 1_555 1_555 1_555 1_555 yes
C(2) C(3) Ce(1) C(20) 107.2(2) 1_555 1_555 1_555 1_555 yes
C(2) C(3) Ce(1) C(21) 110.9(8) 1_555 1_555 1_555 1_555 yes
C(2) C(3) Ce(1) C(22) -152.5(2) 1_555 1_555 1_555 1_555 yes
C(2) C(3) Ce(1) C(35) -81.8(3) 1_555 1_555 1_555 1_555 yes
C(2) C(3) Ce(1) C(41) -61.1(3) 1_555 1_555 1_555 1_555 yes
C(2) C(3) Ce(1) C(101) 57.2(2) 1_555 1_555 1_555 1_555 yes
C(2) C(3) Ce(1) C(102) 153.5(2) 1_555 1_555 1_555 1_555 yes
C(2) C(3) C(4) C(5) 0.6(4) 1_555 1_555 1_555 1_555 yes
C(2) C(3) C(4) C(14) 162.5(4) 1_555 1_555 1_555 1_555 yes
C(2) C(3) C(4) C(101) 0.8(2) 1_555 1_555 1_555 1_555 yes
C(2) C(3) C(10) C(11) 127.5(4) 1_555 1_555 1_555 1_555 yes
C(2) C(3) C(10) C(12) 9.0(5) 1_555 1_555 1_555 1_555 yes
C(2) C(3) C(10) C(13) -108.7(4) 1_555 1_555 1_555 1_555 yes
C(2) C(3) C(101) C(4) -179.1(3) 1_555 1_555 1_555 1_555 yes
C(2) C(3) C(101) C(5) -178.8(4) 1_555 1_555 1_555 1_555 yes
C(2) C(101) Ce(1) C(3) -72.5(2) 1_555 1_555 1_555 1_555 yes
C(2) C(101) Ce(1) C(4) -144.7(2) 1_555 1_555 1_555 1_555 yes
C(2) C(101) Ce(1) C(5) 142.6(2) 1_555 1_555 1_555 1_555 yes
C(2) C(101) Ce(1) C(18) -154.3(2) 1_555 1_555 1_555 1_555 yes
C(2) C(101) Ce(1) C(19) 175.1(2) 1_555 1_555 1_555 1_555 yes
C(2) C(101) Ce(1) C(20) 140.8(2) 1_555 1_555 1_555 1_555 yes
C(2) C(101) Ce(1) C(21) 118.7(2) 1_555 1_555 1_555 1_555 yes
C(2) C(101) Ce(1) C(22) -165.1(4) 1_555 1_555 1_555 1_555 yes
C(2) C(101) Ce(1) C(35) -28.4(3) 1_555 1_555 1_555 1_555 yes
C(2) C(101) Ce(1) C(41) -4.1(2) 1_555 1_555 1_555 1_555 yes
C(2) C(101) Ce(1) C(102) 164.7(2) 1_555 1_555 1_555 1_555 yes
C(2) C(101) C(1) C(5) -178.2(3) 1_555 1_555 1_555 1_555 yes
C(2) C(101) C(1) C(6) -119(22) 1_555 1_555 1_555 1_555 yes
C(2) C(101) C(3) C(4) 179.1(3) 1_555 1_555 1_555 1_555 yes
C(2) C(101) C(3) C(10) -49(1) 1_555 1_555 1_555 1_555 yes
C(2) C(101) C(4) C(3) -1.5(4) 1_555 1_555 1_555 1_555 yes
C(2) C(101) C(4) C(5) 178.3(4) 1_555 1_555 1_555 1_555 yes
C(2) C(101) C(4) C(14) -127(1) 1_555 1_555 1_555 1_555 yes
C(2) C(101) C(5) C(4) -178.4(4) 1_555 1_555 1_555 1_555 yes
C(3) Ce(1) C(1) C(5) 74.7(2) 1_555 1_555 1_555 1_555 yes
C(3) Ce(1) C(1) C(6) -161.2(3) 1_555 1_555 1_555 1_555 yes
C(3) Ce(1) C(1) C(101) 19.3(1) 1_555 1_555 1_555 1_555 yes
C(3) Ce(1) C(2) C(101) 55.7(2) 1_555 1_555 1_555 1_555 yes
C(3) Ce(1) C(4) C(5) -113.5(3) 1_555 1_555 1_555 1_555 yes
C(3) Ce(1) C(4) C(14) 136.8(4) 1_555 1_555 1_555 1_555 yes
C(3) Ce(1) C(4) C(101) -56.6(2) 1_555 1_555 1_555 1_555 yes
C(3) Ce(1) C(5) C(4) 36.6(2) 1_555 1_555 1_555 1_555 yes
C(3) Ce(1) C(5) C(101) -19.2(1) 1_555 1_555 1_555 1_555 yes
C(3) Ce(1) C(18) C(19) -96.4(2) 1_555 1_555 1_555 1_555 yes
C(3) Ce(1) C(18) C(22) 152.5(2) 1_555 1_555 1_555 1_555 yes
C(3) Ce(1) C(18) C(23) 27.7(3) 1_555 1_555 1_555 1_555 yes
C(3) Ce(1) C(18) C(102) -152.0(1) 1_555 1_555 1_555 1_555 yes
C(3) Ce(1) C(19) C(18) 107.0(2) 1_555 1_555 1_555 1_555 yes
C(3) Ce(1) C(19) C(20) -138.4(2) 1_555 1_555 1_555 1_555 yes
C(3) Ce(1) C(19) C(102) 165.4(1) 1_555 1_555 1_555 1_555 yes
C(3) Ce(1) C(20) C(19) 66.1(3) 1_555 1_555 1_555 1_555 yes
C(3) Ce(1) C(20) C(21) 179.1(2) 1_555 1_555 1_555 1_555 yes
C(3) Ce(1) C(20) C(27) -44.3(4) 1_555 1_555 1_555 1_555 yes
C(3) Ce(1) C(20) C(102) 122.8(2) 1_555 1_555 1_555 1_555 yes
C(3) Ce(1) C(21) C(20) -4.5(9) 1_555 1_555 1_555 1_555 yes
C(3) Ce(1) C(21) C(22) 109.1(8) 1_555 1_555 1_555 1_555 yes
C(3) Ce(1) C(21) C(31) -137.1(8) 1_555 1_555 1_555 1_555 yes
C(3) Ce(1) C(21) C(102) 52.3(9) 1_555 1_555 1_555 1_555 yes
C(3) Ce(1) C(22) C(18) -50.9(3) 1_555 1_555 1_555 1_555 yes
C(3) Ce(1) C(22) C(21) -165.9(2) 1_555 1_555 1_555 1_555 yes
C(3) Ce(1) C(22) C(102) -109.7(2) 1_555 1_555 1_555 1_555 yes
C(3) Ce(1) C(35) C(36) 113.5(6) 1_555 1_555 1_555 1_555 yes
C(3) Ce(1) C(35) C(40) -73(1) 1_555 1_555 1_555 1_555 yes
C(3) Ce(1) C(35) C(41) 116.2(7) 1_555 1_555 1_555 1_555 yes
C(3) Ce(1) C(35) C(42) -133(5) 1_555 1_555 1_555 1_555 yes
C(3) Ce(1) C(41) C(35) -65.9(7) 1_555 1_555 1_555 1_555 yes
C(3) Ce(1) C(41) C(36) 80(7) 1_555 1_555 1_555 1_555 yes
C(3) Ce(1) C(41) C(42) -73.9(6) 1_555 1_555 1_555 1_555 yes
C(3) Ce(1) C(41) C(45) 111.0(8) 1_555 1_555 1_555 1_555 yes
C(3) Ce(1) C(101) C(4) 72.2(2) 1_555 1_555 1_555 1_555 yes
C(3) Ce(1) C(101) C(5) 144.8(2) 1_555 1_555 1_555 1_555 yes
C(3) Ce(1) C(102) C(18) 47.3(2) 1_555 1_555 1_555 1_555 yes
C(3) Ce(1) C(102) C(19) -24.2(2) 1_555 1_555 1_555 1_555 yes
C(3) Ce(1) C(102) C(20) -96.8(2) 1_555 1_555 1_555 1_555 yes
C(3) Ce(1) C(102) C(21) -169.0(2) 1_555 1_555 1_555 1_555 yes
C(3) Ce(1) C(102) C(22) 118.6(2) 1_555 1_555 1_555 1_555 yes
C(3) C(2) Ce(1) C(4) -36.5(2) 1_555 1_555 1_555 1_555 yes
C(3) C(2) Ce(1) C(5) -76.1(2) 1_555 1_555 1_555 1_555 yes
C(3) C(2) Ce(1) C(18) -3.8(4) 1_555 1_555 1_555 1_555 yes
C(3) C(2) Ce(1) C(19) -63.1(3) 1_555 1_555 1_555 1_555 yes
C(3) C(2) Ce(1) C(20) -113.6(2) 1_555 1_555 1_555 1_555 yes
C(3) C(2) Ce(1) C(21) -166.0(2) 1_555 1_555 1_555 1_555 yes
C(3) C(2) Ce(1) C(22) 109.2(5) 1_555 1_555 1_555 1_555 yes
C(3) C(2) Ce(1) C(35) 97.7(3) 1_555 1_555 1_555 1_555 yes
C(3) C(2) Ce(1) C(41) 120.5(3) 1_555 1_555 1_555 1_555 yes
C(3) C(2) Ce(1) C(101) -55.7(2) 1_555 1_555 1_555 1_555 yes
C(3) C(2) Ce(1) C(102) -99.3(4) 1_555 1_555 1_555 1_555 yes
C(3) C(2) C(1) C(5) 2.9(4) 1_555 1_555 1_555 1_555 yes
C(3) C(2) C(1) C(6) -179.5(3) 1_555 1_555 1_555 1_555 yes
C(3) C(2) C(1) C(101) 1.4(2) 1_555 1_555 1_555 1_555 yes
C(3) C(2) C(101) C(4) 1.5(4) 1_555 1_555 1_555 1_555 yes
C(3) C(2) C(101) C(5) 178.8(3) 1_555 1_555 1_555 1_555 yes
C(3) C(4) Ce(1) C(5) 113.5(3) 1_555 1_555 1_555 1_555 yes
C(3) C(4) Ce(1) C(18) -130.4(2) 1_555 1_555 1_555 1_555 yes
C(3) C(4) Ce(1) C(19) -158.0(2) 1_555 1_555 1_555 1_555 yes
C(3) C(4) Ce(1) C(20) 175.8(2) 1_555 1_555 1_555 1_555 yes
C(3) C(4) Ce(1) C(21) 179.4(2) 1_555 1_555 1_555 1_555 yes
C(3) C(4) Ce(1) C(22) -130.9(2) 1_555 1_555 1_555 1_555 yes
C(3) C(4) Ce(1) C(35) -17.6(3) 1_555 1_555 1_555 1_555 yes
C(3) C(4) Ce(1) C(41) 6.8(3) 1_555 1_555 1_555 1_555 yes
C(3) C(4) Ce(1) C(101) 56.6(2) 1_555 1_555 1_555 1_555 yes
C(3) C(4) Ce(1) C(102) -157.1(2) 1_555 1_555 1_555 1_555 yes
C(3) C(4) C(5) C(101) 0.2(2) 1_555 1_555 1_555 1_555 yes
C(3) C(4) C(14) C(15) 158.6(4) 1_555 1_555 1_555 1_555 yes
C(3) C(4) C(14) C(16) 37.0(6) 1_555 1_555 1_555 1_555 yes
C(3) C(4) C(14) C(17) -83.8(5) 1_555 1_555 1_555 1_555 yes
C(3) C(4) C(101) C(5) -179.8(3) 1_555 1_555 1_555 1_555 yes
C(3) C(101) Ce(1) C(4) -72.2(2) 1_555 1_555 1_555 1_555 yes
C(3) C(101) Ce(1) C(5) -144.8(2) 1_555 1_555 1_555 1_555 yes
C(3) C(101) Ce(1) C(18) -81.7(2) 1_555 1_555 1_555 1_555 yes
C(3) C(101) Ce(1) C(19) -112.4(2) 1_555 1_555 1_555 1_555 yes
C(3) C(101) Ce(1) C(20) -146.7(2) 1_555 1_555 1_555 1_555 yes
C(3) C(101) Ce(1) C(21) -168.8(2) 1_555 1_555 1_555 1_555 yes
C(3) C(101) Ce(1) C(22) -92.6(4) 1_555 1_555 1_555 1_555 yes
C(3) C(101) Ce(1) C(35) 44.2(3) 1_555 1_555 1_555 1_555 yes
C(3) C(101) Ce(1) C(41) 68.4(3) 1_555 1_555 1_555 1_555 yes
C(3) C(101) Ce(1) C(102) -122.8(2) 1_555 1_555 1_555 1_555 yes
C(3) C(101) C(1) C(5) 179.2(3) 1_555 1_555 1_555 1_555 yes
C(3) C(101) C(1) C(6) -122(22) 1_555 1_555 1_555 1_555 yes
C(3) C(101) C(4) C(5) 179.8(3) 1_555 1_555 1_555 1_555 yes
C(3) C(101) C(4) C(14) -126(1) 1_555 1_555 1_555 1_555 yes
C(3) C(101) C(5) C(4) -0.3(4) 1_555 1_555 1_555 1_555 yes
C(4) Ce(1) C(1) C(5) 36.1(2) 1_555 1_555 1_555 1_555 yes
C(4) Ce(1) C(1) C(6) 160.2(3) 1_555 1_555 1_555 1_555 yes
C(4) Ce(1) C(1) C(101) -19.4(1) 1_555 1_555 1_555 1_555 yes
C(4) Ce(1) C(2) C(101) 19.2(1) 1_555 1_555 1_555 1_555 yes
C(4) Ce(1) C(3) C(10) -133.3(4) 1_555 1_555 1_555 1_555 yes
C(4) Ce(1) C(3) C(101) 56.5(2) 1_555 1_555 1_555 1_555 yes
C(4) Ce(1) C(5) C(101) -55.8(2) 1_555 1_555 1_555 1_555 yes
C(4) Ce(1) C(18) C(19) -68.2(2) 1_555 1_555 1_555 1_555 yes
C(4) Ce(1) C(18) C(22) -179.3(2) 1_555 1_555 1_555 1_555 yes
C(4) Ce(1) C(18) C(23) 55.8(3) 1_555 1_555 1_555 1_555 yes
C(4) Ce(1) C(18) C(102) -123.9(2) 1_555 1_555 1_555 1_555 yes
C(4) Ce(1) C(19) C(18) 119.9(2) 1_555 1_555 1_555 1_555 yes
C(4) Ce(1) C(19) C(20) -125.5(2) 1_555 1_555 1_555 1_555 yes
C(4) Ce(1) C(19) C(102) 178.3(2) 1_555 1_555 1_555 1_555 yes
C(4) Ce(1) C(20) C(19) 62.7(2) 1_555 1_555 1_555 1_555 yes
C(4) Ce(1) C(20) C(21) 175.7(2) 1_555 1_555 1_555 1_555 yes
C(4) Ce(1) C(20) C(27) -47.7(3) 1_555 1_555 1_555 1_555 yes
C(4) Ce(1) C(20) C(102) 119.4(2) 1_555 1_555 1_555 1_555 yes
C(4) Ce(1) C(21) C(20) -6.7(3) 1_555 1_555 1_555 1_555 yes
C(4) Ce(1) C(21) C(22) 106.8(2) 1_555 1_555 1_555 1_555 yes
C(4) Ce(1) C(21) C(31) -139.4(3) 1_555 1_555 1_555 1_555 yes
C(4) Ce(1) C(21) C(102) 50.1(3) 1_555 1_555 1_555 1_555 yes
C(4) Ce(1) C(22) C(18) 1.0(3) 1_555 1_555 1_555 1_555 yes
C(4) Ce(1) C(22) C(21) -114.0(2) 1_555 1_555 1_555 1_555 yes
C(4) Ce(1) C(22) C(102) -57.7(3) 1_555 1_555 1_555 1_555 yes
C(4) Ce(1) C(35) C(36) 121.8(6) 1_555 1_555 1_555 1_555 yes
C(4) Ce(1) C(35) C(40) -65(1) 1_555 1_555 1_555 1_555 yes
C(4) Ce(1) C(35) C(41) 124.6(6) 1_555 1_555 1_555 1_555 yes
C(4) Ce(1) C(35) C(42) -125(5) 1_555 1_555 1_555 1_555 yes
C(4) Ce(1) C(41) C(35) -69.2(7) 1_555 1_555 1_555 1_555 yes
C(4) Ce(1) C(41) C(36) 76(7) 1_555 1_555 1_555 1_555 yes
C(4) Ce(1) C(41) C(42) -77.3(6) 1_555 1_555 1_555 1_555 yes
C(4) Ce(1) C(41) C(45) 107.6(8) 1_555 1_555 1_555 1_555 yes
C(4) Ce(1) C(101) C(5) 72.7(2) 1_555 1_555 1_555 1_555 yes
C(4) Ce(1) C(102) C(18) 69.5(2) 1_555 1_555 1_555 1_555 yes
C(4) Ce(1) C(102) C(19) -2.0(2) 1_555 1_555 1_555 1_555 yes
C(4) Ce(1) C(102) C(20) -74.6(2) 1_555 1_555 1_555 1_555 yes
C(4) Ce(1) C(102) C(21) -146.9(2) 1_555 1_555 1_555 1_555 yes
C(4) Ce(1) C(102) C(22) 140.8(2) 1_555 1_555 1_555 1_555 yes
C(4) C(3) Ce(1) C(5) -37.1(2) 1_555 1_555 1_555 1_555 yes
C(4) C(3) Ce(1) C(18) 64.6(2) 1_555 1_555 1_555 1_555 yes
C(4) C(3) Ce(1) C(19) 27.3(2) 1_555 1_555 1_555 1_555 yes
C(4) C(3) Ce(1) C(20) -6.4(3) 1_555 1_555 1_555 1_555 yes
C(4) C(3) Ce(1) C(21) -2.7(9) 1_555 1_555 1_555 1_555 yes
C(4) C(3) Ce(1) C(22) 93.9(3) 1_555 1_555 1_555 1_555 yes
C(4) C(3) Ce(1) C(35) 164.6(3) 1_555 1_555 1_555 1_555 yes
C(4) C(3) Ce(1) C(41) -174.7(3) 1_555 1_555 1_555 1_555 yes
C(4) C(3) Ce(1) C(101) -56.5(2) 1_555 1_555 1_555 1_555 yes
C(4) C(3) Ce(1) C(102) 39.9(3) 1_555 1_555 1_555 1_555 yes
C(4) C(3) C(2) C(101) -0.8(2) 1_555 1_555 1_555 1_555 yes
C(4) C(3) C(10) C(11) -64.3(5) 1_555 1_555 1_555 1_555 yes
C(4) C(3) C(10) C(12) 177.2(4) 1_555 1_555 1_555 1_555 yes
C(4) C(3) C(10) C(13) 59.5(5) 1_555 1_555 1_555 1_555 yes
C(4) C(3) C(101) C(5) 0.3(4) 1_555 1_555 1_555 1_555 yes
C(4) C(5) Ce(1) C(18) -78.8(2) 1_555 1_555 1_555 1_555 yes
C(4) C(5) Ce(1) C(19) -96.2(2) 1_555 1_555 1_555 1_555 yes
C(4) C(5) Ce(1) C(20) -125.8(2) 1_555 1_555 1_555 1_555 yes
C(4) C(5) Ce(1) C(21) -138.6(2) 1_555 1_555 1_555 1_555 yes
C(4) C(5) Ce(1) C(22) -105.8(2) 1_555 1_555 1_555 1_555 yes
C(4) C(5) Ce(1) C(35) 67.6(4) 1_555 1_555 1_555 1_555 yes
C(4) C(5) Ce(1) C(41) 98.7(3) 1_555 1_555 1_555 1_555 yes
C(4) C(5) Ce(1) C(101) 55.8(2) 1_555 1_555 1_555 1_555 yes
C(4) C(5) Ce(1) C(102) -109.5(2) 1_555 1_555 1_555 1_555 yes
C(4) C(5) C(1) C(6) 179.8(3) 1_555 1_555 1_555 1_555 yes
C(4) C(5) C(1) C(101) -1.0(2) 1_555 1_555 1_555 1_555 yes
C(4) C(101) Ce(1) C(5) -72.7(2) 1_555 1_555 1_555 1_555 yes
C(4) C(101) Ce(1) C(18) -9.6(2) 1_555 1_555 1_555 1_555 yes
C(4) C(101) Ce(1) C(19) -40.2(2) 1_555 1_555 1_555 1_555 yes
C(4) C(101) Ce(1) C(20) -74.5(2) 1_555 1_555 1_555 1_555 yes
C(4) C(101) Ce(1) C(21) -96.6(2) 1_555 1_555 1_555 1_555 yes
C(4) C(101) Ce(1) C(22) -20.4(4) 1_555 1_555 1_555 1_555 yes
C(4) C(101) Ce(1) C(35) 116.3(3) 1_555 1_555 1_555 1_555 yes
C(4) C(101) Ce(1) C(41) 140.6(2) 1_555 1_555 1_555 1_555 yes
C(4) C(101) Ce(1) C(102) -50.6(2) 1_555 1_555 1_555 1_555 yes
C(4) C(101) C(1) C(5) 1.9(4) 1_555 1_555 1_555 1_555 yes
C(4) C(101) C(1) C(6) 60(22) 1_555 1_555 1_555 1_555 yes
C(4) C(101) C(3) C(10) 131(1) 1_555 1_555 1_555 1_555 yes
C(5) Ce(1) C(1) C(6) 124.1(3) 1_555 1_555 1_555 1_555 yes
C(5) Ce(1) C(1) C(101) -55.4(2) 1_555 1_555 1_555 1_555 yes
C(5) Ce(1) C(2) C(101) -20.4(1) 1_555 1_555 1_555 1_555 yes
C(5) Ce(1) C(3) C(10) -170.4(3) 1_555 1_555 1_555 1_555 yes
C(5) Ce(1) C(3) C(101) 19.4(1) 1_555 1_555 1_555 1_555 yes
C(5) Ce(1) C(4) C(14) -109.8(4) 1_555 1_555 1_555 1_555 yes
C(5) Ce(1) C(4) C(101) 56.9(2) 1_555 1_555 1_555 1_555 yes
C(5) Ce(1) C(18) C(19) -37.0(2) 1_555 1_555 1_555 1_555 yes
C(5) Ce(1) C(18) C(22) -148.1(2) 1_555 1_555 1_555 1_555 yes
C(5) Ce(1) C(18) C(23) 87.0(3) 1_555 1_555 1_555 1_555 yes
C(5) Ce(1) C(18) C(102) -92.7(2) 1_555 1_555 1_555 1_555 yes
C(5) Ce(1) C(19) C(18) 149.3(2) 1_555 1_555 1_555 1_555 yes
C(5) Ce(1) C(19) C(20) -96.2(2) 1_555 1_555 1_555 1_555 yes
C(5) Ce(1) C(19) C(102) -152.3(2) 1_555 1_555 1_555 1_555 yes
C(5) Ce(1) C(20) C(19) 88.6(2) 1_555 1_555 1_555 1_555 yes
C(5) Ce(1) C(20) C(21) -158.4(2) 1_555 1_555 1_555 1_555 yes
C(5) Ce(1) C(20) C(27) -21.8(3) 1_555 1_555 1_555 1_555 yes
C(5) Ce(1) C(20) C(102) 145.3(2) 1_555 1_555 1_555 1_555 yes
C(5) Ce(1) C(21) C(20) 26.8(3) 1_555 1_555 1_555 1_555 yes
C(5) Ce(1) C(21) C(22) 140.3(2) 1_555 1_555 1_555 1_555 yes
C(5) Ce(1) C(21) C(31) -105.8(3) 1_555 1_555 1_555 1_555 yes
C(5) Ce(1) C(21) C(102) 83.6(2) 1_555 1_555 1_555 1_555 yes
C(5) Ce(1) C(22) C(18) 51.1(3) 1_555 1_555 1_555 1_555 yes
C(5) Ce(1) C(22) C(21) -63.9(3) 1_555 1_555 1_555 1_555 yes
C(5) Ce(1) C(22) C(102) -7.6(3) 1_555 1_555 1_555 1_555 yes
C(5) Ce(1) C(35) C(36) 91.1(6) 1_555 1_555 1_555 1_555 yes
C(5) Ce(1) C(35) C(40) -96(1) 1_555 1_555 1_555 1_555 yes
C(5) Ce(1) C(35) C(41) 93.8(7) 1_555 1_555 1_555 1_555 yes
C(5) Ce(1) C(35) C(42) -155(5) 1_555 1_555 1_555 1_555 yes
C(5) Ce(1) C(41) C(35) -107.6(7) 1_555 1_555 1_555 1_555 yes
C(5) Ce(1) C(41) C(36) 38(7) 1_555 1_555 1_555 1_555 yes
C(5) Ce(1) C(41) C(42) -115.6(6) 1_555 1_555 1_555 1_555 yes
C(5) Ce(1) C(41) C(45) 69.3(8) 1_555 1_555 1_555 1_555 yes
C(5) Ce(1) C(102) C(18) 103.6(2) 1_555 1_555 1_555 1_555 yes
C(5) Ce(1) C(102) C(19) 32.1(2) 1_555 1_555 1_555 1_555 yes
C(5) Ce(1) C(102) C(20) -40.4(2) 1_555 1_555 1_555 1_555 yes
C(5) Ce(1) C(102) C(21) -112.7(2) 1_555 1_555 1_555 1_555 yes
C(5) Ce(1) C(102) C(22) 175.0(2) 1_555 1_555 1_555 1_555 yes
C(5) C(1) Ce(1) C(18) -23.8(3) 1_555 1_555 1_555 1_555 yes
C(5) C(1) Ce(1) C(19) -37.2(2) 1_555 1_555 1_555 1_555 yes
C(5) C(1) Ce(1) C(20) -68.6(2) 1_555 1_555 1_555 1_555 yes
C(5) C(1) Ce(1) C(21) -96.8(2) 1_555 1_555 1_555 1_555 yes
C(5) C(1) Ce(1) C(22) -93.7(3) 1_555 1_555 1_555 1_555 yes
C(5) C(1) Ce(1) C(35) 145.6(3) 1_555 1_555 1_555 1_555 yes
C(5) C(1) Ce(1) C(41) 167.7(2) 1_555 1_555 1_555 1_555 yes
C(5) C(1) Ce(1) C(101) 55.4(2) 1_555 1_555 1_555 1_555 yes
C(5) C(1) Ce(1) C(102) -64.0(2) 1_555 1_555 1_555 1_555 yes
C(5) C(1) C(2) C(101) 1.5(2) 1_555 1_555 1_555 1_555 yes
C(5) C(1) C(6) C(7) 92.7(4) 1_555 1_555 1_555 1_555 yes
C(5) C(1) C(6) C(8) -149.1(3) 1_555 1_555 1_555 1_555 yes
C(5) C(1) C(6) C(9) -27.8(5) 1_555 1_555 1_555 1_555 yes
C(5) C(4) Ce(1) C(18) 116.2(2) 1_555 1_555 1_555 1_555 yes
C(5) C(4) Ce(1) C(19) 88.6(2) 1_555 1_555 1_555 1_555 yes
C(5) C(4) Ce(1) C(20) 62.4(2) 1_555 1_555 1_555 1_555 yes
C(5) C(4) Ce(1) C(21) 66.0(3) 1_555 1_555 1_555 1_555 yes
C(5) C(4) Ce(1) C(22) 115.6(2) 1_555 1_555 1_555 1_555 yes
C(5) C(4) Ce(1) C(35) -131.0(3) 1_555 1_555 1_555 1_555 yes
C(5) C(4) Ce(1) C(41) -106.7(3) 1_555 1_555 1_555 1_555 yes
C(5) C(4) Ce(1) C(101) -56.9(2) 1_555 1_555 1_555 1_555 yes
C(5) C(4) Ce(1) C(102) 89.4(2) 1_555 1_555 1_555 1_555 yes
C(5) C(4) C(3) C(10) -168.7(4) 1_555 1_555 1_555 1_555 yes
C(5) C(4) C(3) C(101) -0.2(2) 1_555 1_555 1_555 1_555 yes
C(5) C(4) C(14) C(15) -40.9(4) 1_555 1_555 1_555 1_555 yes
C(5) C(4) C(14) C(16) -162.5(3) 1_555 1_555 1_555 1_555 yes
C(5) C(4) C(14) C(17) 76.7(4) 1_555 1_555 1_555 1_555 yes
C(5) C(101) Ce(1) C(18) 63.1(2) 1_555 1_555 1_555 1_555 yes
C(5) C(101) Ce(1) C(19) 32.5(2) 1_555 1_555 1_555 1_555 yes
C(5) C(101) Ce(1) C(20) -1.9(2) 1_555 1_555 1_555 1_555 yes
C(5) C(101) Ce(1) C(21) -23.9(2) 1_555 1_555 1_555 1_555 yes
C(5) C(101) Ce(1) C(22) 52.3(4) 1_555 1_555 1_555 1_555 yes
C(5) C(101) Ce(1) C(35) -171.0(3) 1_555 1_555 1_555 1_555 yes
C(5) C(101) Ce(1) C(41) -146.8(2) 1_555 1_555 1_555 1_555 yes
C(5) C(101) Ce(1) C(102) 22.0(2) 1_555 1_555 1_555 1_555 yes
C(5) C(101) C(1) C(6) 58(22) 1_555 1_555 1_555 1_555 yes
C(5) C(101) C(3) C(10) 132(1) 1_555 1_555 1_555 1_555 yes
C(5) C(101) C(4) C(14) 53(1) 1_555 1_555 1_555 1_555 yes
C(6) C(1) Ce(1) C(18) 100.3(3) 1_555 1_555 1_555 1_555 yes
C(6) C(1) Ce(1) C(19) 86.9(2) 1_555 1_555 1_555 1_555 yes
C(6) C(1) Ce(1) C(20) 55.6(3) 1_555 1_555 1_555 1_555 yes
C(6) C(1) Ce(1) C(21) 27.3(3) 1_555 1_555 1_555 1_555 yes
C(6) C(1) Ce(1) C(22) 30.4(4) 1_555 1_555 1_555 1_555 yes
C(6) C(1) Ce(1) C(35) -90.3(3) 1_555 1_555 1_555 1_555 yes
C(6) C(1) Ce(1) C(41) -68.2(3) 1_555 1_555 1_555 1_555 yes
C(6) C(1) Ce(1) C(101) 179.6(3) 1_555 1_555 1_555 1_555 yes
C(6) C(1) Ce(1) C(102) 60.1(3) 1_555 1_555 1_555 1_555 yes
C(6) C(1) C(2) C(101) 179.1(4) 1_555 1_555 1_555 1_555 yes
C(6) C(1) C(5) C(101) -179.2(4) 1_555 1_555 1_555 1_555 yes
C(7) C(6) C(1) C(101) 34(22) 1_555 1_555 1_555 1_555 yes
C(8) C(6) C(1) C(101) 153(22) 1_555 1_555 1_555 1_555 yes
C(9) C(6) C(1) C(101) -85(22) 1_555 1_555 1_555 1_555 yes
C(10) C(3) Ce(1) C(18) -68.7(3) 1_555 1_555 1_555 1_555 yes
C(10) C(3) Ce(1) C(19) -106.0(3) 1_555 1_555 1_555 1_555 yes
C(10) C(3) Ce(1) C(20) -139.7(3) 1_555 1_555 1_555 1_555 yes
C(10) C(3) Ce(1) C(21) -136.0(8) 1_555 1_555 1_555 1_555 yes
C(10) C(3) Ce(1) C(22) -39.4(4) 1_555 1_555 1_555 1_555 yes
C(10) C(3) Ce(1) C(35) 31.3(4) 1_555 1_555 1_555 1_555 yes
C(10) C(3) Ce(1) C(41) 52.0(3) 1_555 1_555 1_555 1_555 yes
C(10) C(3) Ce(1) C(101) 170.2(4) 1_555 1_555 1_555 1_555 yes
C(10) C(3) Ce(1) C(102) -93.5(3) 1_555 1_555 1_555 1_555 yes
C(10) C(3) C(2) C(101) 170.2(4) 1_555 1_555 1_555 1_555 yes
C(10) C(3) C(4) C(14) -6.8(7) 1_555 1_555 1_555 1_555 yes
C(10) C(3) C(4) C(101) -168.6(4) 1_555 1_555 1_555 1_555 yes
C(11) C(10) C(3) C(101) 171(1) 1_555 1_555 1_555 1_555 yes
C(12) C(10) C(3) C(101) 52(1) 1_555 1_555 1_555 1_555 yes
C(13) C(10) C(3) C(101) -65(1) 1_555 1_555 1_555 1_555 yes
C(14) C(4) Ce(1) C(18) 6.4(3) 1_555 1_555 1_555 1_555 yes
C(14) C(4) Ce(1) C(19) -21.2(3) 1_555 1_555 1_555 1_555 yes
C(14) C(4) Ce(1) C(20) -47.4(3) 1_555 1_555 1_555 1_555 yes
C(14) C(4) Ce(1) C(21) -43.8(4) 1_555 1_555 1_555 1_555 yes
C(14) C(4) Ce(1) C(22) 5.8(4) 1_555 1_555 1_555 1_555 yes
C(14) C(4) Ce(1) C(35) 119.2(4) 1_555 1_555 1_555 1_555 yes
C(14) C(4) Ce(1) C(41) 143.5(3) 1_555 1_555 1_555 1_555 yes
C(14) C(4) Ce(1) C(101) -166.6(4) 1_555 1_555 1_555 1_555 yes
C(14) C(4) Ce(1) C(102) -20.3(3) 1_555 1_555 1_555 1_555 yes
C(14) C(4) C(3) C(101) 161.8(5) 1_555 1_555 1_555 1_555 yes
C(14) C(4) C(5) C(101) -165.4(4) 1_555 1_555 1_555 1_555 yes
C(15) C(14) C(4) C(101) -86(1) 1_555 1_555 1_555 1_555 yes
C(16) C(14) C(4) C(101) 151(1) 1_555 1_555 1_555 1_555 yes
C(17) C(14) C(4) C(101) 30(1) 1_555 1_555 1_555 1_555 yes
C(18) Ce(1) C(1) C(101) -79.2(3) 1_555 1_555 1_555 1_555 yes
C(18) Ce(1) C(2) C(101) 51.9(4) 1_555 1_555 1_555 1_555 yes
C(18) Ce(1) C(3) C(101) 121.0(2) 1_555 1_555 1_555 1_555 yes
C(18) Ce(1) C(4) C(101) 173.0(1) 1_555 1_555 1_555 1_555 yes
C(18) Ce(1) C(5) C(101) -134.6(2) 1_555 1_555 1_555 1_555 yes
C(18) Ce(1) C(19) C(20) 114.6(3) 1_555 1_555 1_555 1_555 yes
C(18) Ce(1) C(19) C(102) 58.4(2) 1_555 1_555 1_555 1_555 yes
C(18) Ce(1) C(20) C(19) -36.5(2) 1_555 1_555 1_555 1_555 yes
C(18) Ce(1) C(20) C(21) 76.4(2) 1_555 1_555 1_555 1_555 yes
C(18) Ce(1) C(20) C(27) -146.9(4) 1_555 1_555 1_555 1_555 yes
C(18) Ce(1) C(20) C(102) 20.2(1) 1_555 1_555 1_555 1_555 yes
C(18) Ce(1) C(21) C(20) -77.2(2) 1_555 1_555 1_555 1_555 yes
C(18) Ce(1) C(21) C(22) 36.3(2) 1_555 1_555 1_555 1_555 yes
C(18) Ce(1) C(21) C(31) 150.1(3) 1_555 1_555 1_555 1_555 yes
C(18) Ce(1) C(21) C(102) -20.4(1) 1_555 1_555 1_555 1_555 yes
C(18) Ce(1) C(22) C(21) -115.0(3) 1_555 1_555 1_555 1_555 yes
C(18) Ce(1) C(22) C(102) -58.8(2) 1_555 1_555 1_555 1_555 yes
C(18) Ce(1) C(35) C(36) -116.8(6) 1_555 1_555 1_555 1_555 yes
C(18) Ce(1) C(35) C(40) 56(1) 1_555 1_555 1_555 1_555 yes
C(18) Ce(1) C(35) C(41) -114.1(7) 1_555 1_555 1_555 1_555 yes
C(18) Ce(1) C(35) C(42) -3(5) 1_555 1_555 1_555 1_555 yes
C(18) Ce(1) C(41) C(35) 70.3(7) 1_555 1_555 1_555 1_555 yes
C(18) Ce(1) C(41) C(36) -143(7) 1_555 1_555 1_555 1_555 yes
C(18) Ce(1) C(41) C(42) 62.3(6) 1_555 1_555 1_555 1_555 yes
C(18) Ce(1) C(41) C(45) -112.8(8) 1_555 1_555 1_555 1_555 yes
C(18) Ce(1) C(102) C(19) -71.5(2) 1_555 1_555 1_555 1_555 yes
C(18) Ce(1) C(102) C(20) -144.1(2) 1_555 1_555 1_555 1_555 yes
C(18) Ce(1) C(102) C(21) 143.7(2) 1_555 1_555 1_555 1_555 yes
C(18) Ce(1) C(102) C(22) 71.3(2) 1_555 1_555 1_555 1_555 yes
C(18) C(19) Ce(1) C(20) -114.6(3) 1_555 1_555 1_555 1_555 yes
C(18) C(19) Ce(1) C(21) -77.6(2) 1_555 1_555 1_555 1_555 yes
C(18) C(19) Ce(1) C(22) -38.1(2) 1_555 1_555 1_555 1_555 yes
C(18) C(19) Ce(1) C(35) -16.5(4) 1_555 1_555 1_555 1_555 yes
C(18) C(19) Ce(1) C(41) -45.0(3) 1_555 1_555 1_555 1_555 yes
C(18) C(19) Ce(1) C(101) 135.9(2) 1_555 1_555 1_555 1_555 yes
C(18) C(19) Ce(1) C(102) -58.4(2) 1_555 1_555 1_555 1_555 yes
C(18) C(19) C(20) C(21) 1.6(4) 1_555 1_555 1_555 1_555 yes
C(18) C(19) C(20) C(27) -163.8(3) 1_555 1_555 1_555 1_555 yes
C(18) C(19) C(20) C(102) 1.3(2) 1_555 1_555 1_555 1_555 yes
C(18) C(19) C(102) C(20) -178.6(3) 1_555 1_555 1_555 1_555 yes
C(18) C(19) C(102) C(21) -179.1(4) 1_555 1_555 1_555 1_555 yes
C(18) C(19) C(102) C(22) 3.1(4) 1_555 1_555 1_555 1_555 yes
C(18) C(22) Ce(1) C(19) 38.3(2) 1_555 1_555 1_555 1_555 yes
C(18) C(22) Ce(1) C(20) 78.2(2) 1_555 1_555 1_555 1_555 yes
C(18) C(22) Ce(1) C(21) 115.0(3) 1_555 1_555 1_555 1_555 yes
C(18) C(22) Ce(1) C(35) -124.1(3) 1_555 1_555 1_555 1_555 yes
C(18) C(22) Ce(1) C(41) -147.2(3) 1_555 1_555 1_555 1_555 yes
C(18) C(22) Ce(1) C(101) 14.9(5) 1_555 1_555 1_555 1_555 yes
C(18) C(22) Ce(1) C(102) 58.8(2) 1_555 1_555 1_555 1_555 yes
C(18) C(22) C(21) C(20) -2.3(4) 1_555 1_555 1_555 1_555 yes
C(18) C(22) C(21) C(31) 167.3(3) 1_555 1_555 1_555 1_555 yes
C(18) C(22) C(21) C(102) -1.6(2) 1_555 1_555 1_555 1_555 yes
C(18) C(22) C(102) C(19) -3.1(4) 1_555 1_555 1_555 1_555 yes
C(18) C(22) C(102) C(20) 179.6(4) 1_555 1_555 1_555 1_555 yes
C(18) C(22) C(102) C(21) 178.2(3) 1_555 1_555 1_555 1_555 yes
C(18) C(102) Ce(1) C(19) 71.5(2) 1_555 1_555 1_555 1_555 yes
C(18) C(102) Ce(1) C(20) 144.1(2) 1_555 1_555 1_555 1_555 yes
C(18) C(102) Ce(1) C(21) -143.7(2) 1_555 1_555 1_555 1_555 yes
C(18) C(102) Ce(1) C(22) -71.3(2) 1_555 1_555 1_555 1_555 yes
C(18) C(102) Ce(1) C(35) -74.2(3) 1_555 1_555 1_555 1_555 yes
C(18) C(102) Ce(1) C(41) -97.7(2) 1_555 1_555 1_555 1_555 yes
C(18) C(102) Ce(1) C(101) 93.0(2) 1_555 1_555 1_555 1_555 yes
C(18) C(102) C(19) C(20) 178.6(3) 1_555 1_555 1_555 1_555 yes
C(18) C(102) C(20) C(19) -2.3(4) 1_555 1_555 1_555 1_555 yes
C(18) C(102) C(20) C(21) 178.0(4) 1_555 1_555 1_555 1_555 yes
C(18) C(102) C(20) C(27) 52(1) 1_555 1_555 1_555 1_555 yes
C(18) C(102) C(21) C(20) -178.0(4) 1_555 1_555 1_555 1_555 yes
C(18) C(102) C(21) C(22) 2.8(4) 1_555 1_555 1_555 1_555 yes
C(18) C(102) C(21) C(31) -50(1) 1_555 1_555 1_555 1_555 yes
C(18) C(102) C(22) C(21) -178.2(3) 1_555 1_555 1_555 1_555 yes
C(19) Ce(1) C(1) C(101) -92.6(2) 1_555 1_555 1_555 1_555 yes
C(19) Ce(1) C(2) C(101) -7.4(3) 1_555 1_555 1_555 1_555 yes
C(19) Ce(1) C(3) C(101) 83.7(2) 1_555 1_555 1_555 1_555 yes
C(19) Ce(1) C(4) C(101) 145.4(2) 1_555 1_555 1_555 1_555 yes
C(19) Ce(1) C(5) C(101) -152.0(2) 1_555 1_555 1_555 1_555 yes
C(19) Ce(1) C(18) C(22) -111.1(3) 1_555 1_555 1_555 1_555 yes
C(19) Ce(1) C(18) C(23) 124.0(4) 1_555 1_555 1_555 1_555 yes
C(19) Ce(1) C(18) C(102) -55.7(2) 1_555 1_555 1_555 1_555 yes
C(19) Ce(1) C(20) C(21) 112.9(3) 1_555 1_555 1_555 1_555 yes
C(19) Ce(1) C(20) C(27) -110.4(4) 1_555 1_555 1_555 1_555 yes
C(19) Ce(1) C(20) C(102) 56.7(2) 1_555 1_555 1_555 1_555 yes
C(19) Ce(1) C(21) C(20) -37.4(2) 1_555 1_555 1_555 1_555 yes
C(19) Ce(1) C(21) C(22) 76.2(2) 1_555 1_555 1_555 1_555 yes
C(19) Ce(1) C(21) C(31) -170.0(3) 1_555 1_555 1_555 1_555 yes
C(19) Ce(1) C(21) C(102) 19.4(1) 1_555 1_555 1_555 1_555 yes
C(19) Ce(1) C(22) C(21) -76.7(2) 1_555 1_555 1_555 1_555 yes
C(19) Ce(1) C(22) C(102) -20.5(1) 1_555 1_555 1_555 1_555 yes
C(19) Ce(1) C(35) C(36) -108.7(6) 1_555 1_555 1_555 1_555 yes
C(19) Ce(1) C(35) C(40) 64(1) 1_555 1_555 1_555 1_555 yes
C(19) Ce(1) C(35) C(41) -106.0(6) 1_555 1_555 1_555 1_555 yes
C(19) Ce(1) C(35) C(42) 4(5) 1_555 1_555 1_555 1_555 yes
C(19) Ce(1) C(41) C(35) 91.4(7) 1_555 1_555 1_555 1_555 yes
C(19) Ce(1) C(41) C(36) -122(7) 1_555 1_555 1_555 1_555 yes
C(19) Ce(1) C(41) C(42) 83.4(6) 1_555 1_555 1_555 1_555 yes
C(19) Ce(1) C(41) C(45) -91.7(8) 1_555 1_555 1_555 1_555 yes
C(19) Ce(1) C(102) C(20) -72.6(2) 1_555 1_555 1_555 1_555 yes
C(19) Ce(1) C(102) C(21) -144.8(2) 1_555 1_555 1_555 1_555 yes
C(19) Ce(1) C(102) C(22) 142.8(3) 1_555 1_555 1_555 1_555 yes
C(19) C(18) Ce(1) C(20) 36.3(2) 1_555 1_555 1_555 1_555 yes
C(19) C(18) Ce(1) C(21) 75.2(2) 1_555 1_555 1_555 1_555 yes
C(19) C(18) Ce(1) C(22) 111.1(3) 1_555 1_555 1_555 1_555 yes
C(19) C(18) Ce(1) C(35) 166.5(3) 1_555 1_555 1_555 1_555 yes
C(19) C(18) Ce(1) C(41) 144.9(3) 1_555 1_555 1_555 1_555 yes
C(19) C(18) Ce(1) C(101) -63.8(2) 1_555 1_555 1_555 1_555 yes
C(19) C(18) Ce(1) C(102) 55.7(2) 1_555 1_555 1_555 1_555 yes
C(19) C(18) C(22) C(21) 3.2(4) 1_555 1_555 1_555 1_555 yes
C(19) C(18) C(22) C(102) 1.6(2) 1_555 1_555 1_555 1_555 yes
C(19) C(18) C(23) C(24) -156.4(4) 1_555 1_555 1_555 1_555 yes
C(19) C(18) C(23) C(25) 88.5(6) 1_555 1_555 1_555 1_555 yes
C(19) C(18) C(23) C(26) -33.4(8) 1_555 1_555 1_555 1_555 yes
C(19) C(18) C(102) C(20) 2.3(4) 1_555 1_555 1_555 1_555 yes
C(19) C(18) C(102) C(21) 179.1(4) 1_555 1_555 1_555 1_555 yes
C(19) C(18) C(102) C(22) -178.0(3) 1_555 1_555 1_555 1_555 yes
C(19) C(20) Ce(1) C(21) -112.9(3) 1_555 1_555 1_555 1_555 yes
C(19) C(20) Ce(1) C(22) -76.1(2) 1_555 1_555 1_555 1_555 yes
C(19) C(20) Ce(1) C(35) -103.0(3) 1_555 1_555 1_555 1_555 yes
C(19) C(20) Ce(1) C(41) -126.6(3) 1_555 1_555 1_555 1_555 yes
C(19) C(20) Ce(1) C(101) 89.4(2) 1_555 1_555 1_555 1_555 yes
C(19) C(20) Ce(1) C(102) -56.7(2) 1_555 1_555 1_555 1_555 yes
C(19) C(20) C(21) C(22) 0.4(4) 1_555 1_555 1_555 1_555 yes
C(19) C(20) C(21) C(31) -167.3(4) 1_555 1_555 1_555 1_555 yes
C(19) C(20) C(21) C(102) -0.3(2) 1_555 1_555 1_555 1_555 yes
C(19) C(20) C(27) C(28) -165.9(3) 1_555 1_555 1_555 1_555 yes
C(19) C(20) C(27) C(29) 72.7(4) 1_555 1_555 1_555 1_555 yes
C(19) C(20) C(27) C(30) -43.4(4) 1_555 1_555 1_555 1_555 yes
C(19) C(20) C(102) C(21) 179.7(3) 1_555 1_555 1_555 1_555 yes
C(19) C(20) C(102) C(22) 178.3(4) 1_555 1_555 1_555 1_555 yes
C(19) C(102) Ce(1) C(20) 72.6(2) 1_555 1_555 1_555 1_555 yes
C(19) C(102) Ce(1) C(21) 144.8(2) 1_555 1_555 1_555 1_555 yes
C(19) C(102) Ce(1) C(22) -142.8(3) 1_555 1_555 1_555 1_555 yes
C(19) C(102) Ce(1) C(35) -145.7(3) 1_555 1_555 1_555 1_555 yes
C(19) C(102) Ce(1) C(41) -169.2(2) 1_555 1_555 1_555 1_555 yes
C(19) C(102) Ce(1) C(101) 21.5(2) 1_555 1_555 1_555 1_555 yes
C(19) C(102) C(18) C(22) 178.0(3) 1_555 1_555 1_555 1_555 yes
C(19) C(102) C(18) C(23) -87(5) 1_555 1_555 1_555 1_555 yes
C(19) C(102) C(20) C(21) -179.7(3) 1_555 1_555 1_555 1_555 yes
C(19) C(102) C(20) C(27) 55(1) 1_555 1_555 1_555 1_555 yes
C(19) C(102) C(21) C(20) 0.6(4) 1_555 1_555 1_555 1_555 yes
C(19) C(102) C(21) C(22) -178.6(4) 1_555 1_555 1_555 1_555 yes
C(19) C(102) C(21) C(31) 127(1) 1_555 1_555 1_555 1_555 yes
C(19) C(102) C(22) C(21) 178.7(4) 1_555 1_555 1_555 1_555 yes
C(20) Ce(1) C(1) C(101) -124.0(2) 1_555 1_555 1_555 1_555 yes
C(20) Ce(1) C(2) C(101) -57.9(2) 1_555 1_555 1_555 1_555 yes
C(20) Ce(1) C(3) C(101) 50.0(3) 1_555 1_555 1_555 1_555 yes
C(20) Ce(1) C(4) C(101) 119.2(2) 1_555 1_555 1_555 1_555 yes
C(20) Ce(1) C(5) C(101) 178.4(2) 1_555 1_555 1_555 1_555 yes
C(20) Ce(1) C(18) C(22) -74.9(2) 1_555 1_555 1_555 1_555 yes
C(20) Ce(1) C(18) C(23) 160.3(3) 1_555 1_555 1_555 1_555 yes
C(20) Ce(1) C(18) C(102) -19.4(1) 1_555 1_555 1_555 1_555 yes
C(20) Ce(1) C(19) C(102) -56.1(2) 1_555 1_555 1_555 1_555 yes
C(20) Ce(1) C(21) C(22) 113.5(3) 1_555 1_555 1_555 1_555 yes
C(20) Ce(1) C(21) C(31) -132.6(4) 1_555 1_555 1_555 1_555 yes
C(20) Ce(1) C(21) C(102) 56.8(2) 1_555 1_555 1_555 1_555 yes
C(20) Ce(1) C(22) C(21) -36.8(2) 1_555 1_555 1_555 1_555 yes
C(20) Ce(1) C(22) C(102) 19.4(1) 1_555 1_555 1_555 1_555 yes
C(20) Ce(1) C(35) C(36) -72.8(6) 1_555 1_555 1_555 1_555 yes
C(20) Ce(1) C(35) C(40) 100(1) 1_555 1_555 1_555 1_555 yes
C(20) Ce(1) C(35) C(41) -70.1(7) 1_555 1_555 1_555 1_555 yes
C(20) Ce(1) C(35) C(42) 40(5) 1_555 1_555 1_555 1_555 yes
C(20) Ce(1) C(41) C(35) 121.6(6) 1_555 1_555 1_555 1_555 yes
C(20) Ce(1) C(41) C(36) -92(7) 1_555 1_555 1_555 1_555 yes
C(20) Ce(1) C(41) C(42) 113.6(6) 1_555 1_555 1_555 1_555 yes
C(20) Ce(1) C(41) C(45) -61.5(8) 1_555 1_555 1_555 1_555 yes
C(20) Ce(1) C(102) C(21) -72.2(2) 1_555 1_555 1_555 1_555 yes
C(20) Ce(1) C(102) C(22) -144.6(2) 1_555 1_555 1_555 1_555 yes
C(20) C(19) Ce(1) C(21) 37.0(2) 1_555 1_555 1_555 1_555 yes
C(20) C(19) Ce(1) C(22) 76.5(2) 1_555 1_555 1_555 1_555 yes
C(20) C(19) Ce(1) C(35) 98.0(3) 1_555 1_555 1_555 1_555 yes
C(20) C(19) Ce(1) C(41) 69.5(3) 1_555 1_555 1_555 1_555 yes
C(20) C(19) Ce(1) C(101) -109.5(2) 1_555 1_555 1_555 1_555 yes
C(20) C(19) Ce(1) C(102) 56.1(2) 1_555 1_555 1_555 1_555 yes
C(20) C(19) C(18) C(22) -2.9(4) 1_555 1_555 1_555 1_555 yes
C(20) C(19) C(18) C(23) 174.3(3) 1_555 1_555 1_555 1_555 yes
C(20) C(19) C(18) C(102) -1.3(2) 1_555 1_555 1_555 1_555 yes
C(20) C(19) C(102) C(21) -0.6(4) 1_555 1_555 1_555 1_555 yes
C(20) C(19) C(102) C(22) -178.4(4) 1_555 1_555 1_555 1_555 yes
C(20) C(21) Ce(1) C(22) -113.5(3) 1_555 1_555 1_555 1_555 yes
C(20) C(21) Ce(1) C(35) -171.8(3) 1_555 1_555 1_555 1_555 yes
C(20) C(21) Ce(1) C(41) 167.6(3) 1_555 1_555 1_555 1_555 yes
C(20) C(21) Ce(1) C(101) 39.2(3) 1_555 1_555 1_555 1_555 yes
C(20) C(21) Ce(1) C(102) -56.8(2) 1_555 1_555 1_555 1_555 yes
C(20) C(21) C(22) C(102) -0.7(2) 1_555 1_555 1_555 1_555 yes
C(20) C(21) C(31) C(32) 61.0(5) 1_555 1_555 1_555 1_555 yes
C(20) C(21) C(31) C(33) -63.9(5) 1_555 1_555 1_555 1_555 yes
C(20) C(21) C(31) C(34) 176.1(4) 1_555 1_555 1_555 1_555 yes
C(20) C(21) C(102) C(22) 179.2(3) 1_555 1_555 1_555 1_555 yes
C(20) C(102) Ce(1) C(21) 72.2(2) 1_555 1_555 1_555 1_555 yes
C(20) C(102) Ce(1) C(22) 144.6(2) 1_555 1_555 1_555 1_555 yes
C(20) C(102) Ce(1) C(35) 141.7(3) 1_555 1_555 1_555 1_555 yes
C(20) C(102) Ce(1) C(41) 118.2(2) 1_555 1_555 1_555 1_555 yes
C(20) C(102) Ce(1) C(101) -51.1(2) 1_555 1_555 1_555 1_555 yes
C(20) C(102) C(18) C(22) -179.6(4) 1_555 1_555 1_555 1_555 yes
C(20) C(102) C(18) C(23) -85(5) 1_555 1_555 1_555 1_555 yes
C(20) C(102) C(21) C(22) -179.2(3) 1_555 1_555 1_555 1_555 yes
C(20) C(102) C(21) C(31) 127(1) 1_555 1_555 1_555 1_555 yes
C(20) C(102) C(22) C(21) 1.4(4) 1_555 1_555 1_555 1_555 yes
C(21) Ce(1) C(1) C(101) -152.2(1) 1_555 1_555 1_555 1_555 yes
C(21) Ce(1) C(2) C(101) -110.3(2) 1_555 1_555 1_555 1_555 yes
C(21) Ce(1) C(3) C(101) 53.7(9) 1_555 1_555 1_555 1_555 yes
C(21) Ce(1) C(4) C(101) 122.8(2) 1_555 1_555 1_555 1_555 yes
C(21) Ce(1) C(5) C(101) 165.6(1) 1_555 1_555 1_555 1_555 yes
C(21) Ce(1) C(18) C(22) -35.9(2) 1_555 1_555 1_555 1_555 yes
C(21) Ce(1) C(18) C(23) -160.7(3) 1_555 1_555 1_555 1_555 yes
C(21) Ce(1) C(18) C(102) 19.5(1) 1_555 1_555 1_555 1_555 yes
C(21) Ce(1) C(19) C(102) -19.2(1) 1_555 1_555 1_555 1_555 yes
C(21) Ce(1) C(20) C(27) 136.7(4) 1_555 1_555 1_555 1_555 yes
C(21) Ce(1) C(20) C(102) -56.3(2) 1_555 1_555 1_555 1_555 yes
C(21) Ce(1) C(22) C(102) 56.2(2) 1_555 1_555 1_555 1_555 yes
C(21) Ce(1) C(35) C(36) -68.0(6) 1_555 1_555 1_555 1_555 yes
C(21) Ce(1) C(35) C(40) 104(1) 1_555 1_555 1_555 1_555 yes
C(21) Ce(1) C(35) C(41) -65.3(7) 1_555 1_555 1_555 1_555 yes
C(21) Ce(1) C(35) C(42) 45(5) 1_555 1_555 1_555 1_555 yes
C(21) Ce(1) C(41) C(35) 115.0(7) 1_555 1_555 1_555 1_555 yes
C(21) Ce(1) C(41) C(36) -99(7) 1_555 1_555 1_555 1_555 yes
C(21) Ce(1) C(41) C(42) 107.0(6) 1_555 1_555 1_555 1_555 yes
C(21) Ce(1) C(41) C(45) -68.1(8) 1_555 1_555 1_555 1_555 yes
C(21) Ce(1) C(102) C(22) -72.3(2) 1_555 1_555 1_555 1_555 yes
C(21) C(20) Ce(1) C(22) 36.9(2) 1_555 1_555 1_555 1_555 yes
C(21) C(20) Ce(1) C(35) 9.9(3) 1_555 1_555 1_555 1_555 yes
C(21) C(20) Ce(1) C(41) -13.6(3) 1_555 1_555 1_555 1_555 yes
C(21) C(20) Ce(1) C(101) -157.6(2) 1_555 1_555 1_555 1_555 yes
C(21) C(20) Ce(1) C(102) 56.3(2) 1_555 1_555 1_555 1_555 yes
C(21) C(20) C(19) C(102) 0.3(2) 1_555 1_555 1_555 1_555 yes
C(21) C(20) C(27) C(28) 33.8(6) 1_555 1_555 1_555 1_555 yes
C(21) C(20) C(27) C(29) -87.6(5) 1_555 1_555 1_555 1_555 yes
C(21) C(20) C(27) C(30) 156.3(4) 1_555 1_555 1_555 1_555 yes
C(21) C(20) C(102) C(22) -1.4(4) 1_555 1_555 1_555 1_555 yes
C(21) C(22) Ce(1) C(35) 120.9(3) 1_555 1_555 1_555 1_555 yes
C(21) C(22) Ce(1) C(41) 97.8(3) 1_555 1_555 1_555 1_555 yes
C(21) C(22) Ce(1) C(101) -100.1(4) 1_555 1_555 1_555 1_555 yes
C(21) C(22) Ce(1) C(102) -56.2(2) 1_555 1_555 1_555 1_555 yes
C(21) C(22) C(18) C(23) -174.0(3) 1_555 1_555 1_555 1_555 yes
C(21) C(22) C(18) C(102) 1.5(2) 1_555 1_555 1_555 1_555 yes
C(21) C(102) Ce(1) C(22) 72.3(2) 1_555 1_555 1_555 1_555 yes
C(21) C(102) Ce(1) C(35) 69.4(3) 1_555 1_555 1_555 1_555 yes
C(21) C(102) Ce(1) C(41) 45.9(2) 1_555 1_555 1_555 1_555 yes
C(21) C(102) Ce(1) C(101) -123.3(2) 1_555 1_555 1_555 1_555 yes
C(21) C(102) C(18) C(22) -2.8(4) 1_555 1_555 1_555 1_555 yes
C(21) C(102) C(18) C(23) 91(5) 1_555 1_555 1_555 1_555 yes
C(21) C(102) C(20) C(27) -125(1) 1_555 1_555 1_555 1_555 yes
C(22) Ce(1) C(1) C(101) -149.1(2) 1_555 1_555 1_555 1_555 yes
C(22) Ce(1) C(2) C(101) 164.9(4) 1_555 1_555 1_555 1_555 yes
C(22) Ce(1) C(3) C(101) 150.4(2) 1_555 1_555 1_555 1_555 yes
C(22) Ce(1) C(4) C(101) 172.5(1) 1_555 1_555 1_555 1_555 yes
C(22) Ce(1) C(5) C(101) -161.5(2) 1_555 1_555 1_555 1_555 yes
C(22) Ce(1) C(18) C(23) -124.8(4) 1_555 1_555 1_555 1_555 yes
C(22) Ce(1) C(18) C(102) 55.5(2) 1_555 1_555 1_555 1_555 yes
C(22) Ce(1) C(19) C(102) 20.3(1) 1_555 1_555 1_555 1_555 yes
C(22) Ce(1) C(20) C(27) 173.5(4) 1_555 1_555 1_555 1_555 yes
C(22) Ce(1) C(20) C(102) -19.4(1) 1_555 1_555 1_555 1_555 yes
C(22) Ce(1) C(21) C(31) 113.8(4) 1_555 1_555 1_555 1_555 yes
C(22) Ce(1) C(21) C(102) -56.7(2) 1_555 1_555 1_555 1_555 yes
C(22) Ce(1) C(35) C(36) -92.7(6) 1_555 1_555 1_555 1_555 yes
C(22) Ce(1) C(35) C(40) 80(1) 1_555 1_555 1_555 1_555 yes
C(22) Ce(1) C(35) C(41) -90.0(7) 1_555 1_555 1_555 1_555 yes
C(22) Ce(1) C(35) C(42) 20(5) 1_555 1_555 1_555 1_555 yes
C(22) Ce(1) C(41) C(35) 86.3(7) 1_555 1_555 1_555 1_555 yes
C(22) Ce(1) C(41) C(36) -127(7) 1_555 1_555 1_555 1_555 yes
C(22) Ce(1) C(41) C(42) 78.3(6) 1_555 1_555 1_555 1_555 yes
C(22) Ce(1) C(41) C(45) -96.9(8) 1_555 1_555 1_555 1_555 yes
C(22) C(18) Ce(1) C(35) 55.4(3) 1_555 1_555 1_555 1_555 yes
C(22) C(18) Ce(1) C(41) 33.8(3) 1_555 1_555 1_555 1_555 yes
C(22) C(18) Ce(1) C(101) -175.0(2) 1_555 1_555 1_555 1_555 yes
C(22) C(18) Ce(1) C(102) -55.5(2) 1_555 1_555 1_555 1_555 yes
C(22) C(18) C(19) C(102) -1.6(2) 1_555 1_555 1_555 1_555 yes
C(22) C(18) C(23) C(24) 20.3(6) 1_555 1_555 1_555 1_555 yes
C(22) C(18) C(23) C(25) -94.9(6) 1_555 1_555 1_555 1_555 yes
C(22) C(18) C(23) C(26) 143.2(7) 1_555 1_555 1_555 1_555 yes
C(22) C(21) Ce(1) C(35) -58.2(3) 1_555 1_555 1_555 1_555 yes
C(22) C(21) Ce(1) C(41) -78.9(3) 1_555 1_555 1_555 1_555 yes
C(22) C(21) Ce(1) C(101) 152.8(2) 1_555 1_555 1_555 1_555 yes
C(22) C(21) Ce(1) C(102) 56.7(2) 1_555 1_555 1_555 1_555 yes
C(22) C(21) C(20) C(27) 162.3(4) 1_555 1_555 1_555 1_555 yes
C(22) C(21) C(20) C(102) 0.7(2) 1_555 1_555 1_555 1_555 yes
C(22) C(21) C(31) C(32) -105.3(4) 1_555 1_555 1_555 1_555 yes
C(22) C(21) C(31) C(33) 129.8(4) 1_555 1_555 1_555 1_555 yes
C(22) C(21) C(31) C(34) 9.8(5) 1_555 1_555 1_555 1_555 yes
C(22) C(102) Ce(1) C(35) -2.9(3) 1_555 1_555 1_555 1_555 yes
C(22) C(102) Ce(1) C(41) -26.4(3) 1_555 1_555 1_555 1_555 yes
C(22) C(102) Ce(1) C(101) 164.3(2) 1_555 1_555 1_555 1_555 yes
C(22) C(102) C(18) C(23) 94(5) 1_555 1_555 1_555 1_555 yes
C(22) C(102) C(20) C(27) -126(1) 1_555 1_555 1_555 1_555 yes
C(22) C(102) C(21) C(31) -53(1) 1_555 1_555 1_555 1_555 yes
C(23) C(18) Ce(1) C(35) -69.4(3) 1_555 1_555 1_555 1_555 yes
C(23) C(18) Ce(1) C(41) -91.0(3) 1_555 1_555 1_555 1_555 yes
C(23) C(18) Ce(1) C(101) 60.2(3) 1_555 1_555 1_555 1_555 yes
C(23) C(18) Ce(1) C(102) 179.7(4) 1_555 1_555 1_555 1_555 yes
C(23) C(18) C(19) C(102) 175.6(4) 1_555 1_555 1_555 1_555 yes
C(23) C(18) C(22) C(102) -175.5(4) 1_555 1_555 1_555 1_555 yes
C(24) C(23) C(18) C(102) -71(5) 1_555 1_555 1_555 1_555 yes
C(25) C(23) C(18) C(102) 173(5) 1_555 1_555 1_555 1_555 yes
C(26) C(23) C(18) C(102) 51(5) 1_555 1_555 1_555 1_555 yes
C(27) C(20) Ce(1) C(35) 146.6(4) 1_555 1_555 1_555 1_555 yes
C(27) C(20) Ce(1) C(41) 123.0(3) 1_555 1_555 1_555 1_555 yes
C(27) C(20) Ce(1) C(101) -21.0(3) 1_555 1_555 1_555 1_555 yes
C(27) C(20) Ce(1) C(102) -167.1(4) 1_555 1_555 1_555 1_555 yes
C(27) C(20) C(19) C(102) -165.1(3) 1_555 1_555 1_555 1_555 yes
C(27) C(20) C(21) C(31) -5.4(7) 1_555 1_555 1_555 1_555 yes
C(27) C(20) C(21) C(102) 161.6(4) 1_555 1_555 1_555 1_555 yes
C(28) C(27) C(20) C(102) 147(1) 1_555 1_555 1_555 1_555 yes
C(29) C(27) C(20) C(102) 25(1) 1_555 1_555 1_555 1_555 yes
C(30) C(27) C(20) C(102) -90(1) 1_555 1_555 1_555 1_555 yes
C(31) C(21) Ce(1) C(35) 55.6(4) 1_555 1_555 1_555 1_555 yes
C(31) C(21) Ce(1) C(41) 34.9(3) 1_555 1_555 1_555 1_555 yes
C(31) C(21) Ce(1) C(101) -93.4(3) 1_555 1_555 1_555 1_555 yes
C(31) C(21) Ce(1) C(102) 170.6(4) 1_555 1_555 1_555 1_555 yes
C(31) C(21) C(20) C(102) -167.0(5) 1_555 1_555 1_555 1_555 yes
C(31) C(21) C(22) C(102) 168.9(4) 1_555 1_555 1_555 1_555 yes
C(32) C(31) C(21) C(102) -57(1) 1_555 1_555 1_555 1_555 yes
C(33) C(31) C(21) C(102) 177(1) 1_555 1_555 1_555 1_555 yes
C(34) C(31) C(21) C(102) 57(1) 1_555 1_555 1_555 1_555 yes
C(35) Ce(1) C(1) C(101) 90.2(3) 1_555 1_555 1_555 1_555 yes
C(35) Ce(1) C(2) C(101) 153.3(3) 1_555 1_555 1_555 1_555 yes
C(35) Ce(1) C(3) C(101) -138.9(3) 1_555 1_555 1_555 1_555 yes
C(35) Ce(1) C(4) C(101) -74.2(3) 1_555 1_555 1_555 1_555 yes
C(35) Ce(1) C(5) C(101) 11.9(4) 1_555 1_555 1_555 1_555 yes
C(35) Ce(1) C(18) C(102) 110.8(3) 1_555 1_555 1_555 1_555 yes
C(35) Ce(1) C(19) C(102) 41.9(3) 1_555 1_555 1_555 1_555 yes
C(35) Ce(1) C(20) C(102) -46.3(3) 1_555 1_555 1_555 1_555 yes
C(35) Ce(1) C(21) C(102) -115.0(3) 1_555 1_555 1_555 1_555 yes
C(35) Ce(1) C(22) C(102) 177.2(3) 1_555 1_555 1_555 1_555 yes
C(35) Ce(1) C(41) C(36) 145(7) 1_555 1_555 1_555 1_555 yes
C(35) Ce(1) C(41) C(42) -8.0(8) 1_555 1_555 1_555 1_555 yes
C(35) Ce(1) C(41) C(45) 176(1) 1_555 1_555 1_555 1_555 yes
C(35) F(5) C(40) C(39) 46(3) 1_555 1_555 1_555 1_555 yes
C(35) F(5) C(40) C(42) 10.6(10) 1_555 1_555 1_555 1_555 yes
C(35) F(5) C(40) C(43) 32(3) 1_555 1_555 1_555 1_555 yes
C(35) F(5) C(42) C(36) 8(1) 1_555 1_555 1_555 1_555 yes
C(35) F(5) C(42) C(39) -165(2) 1_555 1_555 1_555 1_555 yes
C(35) F(5) C(42) C(40) -155(2) 1_555 1_555 1_555 1_555 yes
C(35) F(5) C(42) C(41) 13(1) 1_555 1_555 1_555 1_555 yes
C(35) F(5) C(42) C(43) -163(2) 1_555 1_555 1_555 1_555 yes
C(35) C(36) F(1) C(41) 10.4(9) 1_555 1_555 1_555 1_555 yes
C(35) C(36) F(1) C(45) 175(1) 1_555 1_555 1_555 1_555 yes
C(35) C(36) C(37) C(38) 3(1) 1_555 1_555 1_555 1_555 yes
C(35) C(36) C(37) C(44) 171(8) 1_555 1_555 1_555 1_555 yes
C(35) C(36) C(37) C(45) -174(1) 1_555 1_555 1_555 1_555 yes
C(35) C(36) C(41) C(42) 9.8(10) 1_555 1_555 1_555 1_555 yes
C(35) C(36) C(41) C(45) 176(1) 1_555 1_555 1_555 1_555 yes
C(35) C(36) C(42) C(39) 165(2) 1_555 1_555 1_555 1_555 yes
C(35) C(36) C(42) C(40) 139(3) 1_555 1_555 1_555 1_555 yes
C(35) C(36) C(42) C(41) -19(1) 1_555 1_555 1_555 1_555 yes
C(35) C(36) C(42) C(43) 163(2) 1_555 1_555 1_555 1_555 yes
C(35) C(36) C(44) C(37) -8(9) 1_555 1_555 1_555 1_555 yes
C(35) C(36) C(44) C(38) 1(1) 1_555 1_555 1_555 1_555 yes
C(35) C(36) C(44) C(45) -174(1) 1_555 1_555 1_555 1_555 yes
C(35) C(36) C(45) C(37) 141(10) 1_555 1_555 1_555 1_555 yes
C(35) C(36) C(45) C(41) -23(9) 1_555 1_555 1_555 1_555 yes
C(35) C(36) C(45) C(44) 143(10) 1_555 1_555 1_555 1_555 yes
C(35) C(40) F(5) C(42) -10.6(10) 1_555 1_555 1_555 1_555 yes
C(35) C(40) F(6) C(39) -1(2) 1_555 1_555 1_555 1_555 yes
C(35) C(40) F(6) C(43) -2(2) 1_555 1_555 1_555 1_555 yes
C(35) C(40) C(39) C(38) -8(2) 1_555 1_555 1_555 1_555 yes
C(35) C(40) C(39) C(42) 6.4(9) 1_555 1_555 1_555 1_555 yes
C(35) C(40) C(39) C(43) -6(14) 1_555 1_555 1_555 1_555 yes
C(35) C(40) C(42) C(36) -127(4) 1_555 1_555 1_555 1_555 yes
C(35) C(40) C(42) C(39) -159(2) 1_555 1_555 1_555 1_555 yes
C(35) C(40) C(42) C(41) -58(7) 1_555 1_555 1_555 1_555 yes
C(35) C(40) C(42) C(43) -157(2) 1_555 1_555 1_555 1_555 yes
C(35) C(40) C(43) C(38) -9(5) 1_555 1_555 1_555 1_555 yes
C(35) C(40) C(43) C(39) 173(13) 1_555 1_555 1_555 1_555 yes
C(35) C(40) C(43) C(42) 6.7(9) 1_555 1_555 1_555 1_555 yes
C(35) C(41) Ce(1) C(101) -89.4(7) 1_555 1_555 1_555 1_555 yes
C(35) C(41) Ce(1) C(102) 97.3(7) 1_555 1_555 1_555 1_555 yes
C(35) C(41) F(1) C(36) -122(4) 1_555 1_555 1_555 1_555 yes
C(35) C(41) F(1) C(45) -133(4) 1_555 1_555 1_555 1_555 yes
C(35) C(41) C(36) C(37) -69(7) 1_555 1_555 1_555 1_555 yes
C(35) C(41) C(36) C(42) -9.8(10) 1_555 1_555 1_555 1_555 yes
C(35) C(41) C(36) C(44) -93(8) 1_555 1_555 1_555 1_555 yes
C(35) C(41) C(36) C(45) -176(1) 1_555 1_555 1_555 1_555 yes
C(35) C(41) C(42) C(36) 154(2) 1_555 1_555 1_555 1_555 yes
C(35) C(41) C(42) C(39) 160(2) 1_555 1_555 1_555 1_555 yes
C(35) C(41) C(42) C(40) 66(8) 1_555 1_555 1_555 1_555 yes
C(35) C(41) C(42) C(43) 158(2) 1_555 1_555 1_555 1_555 yes
C(35) C(41) C(45) C(36) 5(1) 1_555 1_555 1_555 1_555 yes
C(35) C(41) C(45) C(37) -8(1) 1_555 1_555 1_555 1_555 yes
C(35) C(41) C(45) C(44) -9(1) 1_555 1_555 1_555 1_555 yes
C(35) C(42) F(5) C(40) 155(2) 1_555 1_555 1_555 1_555 yes
C(35) C(42) C(36) C(37) -171(1) 1_555 1_555 1_555 1_555 yes
C(35) C(42) C(36) C(41) 19(1) 1_555 1_555 1_555 1_555 yes
C(35) C(42) C(36) C(44) -171(1) 1_555 1_555 1_555 1_555 yes
C(35) C(42) C(36) C(45) 164(3) 1_555 1_555 1_555 1_555 yes
C(35) C(42) C(39) C(38) 55(7) 1_555 1_555 1_555 1_555 yes
C(35) C(42) C(39) C(40) -112(7) 1_555 1_555 1_555 1_555 yes
C(35) C(42) C(39) C(43) -86(29) 1_555 1_555 1_555 1_555 yes
C(35) C(42) C(40) C(39) 159(2) 1_555 1_555 1_555 1_555 yes
C(35) C(42) C(40) C(43) 157(2) 1_555 1_555 1_555 1_555 yes
C(35) C(42) C(41) C(36) -154(2) 1_555 1_555 1_555 1_555 yes
C(35) C(42) C(41) C(45) -162(2) 1_555 1_555 1_555 1_555 yes
C(35) C(42) C(43) C(38) 68(8) 1_555 1_555 1_555 1_555 yes
C(35) C(42) C(43) C(39) 103(28) 1_555 1_555 1_555 1_555 yes
C(35) C(42) C(43) C(40) -103(8) 1_555 1_555 1_555 1_555 yes
C(36) F(1) C(41) C(42) -13(3) 1_555 1_555 1_555 1_555 yes
C(36) F(1) C(41) C(45) 10(1) 1_555 1_555 1_555 1_555 yes
C(36) F(1) C(45) C(37) 7(2) 1_555 1_555 1_555 1_555 yes
C(36) F(1) C(45) C(41) -7.5(8) 1_555 1_555 1_555 1_555 yes
C(36) F(1) C(45) C(44) 30(5) 1_555 1_555 1_555 1_555 yes
C(36) C(35) Ce(1) C(41) -2.7(7) 1_555 1_555 1_555 1_555 yes
C(36) C(35) Ce(1) C(101) 96.4(6) 1_555 1_555 1_555 1_555 yes
C(36) C(35) Ce(1) C(102) -91.4(6) 1_555 1_555 1_555 1_555 yes
C(36) C(35) F(5) C(40) -55(5) 1_555 1_555 1_555 1_555 yes
C(36) C(35) F(5) C(42) -36(5) 1_555 1_555 1_555 1_555 yes
C(36) C(35) C(40) C(39) 5(1) 1_555 1_555 1_555 1_555 yes
C(36) C(35) C(40) C(42) 26(2) 1_555 1_555 1_555 1_555 yes
C(36) C(35) C(40) C(43) 4(1) 1_555 1_555 1_555 1_555 yes
C(36) C(35) C(41) C(42) -26(2) 1_555 1_555 1_555 1_555 yes
C(36) C(35) C(41) C(45) -2(1) 1_555 1_555 1_555 1_555 yes
C(36) C(35) C(42) C(39) -56(7) 1_555 1_555 1_555 1_555 yes
C(36) C(35) C(42) C(40) -156(2) 1_555 1_555 1_555 1_555 yes
C(36) C(35) C(42) C(41) 11(1) 1_555 1_555 1_555 1_555 yes
C(36) C(35) C(42) C(43) -66(8) 1_555 1_555 1_555 1_555 yes
C(36) C(37) F(2) C(44) -175(4) 1_555 1_555 1_555 1_555 yes
C(36) C(37) F(2) C(45) 3.7(9) 1_555 1_555 1_555 1_555 yes
C(36) C(37) C(38) C(39) -5(1) 1_555 1_555 1_555 1_555 yes
C(36) C(37) C(38) C(43) -3(1) 1_555 1_555 1_555 1_555 yes
C(36) C(37) C(38) C(44) 175(3) 1_555 1_555 1_555 1_555 yes
C(36) C(37) C(44) C(38) -169(8) 1_555 1_555 1_555 1_555 yes
C(36) C(37) C(44) C(45) 10(7) 1_555 1_555 1_555 1_555 yes
C(36) C(37) C(45) C(41) 5.2(7) 1_555 1_555 1_555 1_555 yes
C(36) C(37) C(45) C(44) -174(3) 1_555 1_555 1_555 1_555 yes
C(36) C(41) Ce(1) C(101) 56(7) 1_555 1_555 1_555 1_555 yes
C(36) C(41) Ce(1) C(102) -116(7) 1_555 1_555 1_555 1_555 yes
C(36) C(41) F(1) C(45) -10(1) 1_555 1_555 1_555 1_555 yes
C(36) C(41) C(35) C(40) 16(2) 1_555 1_555 1_555 1_555 yes
C(36) C(41) C(35) C(42) 26(2) 1_555 1_555 1_555 1_555 yes
C(36) C(41) C(42) C(39) 6(1) 1_555 1_555 1_555 1_555 yes
C(36) C(41) C(42) C(40) -87(8) 1_555 1_555 1_555 1_555 yes
C(36) C(41) C(42) C(43) 3(1) 1_555 1_555 1_555 1_555 yes
C(36) C(41) C(45) C(37) -14(2) 1_555 1_555 1_555 1_555 yes
C(36) C(41) C(45) C(44) -14(2) 1_555 1_555 1_555 1_555 yes
C(36) C(42) F(5) C(40) 163(1) 1_555 1_555 1_555 1_555 yes
C(36) C(42) C(35) C(40) 156(2) 1_555 1_555 1_555 1_555 yes
C(36) C(42) C(35) C(41) -11(1) 1_555 1_555 1_555 1_555 yes
C(36) C(42) C(39) C(38) 3(1) 1_555 1_555 1_555 1_555 yes
C(36) C(42) C(39) C(40) -165(1) 1_555 1_555 1_555 1_555 yes
C(36) C(42) C(39) C(43) -138(28) 1_555 1_555 1_555 1_555 yes
C(36) C(42) C(40) C(39) 31(2) 1_555 1_555 1_555 1_555 yes
C(36) C(42) C(40) C(43) 29(3) 1_555 1_555 1_555 1_555 yes
C(36) C(42) C(41) C(45) -7.9(10) 1_555 1_555 1_555 1_555 yes
C(36) C(42) C(43) C(38) 6(1) 1_555 1_555 1_555 1_555 yes
C(36) C(42) C(43) C(39) 41(28) 1_555 1_555 1_555 1_555 yes
C(36) C(42) C(43) C(40) -165(1) 1_555 1_555 1_555 1_555 yes
C(36) C(44) F(2) C(37) 3(3) 1_555 1_555 1_555 1_555 yes
C(36) C(44) F(2) C(45) 2.4(7) 1_555 1_555 1_555 1_555 yes
C(36) C(44) C(37) C(38) 169(8) 1_555 1_555 1_555 1_555 yes
C(36) C(44) C(37) C(45) -10(7) 1_555 1_555 1_555 1_555 yes
C(36) C(44) C(38) C(37) -2(2) 1_555 1_555 1_555 1_555 yes
C(36) C(44) C(38) C(39) -4(1) 1_555 1_555 1_555 1_555 yes
C(36) C(44) C(38) C(43) -1(1) 1_555 1_555 1_555 1_555 yes
C(36) C(44) C(45) C(37) 4(3) 1_555 1_555 1_555 1_555 yes
C(36) C(44) C(45) C(41) 5.0(7) 1_555 1_555 1_555 1_555 yes
C(36) C(45) F(1) C(41) 7.5(8) 1_555 1_555 1_555 1_555 yes
C(36) C(45) F(2) C(37) -5(1) 1_555 1_555 1_555 1_555 yes
C(36) C(45) F(2) C(44) -5(1) 1_555 1_555 1_555 1_555 yes
C(36) C(45) C(37) C(38) -3(4) 1_555 1_555 1_555 1_555 yes
C(36) C(45) C(37) C(44) 174(3) 1_555 1_555 1_555 1_555 yes
C(36) C(45) C(41) C(42) 14(1) 1_555 1_555 1_555 1_555 yes
C(36) C(45) C(44) C(37) -4(3) 1_555 1_555 1_555 1_555 yes
C(36) C(45) C(44) C(38) -4(1) 1_555 1_555 1_555 1_555 yes
C(37) F(2) F(8) C(44) -1(1) 1_555 1_555 1_555 1_555 yes
C(37) F(2) C(44) C(38) -178(6) 1_555 1_555 1_555 1_555 yes
C(37) F(2) C(44) C(45) 0(3) 1_555 1_555 1_555 1_555 yes
C(37) F(2) C(45) C(41) 1(1) 1_555 1_555 1_555 1_555 yes
C(37) F(2) C(45) C(44) 0(1) 1_555 1_555 1_555 1_555 yes
C(37) C(36) F(1) C(41) -168(1) 1_555 1_555 1_555 1_555 yes
C(37) C(36) F(1) C(45) -3.3(9) 1_555 1_555 1_555 1_555 yes
C(37) C(36) C(35) C(40) -4(1) 1_555 1_555 1_555 1_555 yes
C(37) C(36) C(35) C(41) 165(2) 1_555 1_555 1_555 1_555 yes
C(37) C(36) C(35) C(42) 9(2) 1_555 1_555 1_555 1_555 yes
C(37) C(36) C(41) C(42) -59(7) 1_555 1_555 1_555 1_555 yes
C(37) C(36) C(41) C(45) 107(7) 1_555 1_555 1_555 1_555 yes
C(37) C(36) C(42) C(39) -6(1) 1_555 1_555 1_555 1_555 yes
C(37) C(36) C(42) C(40) -32(2) 1_555 1_555 1_555 1_555 yes
C(37) C(36) C(42) C(41) 168(1) 1_555 1_555 1_555 1_555 yes
C(37) C(36) C(42) C(43) -8(1) 1_555 1_555 1_555 1_555 yes
C(37) C(36) C(44) C(38) 10(8) 1_555 1_555 1_555 1_555 yes
C(37) C(36) C(44) C(45) -166(9) 1_555 1_555 1_555 1_555 yes
C(37) C(36) C(45) C(41) -165(2) 1_555 1_555 1_555 1_555 yes
C(37) C(36) C(45) C(44) 1(1) 1_555 1_555 1_555 1_555 yes
C(37) C(38) C(39) C(40) 8(2) 1_555 1_555 1_555 1_555 yes
C(37) C(38) C(39) C(42) 0(1) 1_555 1_555 1_555 1_555 yes
C(37) C(38) C(39) C(43) 8(7) 1_555 1_555 1_555 1_555 yes
C(37) C(38) C(43) C(39) -172(6) 1_555 1_555 1_555 1_555 yes
C(37) C(38) C(43) C(40) 9(5) 1_555 1_555 1_555 1_555 yes
C(37) C(38) C(43) C(42) -2(1) 1_555 1_555 1_555 1_555 yes
C(37) C(38) C(44) C(45) 0(1) 1_555 1_555 1_555 1_555 yes
C(37) C(44) F(2) C(45) 0(3) 1_555 1_555 1_555 1_555 yes
C(37) C(44) C(36) C(41) 75(12) 1_555 1_555 1_555 1_555 yes
C(37) C(44) C(36) C(42) -4(9) 1_555 1_555 1_555 1_555 yes
C(37) C(44) C(36) C(45) 166(9) 1_555 1_555 1_555 1_555 yes
C(37) C(44) C(38) C(39) -1(3) 1_555 1_555 1_555 1_555 yes
C(37) C(44) C(38) C(43) 0(3) 1_555 1_555 1_555 1_555 yes
C(37) C(44) C(45) C(41) 0(3) 1_555 1_555 1_555 1_555 yes
C(37) C(45) F(1) C(41) 15(2) 1_555 1_555 1_555 1_555 yes
C(37) C(45) F(2) C(44) 0(1) 1_555 1_555 1_555 1_555 yes
C(37) C(45) C(36) C(41) 165(2) 1_555 1_555 1_555 1_555 yes
C(37) C(45) C(36) C(42) 27(3) 1_555 1_555 1_555 1_555 yes
C(37) C(45) C(36) C(44) -1(1) 1_555 1_555 1_555 1_555 yes
C(37) C(45) C(41) C(42) 0(1) 1_555 1_555 1_555 1_555 yes
C(37) C(45) C(44) C(38) 0(2) 1_555 1_555 1_555 1_555 yes
C(38) C(37) F(2) C(44) 0(3) 1_555 1_555 1_555 1_555 yes
C(38) C(37) F(2) C(45) 179(1) 1_555 1_555 1_555 1_555 yes
C(38) C(37) C(36) C(41) 63(7) 1_555 1_555 1_555 1_555 yes
C(38) C(37) C(36) C(42) 7(1) 1_555 1_555 1_555 1_555 yes
C(38) C(37) C(36) C(44) -168(10) 1_555 1_555 1_555 1_555 yes
C(38) C(37) C(36) C(45) 178(1) 1_555 1_555 1_555 1_555 yes
C(38) C(37) C(44) C(45) 179(2) 1_555 1_555 1_555 1_555 yes
C(38) C(37) C(45) C(41) 1(4) 1_555 1_555 1_555 1_555 yes
C(38) C(37) C(45) C(44) -178(7) 1_555 1_555 1_555 1_555 yes
C(38) C(39) F(4) C(43) -168(10) 1_555 1_555 1_555 1_555 yes
C(38) C(39) F(6) C(40) -164(6) 1_555 1_555 1_555 1_555 yes
C(38) C(39) F(6) C(43) -162(11) 1_555 1_555 1_555 1_555 yes
C(38) C(39) C(40) C(42) -15(2) 1_555 1_555 1_555 1_555 yes
C(38) C(39) C(40) C(43) -1(11) 1_555 1_555 1_555 1_555 yes
C(38) C(39) C(42) C(40) 168(1) 1_555 1_555 1_555 1_555 yes
C(38) C(39) C(42) C(41) 0(1) 1_555 1_555 1_555 1_555 yes
C(38) C(39) C(42) C(43) 141(29) 1_555 1_555 1_555 1_555 yes
C(38) C(39) C(43) C(40) 178(9) 1_555 1_555 1_555 1_555 yes
C(38) C(39) C(43) C(42) -39(30) 1_555 1_555 1_555 1_555 yes
C(38) C(43) F(4) C(39) 8(7) 1_555 1_555 1_555 1_555 yes
C(38) C(43) F(6) C(39) 7(4) 1_555 1_555 1_555 1_555 yes
C(38) C(43) F(6) C(40) -175(2) 1_555 1_555 1_555 1_555 yes
C(38) C(43) C(39) C(40) -178(9) 1_555 1_555 1_555 1_555 yes
C(38) C(43) C(39) C(42) 39(30) 1_555 1_555 1_555 1_555 yes
C(38) C(43) C(40) C(39) 177(18) 1_555 1_555 1_555 1_555 yes
C(38) C(43) C(40) C(42) -16(4) 1_555 1_555 1_555 1_555 yes
C(38) C(43) C(42) C(39) -35(27) 1_555 1_555 1_555 1_555 yes
C(38) C(43) C(42) C(40) 172(2) 1_555 1_555 1_555 1_555 yes
C(38) C(43) C(42) C(41) 4(2) 1_555 1_555 1_555 1_555 yes
C(38) C(44) F(2) C(45) -179(3) 1_555 1_555 1_555 1_555 yes
C(38) C(44) C(36) C(41) 86(8) 1_555 1_555 1_555 1_555 yes
C(38) C(44) C(36) C(42) 6(1) 1_555 1_555 1_555 1_555 yes
C(38) C(44) C(36) C(45) 176(1) 1_555 1_555 1_555 1_555 yes
C(38) C(44) C(37) C(45) -179(2) 1_555 1_555 1_555 1_555 yes
C(38) C(44) C(45) C(41) 0(1) 1_555 1_555 1_555 1_555 yes
C(39) F(4) F(6) C(40) 8(6) 1_555 1_555 1_555 1_555 yes
C(39) F(4) F(6) C(43) 1(2) 1_555 1_555 1_555 1_555 yes
C(39) F(4) C(43) C(40) -175(9) 1_555 1_555 1_555 1_555 yes
C(39) F(4) C(43) C(42) -165(11) 1_555 1_555 1_555 1_555 yes
C(39) F(6) F(4) C(43) -1(2) 1_555 1_555 1_555 1_555 yes
C(39) F(6) C(40) C(42) -9(2) 1_555 1_555 1_555 1_555 yes
C(39) F(6) C(40) C(43) 1(2) 1_555 1_555 1_555 1_555 yes
C(39) F(6) C(43) C(40) -177(7) 1_555 1_555 1_555 1_555 yes
C(39) F(6) C(43) C(42) -170(7) 1_555 1_555 1_555 1_555 yes
C(39) C(38) C(37) C(44) 178(2) 1_555 1_555 1_555 1_555 yes
C(39) C(38) C(37) C(45) -2(5) 1_555 1_555 1_555 1_555 yes
C(39) C(38) C(43) C(40) -178(11) 1_555 1_555 1_555 1_555 yes
C(39) C(38) C(43) C(42) 169(8) 1_555 1_555 1_555 1_555 yes
C(39) C(38) C(44) C(45) -2(2) 1_555 1_555 1_555 1_555 yes
C(39) C(40) F(5) C(42) 36(3) 1_555 1_555 1_555 1_555 yes
C(39) C(40) F(6) C(43) -1(2) 1_555 1_555 1_555 1_555 yes
C(39) C(40) C(35) C(41) -3(2) 1_555 1_555 1_555 1_555 yes
C(39) C(40) C(35) C(42) -21(2) 1_555 1_555 1_555 1_555 yes
C(39) C(40) C(42) C(41) 100(8) 1_555 1_555 1_555 1_555 yes
C(39) C(40) C(42) C(43) 1(1) 1_555 1_555 1_555 1_555 yes
C(39) C(40) C(43) C(42) -166(13) 1_555 1_555 1_555 1_555 yes
C(39) C(42) F(5) C(40) -10(1) 1_555 1_555 1_555 1_555 yes
C(39) C(42) C(35) C(40) 100(8) 1_555 1_555 1_555 1_555 yes
C(39) C(42) C(35) C(41) -68(7) 1_555 1_555 1_555 1_555 yes
C(39) C(42) C(36) C(41) -174(1) 1_555 1_555 1_555 1_555 yes
C(39) C(42) C(36) C(44) -5(1) 1_555 1_555 1_555 1_555 yes
C(39) C(42) C(36) C(45) -29(3) 1_555 1_555 1_555 1_555 yes
C(39) C(42) C(40) C(43) -1(1) 1_555 1_555 1_555 1_555 yes
C(39) C(42) C(41) C(45) -1(1) 1_555 1_555 1_555 1_555 yes
C(39) C(42) C(43) C(40) 152(29) 1_555 1_555 1_555 1_555 yes
C(39) C(43) F(6) C(40) 177(7) 1_555 1_555 1_555 1_555 yes
C(39) C(43) C(38) C(44) -172(6) 1_555 1_555 1_555 1_555 yes
C(39) C(43) C(40) C(42) 166(13) 1_555 1_555 1_555 1_555 yes
C(39) C(43) C(42) C(40) -152(29) 1_555 1_555 1_555 1_555 yes
C(39) C(43) C(42) C(41) 40(29) 1_555 1_555 1_555 1_555 yes
C(40) F(5) C(35) C(41) -154(2) 1_555 1_555 1_555 1_555 yes
C(40) F(5) C(35) C(42) -18(1) 1_555 1_555 1_555 1_555 yes
C(40) F(5) C(42) C(41) 169(1) 1_555 1_555 1_555 1_555 yes
C(40) F(5) C(42) C(43) -7(1) 1_555 1_555 1_555 1_555 yes
C(40) F(6) F(4) C(43) 6(6) 1_555 1_555 1_555 1_555 yes
C(40) F(6) C(39) C(42) 3.9(9) 1_555 1_555 1_555 1_555 yes
C(40) F(6) C(39) C(43) -2(5) 1_555 1_555 1_555 1_555 yes
C(40) F(6) C(43) C(42) 6(1) 1_555 1_555 1_555 1_555 yes
C(40) C(35) Ce(1) C(41) 170(1) 1_555 1_555 1_555 1_555 yes
C(40) C(35) Ce(1) C(101) -90(1) 1_555 1_555 1_555 1_555 yes
C(40) C(35) Ce(1) C(102) 81(1) 1_555 1_555 1_555 1_555 yes
C(40) C(35) F(5) C(42) 18(1) 1_555 1_555 1_555 1_555 yes
C(40) C(35) C(36) C(41) -169(1) 1_555 1_555 1_555 1_555 yes
C(40) C(35) C(36) C(42) -14(1) 1_555 1_555 1_555 1_555 yes
C(40) C(35) C(36) C(44) -3(1) 1_555 1_555 1_555 1_555 yes
C(40) C(35) C(36) C(45) -143(10) 1_555 1_555 1_555 1_555 yes
C(40) C(35) C(41) C(42) -10(1) 1_555 1_555 1_555 1_555 yes
C(40) C(35) C(41) C(45) 13(2) 1_555 1_555 1_555 1_555 yes
C(40) C(35) C(42) C(41) 168(1) 1_555 1_555 1_555 1_555 yes
C(40) C(35) C(42) C(43) 89(8) 1_555 1_555 1_555 1_555 yes
C(40) C(39) F(4) C(43) 3(7) 1_555 1_555 1_555 1_555 yes
C(40) C(39) F(6) C(43) 2(5) 1_555 1_555 1_555 1_555 yes
C(40) C(39) C(38) C(43) 0(4) 1_555 1_555 1_555 1_555 yes
C(40) C(39) C(38) C(44) 9(3) 1_555 1_555 1_555 1_555 yes
C(40) C(39) C(42) C(41) -168(1) 1_555 1_555 1_555 1_555 yes
C(40) C(39) C(42) C(43) -26(28) 1_555 1_555 1_555 1_555 yes
C(40) C(39) C(43) C(42) 141(38) 1_555 1_555 1_555 1_555 yes
C(40) C(42) C(35) C(41) -168(1) 1_555 1_555 1_555 1_555 yes
C(40) C(42) C(36) C(41) 159(2) 1_555 1_555 1_555 1_555 yes
C(40) C(42) C(36) C(44) -31(2) 1_555 1_555 1_555 1_555 yes
C(40) C(42) C(36) C(45) -55(4) 1_555 1_555 1_555 1_555 yes
C(40) C(42) C(39) C(43) 26(28) 1_555 1_555 1_555 1_555 yes
C(40) C(42) C(41) C(45) -95(8) 1_555 1_555 1_555 1_555 yes
C(40) C(43) C(38) C(44) 8(5) 1_555 1_555 1_555 1_555 yes
C(40) C(43) C(39) C(42) -141(38) 1_555 1_555 1_555 1_555 yes
C(40) C(43) C(42) C(41) -167(1) 1_555 1_555 1_555 1_555 yes
C(41) Ce(1) C(1) C(101) 112.3(2) 1_555 1_555 1_555 1_555 yes
C(41) Ce(1) C(2) C(101) 176.2(2) 1_555 1_555 1_555 1_555 yes
C(41) Ce(1) C(3) C(101) -118.2(2) 1_555 1_555 1_555 1_555 yes
C(41) Ce(1) C(4) C(101) -49.8(3) 1_555 1_555 1_555 1_555 yes
C(41) Ce(1) C(5) C(101) 42.9(3) 1_555 1_555 1_555 1_555 yes
C(41) Ce(1) C(18) C(102) 89.3(2) 1_555 1_555 1_555 1_555 yes
C(41) Ce(1) C(19) C(102) 13.4(3) 1_555 1_555 1_555 1_555 yes
C(41) Ce(1) C(20) C(102) -69.9(2) 1_555 1_555 1_555 1_555 yes
C(41) Ce(1) C(21) C(102) -135.6(2) 1_555 1_555 1_555 1_555 yes
C(41) Ce(1) C(22) C(102) 154.1(3) 1_555 1_555 1_555 1_555 yes
C(41) Ce(1) C(35) C(42) 110(5) 1_555 1_555 1_555 1_555 yes
C(41) F(1) C(36) C(42) 4.0(10) 1_555 1_555 1_555 1_555 yes
C(41) F(1) C(36) C(44) -169(1) 1_555 1_555 1_555 1_555 yes
C(41) F(1) C(36) C(45) -164(1) 1_555 1_555 1_555 1_555 yes
C(41) F(1) C(45) C(44) 38(5) 1_555 1_555 1_555 1_555 yes
C(41) C(35) Ce(1) C(101) 99.2(6) 1_555 1_555 1_555 1_555 yes
C(41) C(35) Ce(1) C(102) -88.7(7) 1_555 1_555 1_555 1_555 yes
C(41) C(35) F(5) C(42) -136(3) 1_555 1_555 1_555 1_555 yes
C(41) C(35) C(36) C(42) 155(2) 1_555 1_555 1_555 1_555 yes
C(41) C(35) C(36) C(44) 166(2) 1_555 1_555 1_555 1_555 yes
C(41) C(35) C(36) C(45) 26(9) 1_555 1_555 1_555 1_555 yes
C(41) C(35) C(40) C(42) 18(2) 1_555 1_555 1_555 1_555 yes
C(41) C(35) C(40) C(43) -3(2) 1_555 1_555 1_555 1_555 yes
C(41) C(35) C(42) C(43) -78(8) 1_555 1_555 1_555 1_555 yes
C(41) C(36) F(1) C(45) 164(1) 1_555 1_555 1_555 1_555 yes
C(41) C(36) C(35) C(42) -155(2) 1_555 1_555 1_555 1_555 yes
C(41) C(36) C(37) C(44) -128(10) 1_555 1_555 1_555 1_555 yes
C(41) C(36) C(37) C(45) -115(7) 1_555 1_555 1_555 1_555 yes
C(41) C(36) C(42) C(43) -176(1) 1_555 1_555 1_555 1_555 yes
C(41) C(36) C(44) C(45) -90(8) 1_555 1_555 1_555 1_555 yes
C(41) C(36) C(45) C(44) 167(1) 1_555 1_555 1_555 1_555 yes
C(41) C(42) C(36) C(44) 169(1) 1_555 1_555 1_555 1_555 yes
C(41) C(42) C(36) C(45) 144(4) 1_555 1_555 1_555 1_555 yes
C(41) C(42) C(39) C(43) -141(28) 1_555 1_555 1_555 1_555 yes
C(41) C(42) C(40) C(43) 99(8) 1_555 1_555 1_555 1_555 yes
C(41) C(45) F(2) C(44) 2(1) 1_555 1_555 1_555 1_555 yes
C(41) C(45) C(36) C(42) -138(4) 1_555 1_555 1_555 1_555 yes
C(41) C(45) C(36) C(44) -167(1) 1_555 1_555 1_555 1_555 yes
C(41) C(45) C(37) C(44) -179(3) 1_555 1_555 1_555 1_555 yes
C(42) F(5) C(40) C(43) 22(3) 1_555 1_555 1_555 1_555 yes
C(42) C(35) Ce(1) C(101) -150(5) 1_555 1_555 1_555 1_555 yes
C(42) C(35) Ce(1) C(102) 21(5) 1_555 1_555 1_555 1_555 yes
C(42) C(35) C(36) C(44) 10(2) 1_555 1_555 1_555 1_555 yes
C(42) C(35) C(36) C(45) -129(10) 1_555 1_555 1_555 1_555 yes
C(42) C(35) C(40) C(43) -22(2) 1_555 1_555 1_555 1_555 yes
C(42) C(35) C(41) C(45) 24(2) 1_555 1_555 1_555 1_555 yes
C(42) C(36) F(1) C(45) 168(1) 1_555 1_555 1_555 1_555 yes
C(42) C(36) C(37) C(44) 175(9) 1_555 1_555 1_555 1_555 yes
C(42) C(36) C(37) C(45) -171(1) 1_555 1_555 1_555 1_555 yes
C(42) C(36) C(41) C(45) 166(1) 1_555 1_555 1_555 1_555 yes
C(42) C(36) C(44) C(45) -170(1) 1_555 1_555 1_555 1_555 yes
C(42) C(36) C(45) C(44) 29(3) 1_555 1_555 1_555 1_555 yes
C(42) C(39) F(4) C(43) 8(6) 1_555 1_555 1_555 1_555 yes
C(42) C(39) F(6) C(43) 6(5) 1_555 1_555 1_555 1_555 yes
C(42) C(39) C(38) C(43) -7(5) 1_555 1_555 1_555 1_555 yes
C(42) C(39) C(38) C(44) 1(2) 1_555 1_555 1_555 1_555 yes
C(42) C(39) C(40) C(43) 13(13) 1_555 1_555 1_555 1_555 yes
C(42) C(40) F(6) C(43) -10(1) 1_555 1_555 1_555 1_555 yes
C(42) C(40) C(39) C(43) -13(13) 1_555 1_555 1_555 1_555 yes
C(42) C(41) Ce(1) C(101) -97.4(6) 1_555 1_555 1_555 1_555 yes
C(42) C(41) Ce(1) C(102) 89.3(6) 1_555 1_555 1_555 1_555 yes
C(42) C(41) F(1) C(45) -24(3) 1_555 1_555 1_555 1_555 yes
C(42) C(41) C(36) C(44) -84(8) 1_555 1_555 1_555 1_555 yes
C(42) C(41) C(36) C(45) -166(1) 1_555 1_555 1_555 1_555 yes
C(42) C(41) C(45) C(44) 0(1) 1_555 1_555 1_555 1_555 yes
C(42) C(43) C(38) C(44) -3(2) 1_555 1_555 1_555 1_555 yes
C(43) C(38) C(37) C(44) -179(2) 1_555 1_555 1_555 1_555 yes
C(43) C(38) C(37) C(45) 0(4) 1_555 1_555 1_555 1_555 yes
C(43) C(38) C(44) C(45) 0(1) 1_555 1_555 1_555 1_555 yes
C(43) C(39) C(38) C(44) 8(7) 1_555 1_555 1_555 1_555 yes
C(43) C(42) C(36) C(44) -7(1) 1_555 1_555 1_555 1_555 yes
C(43) C(42) C(36) C(45) -32(3) 1_555 1_555 1_555 1_555 yes
C(43) C(42) C(41) C(45) -3(1) 1_555 1_555 1_555 1_555 yes
C(44) F(2) C(37) C(45) -179(4) 1_555 1_555 1_555 1_555 yes
C(44) F(8) F(2) C(45) -17(3) 1_555 1_555 1_555 1_555 yes
C(44) C(36) F(1) C(45) -4.3(8) 1_555 1_555 1_555 1_555 yes
C(44) C(36) C(37) C(45) 13(9) 1_555 1_555 1_555 1_555 yes
C(44) C(36) C(41) C(45) 82(8) 1_555 1_555 1_555 1_555 yes
C(44) C(37) F(2) C(45) 179(4) 1_555 1_555 1_555 1_555 yes
C(44) C(37) C(36) C(45) -13(9) 1_555 1_555 1_555 1_555 yes
C(44) C(38) C(37) C(45) 178(7) 1_555 1_555 1_555 1_555 yes
C(45) C(41) Ce(1) C(101) 87.5(8) 1_555 1_555 1_555 1_555 yes
C(45) C(41) Ce(1) C(102) -85.8(8) 1_555 1_555 1_555 1_555 yes
C(46) C(47) C(48) C(48) 63.1(10) 1_555 1_555 1_555 3_657 yes
C(47) C(48) C(48) C(47) -180.0 1_555 1_555 3_657 3_657 yes
C(101) Ce(1) C(18) C(102) -119.5(1) 1_555 1_555 1_555 1_555 yes
C(101) Ce(1) C(19) C(102) -165.7(1) 1_555 1_555 1_555 1_555 yes
C(101) Ce(1) C(20) C(102) 146.1(1) 1_555 1_555 1_555 1_555 yes
C(101) Ce(1) C(21) C(102) 96.0(2) 1_555 1_555 1_555 1_555 yes
C(101) Ce(1) C(22) C(102) -43.8(5) 1_555 1_555 1_555 1_555 yes
C(101) C(1) Ce(1) C(102) -119.5(1) 1_555 1_555 1_555 1_555 yes
C(101) C(2) Ce(1) C(102) -43.6(4) 1_555 1_555 1_555 1_555 yes
C(101) C(3) Ce(1) C(102) 96.3(2) 1_555 1_555 1_555 1_555 yes
C(101) C(4) Ce(1) C(102) 146.3(1) 1_555 1_555 1_555 1_555 yes
C(101) C(5) Ce(1) C(102) -165.3(1) 1_555 1_555 1_555 1_555 yes
